data_1577025
loop_
_publ_author_name
'Donaggio, Leonardo'
'Schweimer, Kristian'
'Heinemann, Frank W.'
'Hennig, Janosch'
'Kurz, Hannah'

_publ_section_title
;
 The bis-salphen Zn(II) unit: a versatile building block for
 self-assembled heteroleptic coordination cages.
;
_journal_issue 13
_journal_name_full Nanoscale
_journal_page_first 7002
_journal_page_last 7009
_journal_paper_doi 10.1039/d5nr04564a
_journal_volume 18
_journal_year 2026
_chemical_formula_moiety 'C234 H282 N24 O12 Zn6, 8(C2 H3 N), 4(C H2 Cl2)'
_chemical_formula_sum 'C254 H314 Cl8 N32 O12 Zn6'
_chemical_formula_weight 4683.17
_space_group_crystal_system triclinic
_space_group_IT_number 2
_space_group_name_Hall '-P 1'
_space_group_name_H-M_alt 'P -1'
_atom_sites_solution_hydrogens mixed
_atom_sites_solution_primary direct
_audit_creation_date 2025-10-23
_audit_creation_method
;
Olex2 1.5
(compiled 2025.07.13 svn.rb7424aed for OlexSys, GUI svn.r7314)
;
_audit_update_record
;
2025-10-24 deposited with the CCDC.	2026-02-20 downloaded from the CCDC.
;
_cell_angle_alpha 86.198(4)
_cell_angle_beta 72.187(4)
_cell_angle_gamma 60.289(3)
_cell_formula_units_Z 2
_cell_length_a 23.8937(19)
_cell_length_b 23.9314(18)
_cell_length_c 36.662(3)
_cell_measurement_reflns_used 9037
_cell_measurement_temperature 100.15
_cell_measurement_theta_max 22.34
_cell_measurement_theta_min 2.25
_cell_volume 17242(2)
_computing_cell_refinement 'Bruker SAINT'
_computing_data_collection 'Bruker APEX3'
_computing_data_reduction 'Bruker SAINT'
_computing_molecular_graphics 'SHELXTL 6.12 (Bruker AXS, 2002)'
_computing_publication_material 'Olex2 1.5 (Dolomanov et al., 2009)'
_computing_structure_refinement 'SHELXL-2019/3 (Sheldrick, 2015)'
_computing_structure_solution 'SHELX XT 2014/5 (Sheldrick, 2015)'
_diffrn_ambient_temperature 100(2)
_diffrn_measured_fraction_theta_full 0.998
_diffrn_measured_fraction_theta_max 0.998
_diffrn_measurement_device_type 'Bruker Kappa ImuS Duo Photon II CPAD'
_diffrn_measurement_method '\f and \w scans'
_diffrn_radiation_monochromator 'Quazar focussing montel optics'
_diffrn_radiation_source 'ImuS high brilliance micro-focus tube'
_diffrn_radiation_type MoK\a
_diffrn_radiation_wavelength 0.71073
_diffrn_reflns_av_R_equivalents 0.1466
_diffrn_reflns_av_unetI/netI 0.1043
_diffrn_reflns_Laue_measured_fraction_full 0.998
_diffrn_reflns_Laue_measured_fraction_max 0.998
_diffrn_reflns_limit_h_max 29
_diffrn_reflns_limit_h_min -29
_diffrn_reflns_limit_k_max 29
_diffrn_reflns_limit_k_min -29
_diffrn_reflns_limit_l_max 44
_diffrn_reflns_limit_l_min -44
_diffrn_reflns_number 456941
_diffrn_reflns_point_group_measured_fraction_full 0.998
_diffrn_reflns_point_group_measured_fraction_max 0.998
_diffrn_reflns_theta_full 25.242
_diffrn_reflns_theta_max 25.682
_diffrn_reflns_theta_min 1.703
_diffrn_standards_number 0
_exptl_absorpt_coefficient_mu 0.519
_exptl_absorpt_correction_T_max 0.7458
_exptl_absorpt_correction_T_min 0.5842
_exptl_absorpt_correction_type multi-scan
_exptl_absorpt_process_details
;
SADABS-2016/2 (Bruker,2016/2) was used for absorption correction.
wR2(int) was 0.1149 before and 0.0895 after correction.
The Ratio of minimum to maximum transmission is 0.7833.
The \l/2 correction factor is Not present.
;
_exptl_crystal_colour red
_exptl_crystal_density_diffrn 0.902
_exptl_crystal_description prism
_exptl_crystal_F_000 4948
_exptl_crystal_preparation Luminescent
_exptl_crystal_size_max 0.30
_exptl_crystal_size_mid 0.23
_exptl_crystal_size_min 0.22
_refine_diff_density_max 1.732
_refine_diff_density_min -2.123
_refine_diff_density_rms 0.170
_refine_ls_extinction_method none
_refine_ls_goodness_of_fit_ref 1.729
_refine_ls_hydrogen_treatment constr
_refine_ls_matrix_type full
_refine_ls_number_parameters 2837
_refine_ls_number_reflns 65347
_refine_ls_number_restraints 3185
_refine_ls_restrained_S_all 1.707
_refine_ls_R_factor_all 0.2107
_refine_ls_R_factor_gt 0.1644
_refine_ls_shift/su_max 0.001
_refine_ls_shift/su_mean 0.000
_refine_ls_structure_factor_coef Fsqd
_refine_ls_weighting_details 'w=1/[\s^2^(Fo^2^)+(0.2000P)^2^] where P=(Fo^2^+2Fc^2^)/3'
_refine_ls_weighting_scheme calc
_refine_ls_wR_factor_gt 0.4436
_refine_ls_wR_factor_ref 0.4655
_reflns_Friedel_coverage 0.000
_reflns_number_gt 41260
_reflns_number_total 65347
_reflns_threshold_expression 'I > 2\s(I)'
_cod_data_source_file d5nr04564a2.cif
_cod_data_source_block hku2503a
_cod_original_cell_volume 17243(2)
_cod_original_sg_symbol_H-M P-1
_cod_database_code 1577025
_shelx_shelxl_version_number 2019/3
_shelx_space_group_comment
;
The symmetry employed for this shelxl refinement is uniquely defined
by the following loop, which should always be used as a source of
symmetry information in preference to the above space-group names.
They are only intended as comments.
;
_shelx_estimated_absorpt_t_max 0.894
_shelx_estimated_absorpt_t_min 0.860
_olex2_refinement_description
;
1. Twinned data refinement
 Scales: 0.9550(6)
 0.0450(6)
2. Fixed Uiso
 At 1.2 times of:
  All C(H) groups, All C(H,H) groups
 At 1.5 times of:
  All C(H,H,H) groups
3. Uiso/Uaniso restraints and constraints
C129 \\sim C130 \\sim C131 \\sim C132: within 2A with sigma of 0.01 and sigma
for terminal atoms of 0.02 within 2A
C150 \\sim C151 \\sim C152 \\sim C153: within 2A with sigma of 0.01 and sigma
for terminal atoms of 0.02 within 2A
C402 \\sim Cl43 \\sim Cl44: within 2A with sigma of 0.01 and sigma for terminal
atoms of 0.02 within 2A
C404 \\sim Cl47 \\sim Cl48: within 2A with sigma of 0.01 and sigma for terminal
atoms of 0.02 within 2A
N302 \\sim C303 \\sim C304: within 2A with sigma of 0.01 and sigma for terminal
atoms of 0.02 within 2A
Uanis(C150) \\sim Ueq, Uanis(C151) \\sim Ueq, Uanis(C152) \\sim Ueq,
Uanis(C153) \\sim Ueq: with sigma of 0.01 and sigma for terminal atoms of 0.02
Uanis(C64) \\sim Ueq, Uanis(C66) \\sim Ueq, Uanis(C19) \\sim Ueq, Uanis(C32)
\\sim Ueq, Uanis(C81) \\sim Ueq, Uanis(C111) \\sim Ueq, Uanis(C112) \\sim Ueq,
Uanis(C113) \\sim Ueq, Uanis(C117) \\sim Ueq: with sigma of 0.01 and sigma for
terminal atoms of 0.02
Uanis(C128) \\sim Ueq, Uanis(C132) \\sim Ueq, Uanis(C149) \\sim Ueq,
Uanis(C177) \\sim Ueq, Uanis(C216) \\sim Ueq, Uanis(C226) \\sim Ueq,
Uanis(C124) \\sim Ueq, Uanis(C205) \\sim Ueq, Uanis(Cl43) \\sim Ueq: with sigma
of 0.01 and sigma for terminal atoms of 0.02
Uanis(N301) \\sim Ueq, Uanis(C301) \\sim Ueq, Uanis(C302) \\sim Ueq,
Uanis(N302) \\sim Ueq, Uanis(C303) \\sim Ueq, Uanis(C304) \\sim Ueq,
Uanis(N303) \\sim Ueq, Uanis(C305) \\sim Ueq, Uanis(C306) \\sim Ueq,
Uanis(N304) \\sim Ueq, Uanis(C307) \\sim Ueq, Uanis(C308) \\sim Ueq,
Uanis(N305) \\sim Ueq, Uanis(C309) \\sim Ueq, Uanis(C310) \\sim Ueq,
Uanis(N306) \\sim Ueq, Uanis(C311) \\sim Ueq, Uanis(C312) \\sim Ueq,
Uanis(N307) \\sim Ueq, Uanis(C313) \\sim Ueq, Uanis(C314) \\sim Ueq,
Uanis(N308) \\sim Ueq, Uanis(C315) \\sim Ueq, Uanis(C316) \\sim Ueq,
Uanis(C401) \\sim Ueq, Uanis(Cl41) \\sim Ueq, Uanis(Cl42) \\sim Ueq,
Uanis(C402) \\sim Ueq, Uanis(Cl43) \\sim Ueq, Uanis(Cl44) \\sim Ueq,
Uanis(C403) \\sim Ueq, Uanis(Cl45) \\sim Ueq, Uanis(Cl46) \\sim Ueq,
Uanis(C404) \\sim Ueq, Uanis(Cl47) \\sim Ueq, Uanis(Cl48) \\sim Ueq,
Uanis(C405) \\sim Ueq, Uanis(Cl50) \\sim Ueq, Uanis(Cl49) \\sim Ueq: with sigma
of 0.01 and sigma for terminal atoms of 0.02
4. Rigid body (RIGU) restrains
 All non-hydrogen atoms
 with sigma for 1-2 distances of 0.004 and sigma for 1-3 distances of 0.004
5. Same fragment restrains
{C129, C130, C131, C132} sigma for 1-2: 0.02, 1-3: 0.04
{C150, C151, C152, C153} sigma for 1-2: 0.02, 1-3: 0.04
as in
{C84, C85, C86, C87}
{C401, Cl41, Cl42} sigma for 1-2: 0.02, 1-3: 0.04
{C403, Cl45, Cl46} sigma for 1-2: 0.02, 1-3: 0.04
{C404, Cl47, Cl48} sigma for 1-2: 0.02, 1-3: 0.04
{C405, Cl50, Cl49} sigma for 1-2: 0.02, 1-3: 0.04
as in
{C402, Cl43, Cl44}
{N302, C303, C304} sigma for 1-2: 0.02, 1-3: 0.04
{N303, C305, C306} sigma for 1-2: 0.02, 1-3: 0.04
{N306, C311, C312} sigma for 1-2: 0.02, 1-3: 0.04
{N307, C313, C314} sigma for 1-2: 0.02, 1-3: 0.04
{N308, C315, C316} sigma for 1-2: 0.02, 1-3: 0.04
as in
{N301, C301, C302}
{N304, C307, C308} sigma for 1-2: 0.02, 1-3: 0.04
as in
{N305, C309, C310}
6. Others
 Fixed Sof: C403(0.5) H40E(0.5) H40F(0.5) Cl45(0.5) Cl46(0.5) C404(0.5)
 H40G(0.5) H40H(0.5) Cl47(0.5) Cl48(0.5)
7.a Riding coordinates:
 C302(H30D,H30E,H30F), C304(H30G,H30H,H30I), C306(H30J,H30K,H30L), C308(H30M,
 H30N,H30O), C310(H31D,H31E,H31F), C312(H31G,H31H,H31I), C314(H31J,H31K,H31L),
 C316(H31M,H31N,H31O)
7.b Secondary CH2 refined with riding coordinates:
 C401(H40A,H40B), C402(H40C,H40D), C403(H40E,H40F), C404(H40G,H40H), C405(H40I,
 H40J)
7.c Me refined with riding coordinates:
 C15(H15A,H15B,H15C), C16(H16A,H16B,H16C), C17(H17A,H17B,H17C), C19(H19A,H19B,
 H19C), C20(H20A,H20B,H20C), C21(H21A,H21B,H21C), C30(H30A,H30B,H30C), C31(H31A,
 H31B,H31C), C32(H32A,H32B,H32C), C34(H34A,H34B,H34C), C35(H35A,H35B,H35C),
 C36(H36A,H36B,H36C), C45(H45A,H45B,H45C), C46(H46A,H46B,H46C), C47(H47A,H47B,
 H47C), C49(H49A,H49B,H49C), C50(H50A,H50B,H50C), C51(H51A,H51B,H51C), C60(H60A,
 H60B,H60C), C61(H61A,H61B,H61C), C62(H62A,H62B,H62C), C64(H64A,H64B,H64C),
 C65(H65A,H65B,H65C), C66(H66A,H66B,H66C), C81(H81A,H81B,H81C), C82(H82A,H82B,
 H82C), C83(H83A,H83B,H83C), C85(H85A,H85B,H85C), C86(H86A,H86B,H86C), C87(H87A,
 H87B,H87C), C96(H96A,H96B,H96C), C97(H97A,H97B,H97C), C98(H98A,H98B,H98C),
 C100(H10A,H10B,H10C), C101(H10D,H10E,H10F), C102(H10G,H10H,H10I), C111(H11A,
 H11B,H11C), C112(H11D,H11E,H11F), C113(H11G,H11H,H11I), C115(H11J,H11K,H11L),
 C116(H11M,H11N,H11O), C117(H11P,H11Q,H11R), C126(H12A,H12B,H12C), C127(H12D,
 H12E,H12F), C128(H12G,H12H,H12I), C130(H13A,H13B,H13C), C131(H13D,H13E,H13F),
 C132(H13G,H13H,H13I), C147(H14A,H14B,H14C), C148(H14D,H14E,H14F), C149(H14G,
 H14H,H14I), C151(H15D,H15E,H15F), C152(H15G,H15H,H15I), C153(H15J,H15K,H15L),
 C162(H16D,H16E,H16F), C163(H16G,H16H,H16I), C164(H16J,H16K,H16L), C166(H16M,
 H16N,H16O), C167(H16P,H16Q,H16R), C168(H16S,H16T,H16U), C177(H17D,H17E,H17F),
 C178(H17G,H17H,H17I), C179(H17J,H17K,H17L), C181(H18A,H18B,H18C), C182(H18D,
 H18E,H18F), C183(H18G,H18H,H18I), C192(H19D,H19E,H19F), C193(H19G,H19H,H19I),
 C194(H19J,H19K,H19L), C196(H19M,H19N,H19O), C197(H19P,H19Q,H19R), C198(H19S,
 H19T,H19U)
7.d Aromatic/amide H refined with riding coordinates:
 C3(H3), C6(H6), C7(H7), C11(H11), C13(H13), C22(H22), C26(H26), C28(H28),
 C37(H37), C41(H41), C43(H43), C52(H52), C56(H56), C58(H58), C69(H69), C72(H72),
  C73(H73), C77(H77), C79(H79), C88(H88), C92(H92), C94(H94), C103(H103),
 C107(H107), C109(H109), C118(H118), C122(H122), C124(H124), C135(H135),
 C138(H138), C139(H139), C143(H143), C145(H145), C154(H154), C158(H158),
 C160(H160), C169(H169), C173(H173), C175(H175), C184(H184), C188(H188),
 C190(H190), C203(H203), C204(H204), C205(H205), C206(H206), C208(H208),
 C209(H209), C210(H210), C211(H211), C213(H213), C214(H214), C215(H215),
 C216(H216), C221(H221), C222(H222), C223(H223), C224(H224), C226(H226),
 C227(H227), C228(H228), C229(H229), C231(H231), C232(H232), C233(H233),
 C234(H234)
;
_smtbx_masks_void_probe_radius 1.2
_smtbx_masks_void_truncation_radius 1.2
_olex2_submission_special_instructions 'No special instructions were received'

loop_
_space_group_symop_operation_xyz
'x, y, z'
'-x, -y, -z'

loop_
_atom_site_label
_atom_site_type_symbol
_atom_site_fract_x
_atom_site_fract_y
_atom_site_fract_z
_atom_site_U_iso_or_equiv
_atom_site_adp_type
_atom_site_occupancy
_atom_site_site_symmetry_order
_atom_site_calc_flag
_atom_site_refinement_flags_posn
_atom_site_refinement_flags_adp
_atom_site_refinement_flags_occupancy
_atom_site_disorder_assembly
_atom_site_disorder_group
Zn1 Zn 0.66066(5) 0.30437(5) 0.63232(3) 0.0373(3) Uani 1 1 d . . . . .
Zn2 Zn 0.51590(5) 0.33985(5) 0.86307(3) 0.0384(3) Uani 1 1 d . . . . .
Zn3 Zn 0.50832(5) 0.91239(5) 0.63775(3) 0.0336(3) Uani 1 1 d . . . . .
Zn4 Zn 0.35488(5) 0.95410(5) 0.86836(3) 0.0353(3) Uani 1 1 d . . . . .
Zn5 Zn 1.11893(5) 0.46178(5) 0.63731(3) 0.0402(3) Uani 1 1 d . . . . .
Zn6 Zn 0.96844(5) 0.49705(5) 0.86688(3) 0.0387(3) Uani 1 1 d . . . . .
O1 O 0.7464(3) 0.2375(3) 0.59628(19) 0.0445(15) Uani 1 1 d . . . . .
O2 O 0.6116(3) 0.3440(3) 0.5941(2) 0.0460(16) Uani 1 1 d . . . . .
O3 O 0.4239(3) 0.3866(3) 0.8979(2) 0.0480(17) Uani 1 1 d . . . . .
O4 O 0.5628(3) 0.2914(3) 0.8998(2) 0.0497(17) Uani 1 1 d . . . . .
O5 O 0.4809(3) 0.8840(3) 0.60006(18) 0.0428(15) Uani 1 1 d . . . . .
O6 O 0.5710(3) 0.9372(3) 0.60452(19) 0.0434(16) Uani 1 1 d . . . . .
O7 O 0.3771(4) 0.9865(3) 0.9063(2) 0.0433(15) Uani 1 1 d . . . . .
O8 O 0.2728(3) 0.9531(3) 0.9021(2) 0.0444(16) Uani 1 1 d . . . . .
O9 O 1.1243(4) 0.5254(4) 0.6019(2) 0.0526(18) Uani 1 1 d . . . . .
O10 O 1.1732(4) 0.3845(3) 0.6008(2) 0.0490(17) Uani 1 1 d . . . . .
O11 O 0.9781(3) 0.4276(3) 0.8997(2) 0.0466(17) Uani 1 1 d . . . . .
O12 O 0.9259(4) 0.5731(3) 0.9036(2) 0.0485(17) Uani 1 1 d . . . . .
N1 N 0.6852(4) 0.2505(4) 0.6784(2) 0.0403(17) Uani 1 1 d . . . . .
N2 N 0.5650(4) 0.3370(4) 0.6747(2) 0.0448(18) Uani 1 1 d . . . . .
N3 N 0.4744(4) 0.3544(4) 0.8177(2) 0.0347(15) Uani 1 1 d . . . . .
N4 N 0.5960(4) 0.2698(4) 0.8193(2) 0.0446(18) Uani 1 1 d . . . . .
N5 N 0.4184(4) 0.9283(3) 0.6791(2) 0.0300(14) Uani 1 1 d . . . . .
N6 N 0.4943(3) 0.9735(3) 0.6831(2) 0.0279(14) Uani 1 1 d . . . . .
N7 N 0.4048(4) 0.9916(4) 0.8271(2) 0.0375(16) Uani 1 1 d . . . . .
N8 N 0.3226(4) 0.9538(3) 0.8208(2) 0.0355(16) Uani 1 1 d . . . . .
N9 N 1.0984(4) 0.5256(4) 0.6829(2) 0.0387(16) Uani 1 1 d . . . . .
N10 N 1.1394(4) 0.4035(4) 0.6818(2) 0.0423(17) Uani 1 1 d . . . . .
N11 N 1.0478(4) 0.4260(4) 0.8235(2) 0.0404(17) Uani 1 1 d . . . . .
N12 N 1.0017(4) 0.5479(4) 0.8249(2) 0.0361(16) Uani 1 1 d . . . . .
N13 N 0.6897(4) 0.5790(3) 0.6531(3) 0.045(2) Uani 1 1 d . . . . .
N14 N 0.7736(4) 0.6062(4) 0.6549(3) 0.046(2) Uani 1 1 d . . . . .
N15 N 0.8015(4) 0.4957(4) 0.6513(3) 0.053(2) Uani 1 1 d . . . . .
N16 N 0.6856(4) 0.3751(4) 0.6386(3) 0.0426(19) Uani 1 1 d . . . . .
N17 N 0.5757(4) 0.8190(4) 0.6476(3) 0.0411(18) Uani 1 1 d . . . . .
N18 N 1.0192(5) 0.4850(4) 0.6445(3) 0.051(2) Uani 1 1 d . . . . .
N19 N 0.5567(4) 0.6160(4) 0.8493(3) 0.054(2) Uani 1 1 d . . . . .
N20 N 0.6387(4) 0.6423(4) 0.8519(3) 0.056(2) Uani 1 1 d . . . . .
N21 N 0.6685(4) 0.5310(4) 0.8472(3) 0.054(2) Uani 1 1 d . . . . .
N22 N 0.5450(4) 0.4104(4) 0.8570(3) 0.046(2) Uani 1 1 d . . . . .
N23 N 0.4305(4) 0.8547(3) 0.8633(3) 0.046(2) Uani 1 1 d . . . . .
N24 N 0.8768(4) 0.5200(4) 0.8585(3) 0.0416(19) Uani 1 1 d . . . . .
C1 C 0.6343(5) 0.2752(4) 0.7139(3) 0.0357(18) Uani 1 1 d . . . . .
C2 C 0.5677(5) 0.3221(4) 0.7129(3) 0.0348(18) Uani 1 1 d . . . . .
C3 C 0.5146(5) 0.3507(5) 0.7464(3) 0.042(2) Uani 1 1 d . . . . .
H3 H 0.471563 0.383904 0.745195 0.051 Uiso 1 1 calc R U . . .
C4 C 0.5227(5) 0.3319(4) 0.7823(3) 0.0365(18) Uani 1 1 d . . . . .
C5 C 0.5903(5) 0.2842(4) 0.7837(3) 0.0357(18) Uani 1 1 d . . . . .
C6 C 0.6429(5) 0.2585(4) 0.7493(3) 0.0370(19) Uani 1 1 d . . . . .
H6 H 0.687063 0.227727 0.750151 0.044 Uiso 1 1 calc R U . . .
C7 C 0.7398(6) 0.1958(6) 0.6731(4) 0.062(3) Uani 1 1 d . . . . .
H7 H 0.744469 0.175163 0.695894 0.074 Uiso 1 1 calc R U . . .
C8 C 0.7941(6) 0.1608(6) 0.6395(4) 0.066(3) Uani 1 1 d . . . . .
C9 C 0.7979(6) 0.1845(6) 0.6027(3) 0.053(2) Uani 1 1 d . . . . .
C10 C 0.8512(5) 0.1397(6) 0.5702(3) 0.058(3) Uani 1 1 d . . . . .
C11 C 0.9004(7) 0.0829(8) 0.5784(4) 0.084(4) Uani 1 1 d . . . . .
H11 H 0.940778 0.057514 0.557881 0.100 Uiso 1 1 calc R U . . .
C12 C 0.8957(7) 0.0592(7) 0.6152(4) 0.084(4) Uani 1 1 d . . . . .
C13 C 0.8407(6) 0.1018(6) 0.6450(4) 0.060(3) Uani 1 1 d . . . . .
H13 H 0.835349 0.089108 0.670337 0.072 Uiso 1 1 calc R U . . .
C14 C 0.8537(6) 0.1584(6) 0.5301(3) 0.062(3) Uani 1 1 d . . . . .
C15 C 0.9231(8) 0.1055(8) 0.4997(4) 0.083(4) Uani 1 1 d . . . . .
H15A H 0.924273 0.118142 0.473574 0.124 Uiso 1 1 calc R U . . .
H15B H 0.961752 0.102823 0.505459 0.124 Uiso 1 1 calc R U . . .
H15C H 0.925783 0.063276 0.501357 0.124 Uiso 1 1 calc R U . . .
C16 C 0.7936(8) 0.1619(8) 0.5209(4) 0.080(4) Uani 1 1 d . . . . .
H16A H 0.794907 0.174106 0.494767 0.120 Uiso 1 1 calc R U . . .
H16B H 0.796447 0.119619 0.522876 0.120 Uiso 1 1 calc R U . . .
H16C H 0.750981 0.194370 0.539366 0.120 Uiso 1 1 calc R U . . .
C17 C 0.8490(9) 0.2260(8) 0.5254(5) 0.097(5) Uani 1 1 d . . . . .
H17A H 0.850776 0.236487 0.498939 0.146 Uiso 1 1 calc R U . . .
H17B H 0.806087 0.259082 0.543317 0.146 Uiso 1 1 calc R U . . .
H17C H 0.887050 0.224720 0.531110 0.146 Uiso 1 1 calc R U . . .
C18 C 0.9514(7) -0.0074(7) 0.6183(4) 0.076(3) Uani 1 1 d . . . . .
C19 C 0.9417(8) -0.0231(7) 0.6619(5) 0.092(4) Uani 1 1 d . U . . .
H19A H 0.978510 -0.066440 0.662934 0.139 Uiso 1 1 calc R U . . .
H19B H 0.942696 0.008855 0.676673 0.139 Uiso 1 1 calc R U . . .
H19C H 0.898005 -0.021540 0.672929 0.139 Uiso 1 1 calc R U . . .
C20 C 1.0251(6) -0.0143(7) 0.5967(5) 0.091(4) Uani 1 1 d . . . . .
H20A H 1.060902 -0.057505 0.598903 0.136 Uiso 1 1 calc R U . . .
H20B H 1.030025 -0.007995 0.569498 0.136 Uiso 1 1 calc R U . . .
H20C H 1.029037 0.018440 0.608789 0.136 Uiso 1 1 calc R U . . .
C21 C 0.9417(11) -0.0640(8) 0.5982(5) 0.104(5) Uani 1 1 d . . . . .
H21A H 0.977349 -0.107586 0.599933 0.157 Uiso 1 1 calc R U . . .
H21B H 0.897106 -0.059116 0.612171 0.157 Uiso 1 1 calc R U . . .
H21C H 0.945078 -0.057521 0.571116 0.157 Uiso 1 1 calc R U . . .
C22 C 0.5080(5) 0.3613(5) 0.6666(3) 0.043(2) Uani 1 1 d . . . . .
H22 H 0.469018 0.368279 0.687370 0.052 Uiso 1 1 calc R U . . .
C23 C 0.4984(4) 0.3773(4) 0.6325(3) 0.041(2) Uani 1 1 d . . . . .
C24 C 0.5493(5) 0.3695(5) 0.5963(3) 0.046(2) Uani 1 1 d . . . . .
C25 C 0.5290(5) 0.3846(5) 0.5620(3) 0.050(2) Uani 1 1 d . . . . .
C26 C 0.4634(6) 0.4090(7) 0.5640(4) 0.066(3) Uani 1 1 d . . . . .
H26 H 0.451514 0.420400 0.541017 0.079 Uiso 1 1 calc R U . . .
C27 C 0.4122(6) 0.4182(6) 0.5985(3) 0.057(3) Uani 1 1 d . . . . .
C28 C 0.4287(5) 0.4038(7) 0.6311(4) 0.062(3) Uani 1 1 d . . . . .
H28 H 0.393620 0.411116 0.654514 0.074 Uiso 1 1 calc R U . . .
C29 C 0.5887(7) 0.3738(8) 0.5218(4) 0.078(3) Uani 1 1 d . . . . .
C30 C 0.6191(8) 0.4150(9) 0.5243(5) 0.101(5) Uani 1 1 d . . . . .
H30A H 0.583192 0.460498 0.530448 0.151 Uiso 1 1 calc R U . . .
H30B H 0.640905 0.401627 0.544445 0.151 Uiso 1 1 calc R U . . .
H30C H 0.652958 0.409747 0.499479 0.151 Uiso 1 1 calc R U . . .
C31 C 0.6397(7) 0.3034(8) 0.5125(4) 0.092(4) Uani 1 1 d . . . . .
H31A H 0.616940 0.279273 0.511334 0.138 Uiso 1 1 calc R U . . .
H31B H 0.673934 0.296363 0.487527 0.138 Uiso 1 1 calc R U . . .
H31C H 0.661880 0.288243 0.532493 0.138 Uiso 1 1 calc R U . . .
C32 C 0.5564(8) 0.3928(9) 0.4890(4) 0.098(5) Uani 1 1 d . U . . .
H32A H 0.522150 0.438860 0.493583 0.146 Uiso 1 1 calc R U . . .
H32B H 0.591683 0.384272 0.464335 0.146 Uiso 1 1 calc R U . . .
H32C H 0.534854 0.367187 0.488468 0.146 Uiso 1 1 calc R U . . .
C33 C 0.3382(7) 0.4480(8) 0.5982(5) 0.081(3) Uani 1 1 d . . . . .
C34 C 0.3386(10) 0.4048(11) 0.5668(6) 0.118(6) Uani 1 1 d . . . . .
H34A H 0.370048 0.403048 0.541779 0.177 Uiso 1 1 calc R U . . .
H34B H 0.353227 0.360935 0.574480 0.177 Uiso 1 1 calc R U . . .
H34C H 0.292795 0.423797 0.564848 0.177 Uiso 1 1 calc R U . . .
C35 C 0.3149(7) 0.5190(8) 0.5883(5) 0.092(4) Uani 1 1 d . . . . .
H35A H 0.344432 0.518908 0.562969 0.138 Uiso 1 1 calc R U . . .
H35B H 0.267913 0.539912 0.587993 0.138 Uiso 1 1 calc R U . . .
H35C H 0.317598 0.542816 0.607844 0.138 Uiso 1 1 calc R U . . .
C36 C 0.2910(6) 0.4523(8) 0.6369(5) 0.089(4) Uani 1 1 d . . . . .
H36A H 0.244820 0.471301 0.635518 0.133 Uiso 1 1 calc R U . . .
H36B H 0.305422 0.408836 0.645302 0.133 Uiso 1 1 calc R U . . .
H36C H 0.291690 0.479460 0.655429 0.133 Uiso 1 1 calc R U . . .
C37 C 0.4114(5) 0.3793(5) 0.8220(3) 0.045(2) Uani 1 1 d . . . . .
H37 H 0.400047 0.382322 0.799049 0.054 Uiso 1 1 calc R U . . .
C38 C 0.3550(5) 0.4034(5) 0.8574(3) 0.046(2) Uani 1 1 d . . . . .
C39 C 0.3660(5) 0.4077(5) 0.8939(3) 0.046(2) Uani 1 1 d . . . . .
C40 C 0.3042(5) 0.4392(6) 0.9270(3) 0.055(2) Uani 1 1 d . . . . .
C41 C 0.2425(6) 0.4611(6) 0.9218(4) 0.059(3) Uani 1 1 d . . . . .
H41 H 0.203003 0.481891 0.943568 0.071 Uiso 1 1 calc R U . . .
C42 C 0.2342(5) 0.4549(6) 0.8875(4) 0.065(3) Uani 1 1 d . . . . .
C43 C 0.2929(5) 0.4269(5) 0.8562(3) 0.047(2) Uani 1 1 d . . . . .
H43 H 0.287816 0.424368 0.831741 0.056 Uiso 1 1 calc R U . . .
C44 C 0.3144(6) 0.4442(6) 0.9663(3) 0.058(3) Uani 1 1 d . . . . .
C45 C 0.2435(7) 0.4795(7) 0.9980(4) 0.075(4) Uani 1 1 d . . . . .
H45A H 0.215211 0.521920 0.990525 0.113 Uiso 1 1 calc R U . . .
H45B H 0.221312 0.453509 1.000902 0.113 Uiso 1 1 calc R U . . .
H45C H 0.249422 0.485072 1.022563 0.113 Uiso 1 1 calc R U . . .
C46 C 0.3545(6) 0.3821(6) 0.9783(4) 0.066(3) Uani 1 1 d . . . . .
H46A H 0.359172 0.388316 1.003092 0.098 Uiso 1 1 calc R U . . .
H46B H 0.331977 0.356527 0.980866 0.098 Uiso 1 1 calc R U . . .
H46C H 0.399551 0.359273 0.958961 0.098 Uiso 1 1 calc R U . . .
C47 C 0.3488(7) 0.4876(7) 0.9627(5) 0.083(4) Uani 1 1 d . . . . .
H47A H 0.320812 0.529495 0.954506 0.124 Uiso 1 1 calc R U . . .
H47B H 0.352540 0.494284 0.987700 0.124 Uiso 1 1 calc R U . . .
H47C H 0.394129 0.465692 0.943584 0.124 Uiso 1 1 calc R U . . .
C48 C 0.1597(5) 0.4860(6) 0.8856(4) 0.065(3) Uani 1 1 d . . . . .
C49 C 0.1595(8) 0.4723(9) 0.8484(4) 0.086(4) Uani 1 1 d . . . . .
H49A H 0.185264 0.488176 0.828948 0.130 Uiso 1 1 calc R U . . .
H49B H 0.180393 0.425427 0.842751 0.130 Uiso 1 1 calc R U . . .
H49C H 0.112588 0.493707 0.847835 0.130 Uiso 1 1 calc R U . . .
C50 C 0.1274(6) 0.5586(7) 0.8917(5) 0.077(4) Uani 1 1 d . . . . .
H50A H 0.155870 0.572589 0.872827 0.116 Uiso 1 1 calc R U . . .
H50B H 0.082311 0.579250 0.888438 0.116 Uiso 1 1 calc R U . . .
H50C H 0.122920 0.571208 0.917772 0.116 Uiso 1 1 calc R U . . .
C51 C 0.1209(6) 0.4612(6) 0.9122(4) 0.066(3) Uani 1 1 d . . . . .
H51A H 0.119352 0.469367 0.938470 0.098 Uiso 1 1 calc R U . . .
H51B H 0.074648 0.482820 0.910712 0.098 Uiso 1 1 calc R U . . .
H51C H 0.142453 0.414540 0.905628 0.098 Uiso 1 1 calc R U . . .
C52 C 0.6417(6) 0.2163(5) 0.8251(3) 0.049(2) Uani 1 1 d . . . . .
H52 H 0.672271 0.185764 0.803232 0.059 Uiso 1 1 calc R U . . .
C53 C 0.6518(6) 0.1974(6) 0.8612(3) 0.057(3) Uani 1 1 d . . . . .
C54 C 0.6167(5) 0.2362(5) 0.8952(3) 0.046(2) Uani 1 1 d . . . . .
C55 C 0.6410(5) 0.2112(5) 0.9288(3) 0.050(2) Uani 1 1 d . . . . .
C56 C 0.6909(7) 0.1501(6) 0.9253(4) 0.067(3) Uani 1 1 d . . . . .
H56 H 0.705668 0.134238 0.947009 0.081 Uiso 1 1 calc R U . . .
C57 C 0.7245(6) 0.1058(6) 0.8896(4) 0.063(3) Uani 1 1 d . . . . .
C58 C 0.7084(6) 0.1307(5) 0.8588(3) 0.054(3) Uani 1 1 d . . . . .
H58 H 0.733597 0.105378 0.834548 0.064 Uiso 1 1 calc R U . . .
C59 C 0.6007(7) 0.2547(6) 0.9675(4) 0.071(3) Uani 1 1 d . . . . .
C60 C 0.6041(10) 0.3156(8) 0.9615(5) 0.097(5) Uani 1 1 d . . . . .
H60A H 0.651678 0.304879 0.951962 0.145 Uiso 1 1 calc R U . . .
H60B H 0.581377 0.338702 0.942628 0.145 Uiso 1 1 calc R U . . .
H60C H 0.581382 0.343182 0.985986 0.145 Uiso 1 1 calc R U . . .
C61 C 0.5308(7) 0.2641(7) 0.9821(4) 0.076(3) Uani 1 1 d . . . . .
H61A H 0.533485 0.221871 0.985207 0.113 Uiso 1 1 calc R U . . .
H61B H 0.506438 0.290466 1.007073 0.113 Uiso 1 1 calc R U . . .
H61C H 0.506432 0.285986 0.963716 0.113 Uiso 1 1 calc R U . . .
C62 C 0.6415(7) 0.2233(8) 0.9965(4) 0.074(4) Uani 1 1 d . . . . .
H62A H 0.642574 0.182334 1.002582 0.111 Uiso 1 1 calc R U . . .
H62B H 0.687985 0.215146 0.984889 0.111 Uiso 1 1 calc R U . . .
H62C H 0.619480 0.252693 1.020178 0.111 Uiso 1 1 calc R U . . .
C63 C 0.7791(6) 0.0387(5) 0.8894(4) 0.062(3) Uani 1 1 d . . . . .
C64 C 0.7457(9) -0.0018(7) 0.8940(6) 0.098(5) Uani 1 1 d . U . . .
H64A H 0.723714 0.005978 0.874156 0.147 Uiso 1 1 calc R U . . .
H64B H 0.780025 -0.047708 0.891417 0.147 Uiso 1 1 calc R U . . .
H64C H 0.711525 0.009848 0.919556 0.147 Uiso 1 1 calc R U . . .
C65 C 0.8107(7) 0.0237(6) 0.9205(4) 0.065(3) Uani 1 1 d . . . . .
H65A H 0.845587 -0.022134 0.916709 0.098 Uiso 1 1 calc R U . . .
H65B H 0.831461 0.050388 0.919819 0.098 Uiso 1 1 calc R U . . .
H65C H 0.775827 0.032940 0.945524 0.098 Uiso 1 1 calc R U . . .
C66 C 0.8434(7) 0.0189(7) 0.8521(4) 0.083(4) Uani 1 1 d . U . . .
H66A H 0.829005 0.026652 0.829040 0.124 Uiso 1 1 calc R U . . .
H66B H 0.864138 0.044937 0.853315 0.124 Uiso 1 1 calc R U . . .
H66C H 0.876501 -0.027035 0.850971 0.124 Uiso 1 1 calc R U . . .
C67 C 0.4107(4) 0.9440(4) 0.7161(3) 0.0299(16) Uani 1 1 d . . . . .
C68 C 0.4533(5) 0.9688(5) 0.7196(3) 0.0378(19) Uani 1 1 d . . . . .
C69 C 0.4540(4) 0.9829(4) 0.7544(3) 0.0312(17) Uani 1 1 d . . . . .
H69 H 0.485074 0.995866 0.755738 0.037 Uiso 1 1 calc R U . . .
C70 C 0.4095(4) 0.9787(4) 0.7890(3) 0.0317(17) Uani 1 1 d . . . . .
C71 C 0.3653(5) 0.9563(5) 0.7860(3) 0.0380(19) Uani 1 1 d . . . . .
C72 C 0.3672(5) 0.9394(4) 0.7501(3) 0.0343(18) Uani 1 1 d . . . . .
H72 H 0.337944 0.924221 0.748480 0.041 Uiso 1 1 calc R U . . .
C73 C 0.3653(5) 0.9328(5) 0.6706(3) 0.042(2) Uani 1 1 d . . . . .
H73 H 0.323524 0.949133 0.690950 0.051 Uiso 1 1 calc R U . . .
C74 C 0.3656(6) 0.9156(6) 0.6345(3) 0.050(2) Uani 1 1 d . . . . .
C75 C 0.4253(5) 0.8887(5) 0.6005(3) 0.045(2) Uani 1 1 d . . . . .
C76 C 0.4178(6) 0.8652(5) 0.5687(3) 0.049(2) Uani 1 1 d . . . . .
C77 C 0.3543(6) 0.8796(7) 0.5692(4) 0.063(3) Uani 1 1 d . . . . .
H77 H 0.350669 0.865076 0.547006 0.076 Uiso 1 1 calc R U . . .
C78 C 0.2942(6) 0.9143(6) 0.6001(4) 0.057(3) Uani 1 1 d . . . . .
C79 C 0.3020(6) 0.9300(7) 0.6327(4) 0.062(3) Uani 1 1 d . . . . .
H79 H 0.263225 0.951313 0.654857 0.075 Uiso 1 1 calc R U . . .
C80 C 0.4835(7) 0.8220(8) 0.5332(4) 0.073(3) Uani 1 1 d . . . . .
C81 C 0.4659(8) 0.7966(9) 0.5039(4) 0.088(4) Uani 1 1 d . U . . .
H81A H 0.433711 0.833119 0.493712 0.132 Uiso 1 1 calc R U . . .
H81B H 0.507322 0.769691 0.482731 0.132 Uiso 1 1 calc R U . . .
H81C H 0.445388 0.770696 0.516327 0.132 Uiso 1 1 calc R U . . .
C82 C 0.5154(7) 0.8614(7) 0.5138(4) 0.075(4) Uani 1 1 d . . . . .
H82A H 0.482978 0.898221 0.503864 0.113 Uiso 1 1 calc R U . . .
H82B H 0.527559 0.877275 0.532375 0.113 Uiso 1 1 calc R U . . .
H82C H 0.556276 0.834364 0.492381 0.113 Uiso 1 1 calc R U . . .
C83 C 0.5334(7) 0.7649(7) 0.5487(4) 0.080(4) Uani 1 1 d . . . . .
H83A H 0.512412 0.739386 0.561312 0.120 Uiso 1 1 calc R U . . .
H83B H 0.574315 0.737686 0.527331 0.120 Uiso 1 1 calc R U . . .
H83C H 0.545599 0.780598 0.567326 0.120 Uiso 1 1 calc R U . . .
C84 C 0.2251(5) 0.9330(5) 0.5977(3) 0.056(2) Uani 1 1 d D . . . .
C85 C 0.1895(6) 0.9059(7) 0.6314(3) 0.064(3) Uani 1 1 d D . . . .
H85A H 0.144696 0.917966 0.629910 0.096 Uiso 1 1 calc R U . . .
H85B H 0.217288 0.858702 0.629253 0.096 Uiso 1 1 calc R U . . .
H85C H 0.184244 0.924274 0.656182 0.096 Uiso 1 1 calc R U . . .
C86 C 0.2291(7) 0.9061(7) 0.5604(3) 0.071(3) Uani 1 1 d D . . . .
H86A H 0.183257 0.919446 0.560214 0.106 Uiso 1 1 calc R U . . .
H86B H 0.250776 0.922539 0.538761 0.106 Uiso 1 1 calc R U . . .
H86C H 0.255991 0.858743 0.557887 0.106 Uiso 1 1 calc R U . . .
C87 C 0.1815(7) 1.0073(6) 0.6006(4) 0.075(4) Uani 1 1 d D . . . .
H87A H 0.136799 1.019227 0.598984 0.113 Uiso 1 1 calc R U . . .
H87B H 0.176102 1.026198 0.625186 0.113 Uiso 1 1 calc R U . . .
H87C H 0.203983 1.023732 0.579344 0.113 Uiso 1 1 calc R U . . .
C88 C 0.5113(4) 1.0160(4) 0.6792(3) 0.0342(18) Uani 1 1 d . . . . .
H88 H 0.497187 1.043015 0.701753 0.041 Uiso 1 1 calc R U . . .
C89 C 0.5494(5) 1.0281(5) 0.6444(3) 0.040(2) Uani 1 1 d . . . . .
C90 C 0.5813(5) 0.9862(5) 0.6077(3) 0.039(2) Uani 1 1 d . . . . .
C91 C 0.6194(6) 1.0032(6) 0.5753(3) 0.059(3) Uani 1 1 d . . . . .
C92 C 0.6246(6) 1.0570(6) 0.5819(3) 0.054(3) Uani 1 1 d . . . . .
H92 H 0.649755 1.068114 0.560161 0.065 Uiso 1 1 calc R U . . .
C93 C 0.5978(5) 1.0964(5) 0.6160(3) 0.052(2) Uani 1 1 d . . . . .
C94 C 0.5612(6) 1.0786(6) 0.6484(3) 0.056(3) Uani 1 1 d . . . . .
H94 H 0.544498 1.101417 0.673067 0.067 Uiso 1 1 calc R U . . .
C95 C 0.6538(7) 0.9616(7) 0.5378(4) 0.069(3) Uani 1 1 d . . . . .
C96 C 0.6032(9) 0.9555(8) 0.5231(4) 0.079(4) Uani 1 1 d . . . . .
H96A H 0.567593 0.998662 0.520748 0.118 Uiso 1 1 calc R U . . .
H96B H 0.627102 0.930072 0.497816 0.118 Uiso 1 1 calc R U . . .
H96C H 0.582717 0.933798 0.541259 0.118 Uiso 1 1 calc R U . . .
C97 C 0.6836(9) 0.9969(9) 0.5057(4) 0.088(5) Uani 1 1 d . . . . .
H97A H 0.646518 1.039302 0.503654 0.133 Uiso 1 1 calc R U . . .
H97B H 0.716819 1.002483 0.513013 0.133 Uiso 1 1 calc R U . . .
H97C H 0.705663 0.970469 0.480870 0.133 Uiso 1 1 calc R U . . .
C98 C 0.7068(8) 0.8993(8) 0.5416(5) 0.091(4) Uani 1 1 d . . . . .
H98A H 0.729089 0.872335 0.516889 0.137 Uiso 1 1 calc R U . . .
H98B H 0.740145 0.904329 0.549091 0.137 Uiso 1 1 calc R U . . .
H98C H 0.687342 0.878569 0.561317 0.137 Uiso 1 1 calc R U . . .
C99 C 0.6162(6) 1.1468(7) 0.6192(4) 0.065(3) Uani 1 1 d . . . . .
C100 C 0.6027(9) 1.1903(8) 0.5892(4) 0.086(4) Uani 1 1 d . . . . .
H10A H 0.615107 1.222833 0.591945 0.129 Uiso 1 1 calc R U . . .
H10B H 0.629605 1.165475 0.563876 0.129 Uiso 1 1 calc R U . . .
H10C H 0.554312 1.211889 0.591789 0.129 Uiso 1 1 calc R U . . .
C101 C 0.6951(7) 1.1113(8) 0.6114(5) 0.087(4) Uani 1 1 d . . . . .
H10D H 0.707046 1.081168 0.630798 0.131 Uiso 1 1 calc R U . . .
H10E H 0.718545 1.087211 0.585689 0.131 Uiso 1 1 calc R U . . .
H10F H 0.708848 1.143219 0.612733 0.131 Uiso 1 1 calc R U . . .
C102 C 0.5805(7) 1.1845(7) 0.6585(4) 0.069(3) Uani 1 1 d . . . . .
H10G H 0.590144 1.154499 0.678260 0.104 Uiso 1 1 calc R U . . .
H10H H 0.596824 1.214389 0.660024 0.104 Uiso 1 1 calc R U . . .
H10I H 0.531446 1.209100 0.662893 0.104 Uiso 1 1 calc R U . . .
C103 C 0.4275(5) 1.0294(5) 0.8342(3) 0.042(2) Uani 1 1 d . . . . .
H103 H 0.447709 1.045182 0.812799 0.050 Uiso 1 1 calc R U . . .
C104 C 0.4238(4) 1.0472(4) 0.8701(3) 0.0390(19) Uani 1 1 d . . . . .
C105 C 0.4001(5) 1.0271(5) 0.9057(3) 0.0413(19) Uani 1 1 d . . . . .
C106 C 0.4064(5) 1.0449(5) 0.9389(3) 0.044(2) Uani 1 1 d . . . . .
C107 C 0.4304(5) 1.0866(5) 0.9367(3) 0.048(2) Uani 1 1 d . . . . .
H107 H 0.431149 1.100665 0.960065 0.058 Uiso 1 1 calc R U . . .
C108 C 0.4530(5) 1.1095(5) 0.9047(3) 0.043(2) Uani 1 1 d . . . . .
C109 C 0.4484(6) 1.0923(5) 0.8696(3) 0.048(2) Uani 1 1 d . . . . .
H109 H 0.460967 1.109815 0.846590 0.057 Uiso 1 1 calc R U . . .
C110 C 0.3817(7) 1.0207(8) 0.9795(3) 0.067(3) Uani 1 1 d . . . . .
C111 C 0.3888(8) 1.0496(9) 1.0124(4) 0.085(4) Uani 1 1 d . U . . .
H11A H 0.359881 1.096799 1.015325 0.128 Uiso 1 1 calc R U . . .
H11B H 0.374947 1.032373 1.036317 0.128 Uiso 1 1 calc R U . . .
H11C H 0.436255 1.038387 1.006693 0.128 Uiso 1 1 calc R U . . .
C112 C 0.3088(8) 1.0391(8) 0.9900(4) 0.076(4) Uani 1 1 d . U . . .
H11D H 0.280513 1.086297 0.992634 0.115 Uiso 1 1 calc R U . . .
H11E H 0.302262 1.020389 0.969697 0.115 Uiso 1 1 calc R U . . .
H11F H 0.295730 1.022582 1.014409 0.115 Uiso 1 1 calc R U . . .
C113 C 0.4247(9) 0.9510(8) 0.9754(4) 0.085(4) Uani 1 1 d . U . . .
H11G H 0.472280 0.939830 0.968557 0.128 Uiso 1 1 calc R U . . .
H11H H 0.412168 0.934080 0.999774 0.128 Uiso 1 1 calc R U . . .
H11I H 0.418699 0.931888 0.955062 0.128 Uiso 1 1 calc R U . . .
C114 C 0.4812(6) 1.1572(6) 0.9049(4) 0.061(3) Uani 1 1 d . . . . .
C115 C 0.4947(8) 1.1801(7) 0.8681(5) 0.081(4) Uani 1 1 d . . . . .
H11J H 0.452429 1.204327 0.861588 0.121 Uiso 1 1 calc R U . . .
H11K H 0.513160 1.208345 0.868797 0.121 Uiso 1 1 calc R U . . .
H11L H 0.527663 1.143168 0.848610 0.121 Uiso 1 1 calc R U . . .
C116 C 0.5449(8) 1.1210(7) 0.9142(4) 0.076(4) Uani 1 1 d . . . . .
H11M H 0.536245 1.105102 0.939435 0.114 Uiso 1 1 calc R U . . .
H11N H 0.577722 1.084354 0.894535 0.114 Uiso 1 1 calc R U . . .
H11O H 0.563219 1.149531 0.914721 0.114 Uiso 1 1 calc R U . . .
C117 C 0.4257(10) 1.2165(8) 0.9341(5) 0.107(5) Uani 1 1 d . U . . .
H11P H 0.415322 1.202229 0.959782 0.161 Uiso 1 1 calc R U . . .
H11Q H 0.441972 1.246654 0.934772 0.161 Uiso 1 1 calc R U . . .
H11R H 0.384598 1.238086 0.926381 0.161 Uiso 1 1 calc R U . . .
C118 C 0.2654(5) 0.9608(6) 0.8226(3) 0.050(2) Uani 1 1 d . . . . .
H118 H 0.252513 0.968650 0.799862 0.060 Uiso 1 1 calc R U . . .
C119 C 0.2194(6) 0.9572(7) 0.8576(3) 0.059(3) Uani 1 1 d . . . . .
C120 C 0.2226(5) 0.9540(5) 0.8953(3) 0.043(2) Uani 1 1 d . . . . .
C121 C 0.1654(6) 0.9622(7) 0.9276(4) 0.064(3) Uani 1 1 d . . . . .
C122 C 0.1056(6) 0.9776(6) 0.9169(4) 0.059(3) Uani 1 1 d . . . . .
H122 H 0.065388 0.988225 0.937667 0.071 Uiso 1 1 calc R U . . .
C123 C 0.1003(7) 0.9786(8) 0.8807(4) 0.070(3) Uani 1 1 d . . . . .
C124 C 0.1556(7) 0.9705(8) 0.8502(4) 0.072(3) Uani 1 1 d . U . . .
H124 H 0.153372 0.973340 0.824641 0.086 Uiso 1 1 calc R U . . .
C125 C 0.1669(6) 0.9626(6) 0.9686(3) 0.056(2) Uani 1 1 d . . . . .
C126 C 0.2223(7) 0.9047(7) 0.9728(4) 0.074(4) Uani 1 1 d . . . . .
H12A H 0.222966 0.905259 0.999399 0.111 Uiso 1 1 calc R U . . .
H12B H 0.217831 0.867992 0.966983 0.111 Uiso 1 1 calc R U . . .
H12C H 0.264566 0.900511 0.955125 0.111 Uiso 1 1 calc R U . . .
C127 C 0.1652(8) 1.0261(7) 0.9773(3) 0.072(3) Uani 1 1 d . . . . .
H12D H 0.124715 1.063214 0.973441 0.109 Uiso 1 1 calc R U . . .
H12E H 0.163930 1.029756 1.004071 0.109 Uiso 1 1 calc R U . . .
H12F H 0.205933 1.025556 0.959963 0.109 Uiso 1 1 calc R U . . .
C128 C 0.1003(7) 0.9698(9) 0.9981(4) 0.077(4) Uani 1 1 d . U . . .
H12G H 0.061359 1.010082 0.995374 0.116 Uiso 1 1 calc R U . . .
H12H H 0.095317 0.933039 0.993192 0.116 Uiso 1 1 calc R U . . .
H12I H 0.102460 0.970910 1.024304 0.116 Uiso 1 1 calc R U . . .
C129 C 0.0350(7) 0.9900(8) 0.8763(4) 0.091(4) Uani 1 1 d D U . . .
C130 C -0.0249(8) 1.0595(9) 0.8950(5) 0.114(5) Uani 1 1 d D U . . .
H13A H -0.066985 1.066014 0.891834 0.171 Uiso 1 1 calc R U . . .
H13B H -0.030629 1.063581 0.922503 0.171 Uiso 1 1 calc R U . . .
H13C H -0.014564 1.092130 0.882360 0.171 Uiso 1 1 calc R U . . .
C131 C 0.0158(10) 0.9409(9) 0.8952(5) 0.111(5) Uani 1 1 d D U . . .
H13D H -0.026800 0.949720 0.891785 0.166 Uiso 1 1 calc R U . . .
H13E H 0.051848 0.897250 0.883384 0.166 Uiso 1 1 calc R U . . .
H13F H 0.010079 0.943985 0.922804 0.166 Uiso 1 1 calc R U . . .
C132 C 0.0378(9) 0.9872(10) 0.8334(4) 0.107(5) Uani 1 1 d D U . . .
H13G H -0.005904 0.994871 0.832273 0.161 Uiso 1 1 calc R U . . .
H13H H 0.047076 1.020427 0.820821 0.161 Uiso 1 1 calc R U . . .
H13I H 0.073881 0.944422 0.820232 0.161 Uiso 1 1 calc R U . . .
C133 C 1.0847(5) 0.5036(5) 0.7193(3) 0.0383(18) Uani 1 1 d . . . . .
C134 C 1.1099(4) 0.4325(4) 0.7167(3) 0.0387(18) Uani 1 1 d . . . . .
C135 C 1.0940(5) 0.4104(5) 0.7524(3) 0.041(2) Uani 1 1 d . . . . .
H135 H 1.105143 0.366367 0.752688 0.049 Uiso 1 1 calc R U . . .
C136 C 1.0638(5) 0.4471(5) 0.7867(3) 0.0407(19) Uani 1 1 d . . . . .
C137 C 1.0382(5) 0.5141(5) 0.7887(3) 0.0400(19) Uani 1 1 d . . . . .
C138 C 1.0519(5) 0.5404(5) 0.7529(3) 0.0385(19) Uani 1 1 d . . . . .
H138 H 1.037199 0.585296 0.753079 0.046 Uiso 1 1 calc R U . . .
C139 C 1.1015(7) 0.5772(6) 0.6789(3) 0.061(3) Uani 1 1 d . . . . .
H139 H 1.090833 0.602196 0.701590 0.073 Uiso 1 1 calc R U . . .
C140 C 1.1199(7) 0.6009(6) 0.6424(3) 0.059(3) Uani 1 1 d . . . . .
C141 C 1.1239(7) 0.5795(6) 0.6082(4) 0.061(3) Uani 1 1 d . . . . .
C142 C 1.1311(8) 0.6155(6) 0.5736(4) 0.068(3) Uani 1 1 d . . . . .
C143 C 1.1423(7) 0.6640(6) 0.5788(4) 0.068(3) Uani 1 1 d . . . . .
H143 H 1.147819 0.687782 0.557518 0.082 Uiso 1 1 calc R U . . .
C144 C 1.1467(6) 0.6835(6) 0.6161(4) 0.062(3) Uani 1 1 d . . . . .
C145 C 1.1309(6) 0.6554(6) 0.6450(4) 0.060(3) Uani 1 1 d . . . . .
H145 H 1.125997 0.670711 0.669625 0.071 Uiso 1 1 calc R U . . .
C146 C 1.1340(7) 0.5940(7) 0.5357(4) 0.070(3) Uani 1 1 d . . . . .
C147 C 1.1413(11) 0.6375(8) 0.5045(4) 0.101(6) Uani 1 1 d . . . . .
H14A H 1.142877 0.620679 0.480349 0.152 Uiso 1 1 calc R U . . .
H14B H 1.102367 0.681419 0.512322 0.152 Uiso 1 1 calc R U . . .
H14C H 1.183262 0.638252 0.500853 0.152 Uiso 1 1 calc R U . . .
C148 C 1.1965(9) 0.5297(7) 0.5195(5) 0.090(4) Uani 1 1 d . . . . .
H14D H 1.197093 0.516709 0.494527 0.135 Uiso 1 1 calc R U . . .
H14E H 1.236925 0.533194 0.516100 0.135 Uiso 1 1 calc R U . . .
H14F H 1.196239 0.497316 0.537236 0.135 Uiso 1 1 calc R U . . .
C149 C 1.0668(10) 0.5894(10) 0.5389(6) 0.102(5) Uani 1 1 d . U . . .
H14G H 1.070168 0.575134 0.513507 0.153 Uiso 1 1 calc R U . . .
H14H H 1.063722 0.558355 0.557065 0.153 Uiso 1 1 calc R U . . .
H14I H 1.026176 0.632071 0.548063 0.153 Uiso 1 1 calc R U . . .
C150 C 1.1573(8) 0.7377(8) 0.6163(5) 0.100(4) Uani 1 1 d D U . . .
C151 C 1.2370(9) 0.7133(12) 0.5954(7) 0.148(7) Uani 1 1 d D U . . .
H15D H 1.244835 0.749770 0.595357 0.221 Uiso 1 1 calc R U . . .
H15E H 1.263989 0.679617 0.609401 0.221 Uiso 1 1 calc R U . . .
H15F H 1.250446 0.695589 0.568818 0.221 Uiso 1 1 calc R U . . .
C152 C 1.1241(11) 0.7926(10) 0.5942(6) 0.130(6) Uani 1 1 d D U . . .
H15G H 1.135648 0.825756 0.596888 0.195 Uiso 1 1 calc R U . . .
H15H H 1.140153 0.776805 0.566960 0.195 Uiso 1 1 calc R U . . .
H15I H 1.074769 0.811146 0.604342 0.195 Uiso 1 1 calc R U . . .
C153 C 1.1378(13) 0.7689(12) 0.6574(5) 0.145(7) Uani 1 1 d D U . . .
H15J H 1.146214 0.805259 0.655458 0.218 Uiso 1 1 calc R U . . .
H15K H 1.089622 0.784404 0.670898 0.218 Uiso 1 1 calc R U . . .
H15L H 1.165334 0.736548 0.671743 0.218 Uiso 1 1 calc R U . . .
C154 C 1.1839(5) 0.3394(5) 0.6764(3) 0.041(2) Uani 1 1 d . . . . .
H154 H 1.194184 0.318453 0.698287 0.049 Uiso 1 1 calc R U . . .
C155 C 1.2168(5) 0.3007(5) 0.6401(3) 0.040(2) Uani 1 1 d . . . . .
C156 C 1.2111(5) 0.3234(5) 0.6029(3) 0.045(2) Uani 1 1 d . . . . .
C157 C 1.2444(5) 0.2760(5) 0.5705(3) 0.047(2) Uani 1 1 d . . . . .
C158 C 1.2844(6) 0.2127(5) 0.5739(3) 0.048(2) Uani 1 1 d . . . . .
H158 H 1.307651 0.182956 0.551395 0.058 Uiso 1 1 calc R U . . .
C159 C 1.2936(6) 0.1876(5) 0.6103(3) 0.050(2) Uani 1 1 d . . . . .
C160 C 1.2576(5) 0.2338(5) 0.6415(3) 0.041(2) Uani 1 1 d . . . . .
H160 H 1.260451 0.219475 0.666015 0.049 Uiso 1 1 calc R U . . .
C161 C 1.2391(7) 0.3003(6) 0.5297(4) 0.066(3) Uani 1 1 d . . . . .
C162 C 1.1645(8) 0.3331(7) 0.5332(4) 0.080(4) Uani 1 1 d . . . . .
H16D H 1.138253 0.368995 0.553678 0.120 Uiso 1 1 calc R U . . .
H16E H 1.158191 0.349660 0.508711 0.120 Uiso 1 1 calc R U . . .
H16F H 1.148707 0.301741 0.539375 0.120 Uiso 1 1 calc R U . . .
C163 C 1.2637(7) 0.3489(6) 0.5188(4) 0.069(3) Uani 1 1 d . . . . .
H16G H 1.238356 0.385059 0.539047 0.104 Uiso 1 1 calc R U . . .
H16H H 1.312239 0.327650 0.515797 0.104 Uiso 1 1 calc R U . . .
H16I H 1.256356 0.365041 0.494416 0.104 Uiso 1 1 calc R U . . .
C164 C 1.2784(8) 0.2458(7) 0.4985(4) 0.074(4) Uani 1 1 d . . . . .
H16J H 1.326715 0.224366 0.496033 0.112 Uiso 1 1 calc R U . . .
H16K H 1.262390 0.214677 0.504744 0.112 Uiso 1 1 calc R U . . .
H16L H 1.271875 0.262596 0.474080 0.112 Uiso 1 1 calc R U . . .
C165 C 1.3363(7) 0.1137(5) 0.6115(3) 0.064(3) Uani 1 1 d . . . . .
C166 C 1.4104(6) 0.0887(6) 0.5829(4) 0.068(3) Uani 1 1 d . . . . .
H16M H 1.408400 0.097623 0.556691 0.102 Uiso 1 1 calc R U . . .
H16N H 1.430667 0.111025 0.590628 0.102 Uiso 1 1 calc R U . . .
H16O H 1.438129 0.042044 0.583549 0.102 Uiso 1 1 calc R U . . .
C167 C 1.3021(7) 0.0816(6) 0.5996(3) 0.063(3) Uani 1 1 d . . . . .
H16P H 1.298360 0.092590 0.573897 0.094 Uiso 1 1 calc R U . . .
H16Q H 1.329407 0.034560 0.599105 0.094 Uiso 1 1 calc R U . . .
H16R H 1.256723 0.097033 0.618122 0.094 Uiso 1 1 calc R U . . .
C168 C 1.3434(7) 0.0985(6) 0.6507(4) 0.063(3) Uani 1 1 d . . . . .
H16S H 1.365479 0.119865 0.657303 0.094 Uiso 1 1 calc R U . . .
H16T H 1.298383 0.114099 0.669661 0.094 Uiso 1 1 calc R U . . .
H16U H 1.371066 0.051626 0.650644 0.094 Uiso 1 1 calc R U . . .
C169 C 1.0903(5) 0.3682(5) 0.8290(3) 0.048(2) Uani 1 1 d . . . . .
H169 H 1.130189 0.344198 0.807865 0.057 Uiso 1 1 calc R U . . .
C170 C 1.0840(5) 0.3362(5) 0.8637(3) 0.047(2) Uani 1 1 d . . . . .
C171 C 1.0269(5) 0.3652(5) 0.8988(3) 0.043(2) Uani 1 1 d . . . . .
C172 C 1.0291(5) 0.3327(5) 0.9294(3) 0.046(2) Uani 1 1 d . . . . .
C173 C 1.0786(5) 0.2694(5) 0.9262(3) 0.054(3) Uani 1 1 d . . . . .
H173 H 1.076324 0.245840 0.947936 0.065 Uiso 1 1 calc R U . . .
C174 C 1.1346(6) 0.2365(5) 0.8908(3) 0.054(3) Uani 1 1 d . . . . .
C175 C 1.1356(6) 0.2734(6) 0.8616(4) 0.060(3) Uani 1 1 d . . . . .
H175 H 1.173367 0.255641 0.838736 0.072 Uiso 1 1 calc R U . . .
C176 C 0.9664(7) 0.3603(6) 0.9691(4) 0.076(3) Uani 1 1 d . . . . .
C177 C 0.9052(7) 0.3682(8) 0.9593(5) 0.088(4) Uani 1 1 d . U . . .
H17D H 0.913864 0.325768 0.951077 0.133 Uiso 1 1 calc R U . . .
H17E H 0.864827 0.387852 0.982161 0.133 Uiso 1 1 calc R U . . .
H17F H 0.897578 0.396190 0.938494 0.133 Uiso 1 1 calc R U . . .
C178 C 0.9792(9) 0.3174(7) 1.0023(4) 0.084(4) Uani 1 1 d . . . . .
H17G H 1.018649 0.312986 1.007978 0.126 Uiso 1 1 calc R U . . .
H17H H 0.939199 0.337351 1.025257 0.126 Uiso 1 1 calc R U . . .
H17I H 0.988070 0.274517 0.994719 0.126 Uiso 1 1 calc R U . . .
C179 C 0.9545(7) 0.4256(5) 0.9820(4) 0.078(4) Uani 1 1 d . . . . .
H17J H 0.994343 0.419357 0.988116 0.117 Uiso 1 1 calc R U . . .
H17K H 0.947221 0.453893 0.961336 0.117 Uiso 1 1 calc R U . . .
H17L H 0.914471 0.445556 1.005002 0.117 Uiso 1 1 calc R U . . .
C180 C 1.1849(6) 0.1678(5) 0.8900(4) 0.055(2) Uani 1 1 d . . . . .
C181 C 1.2421(6) 0.1411(7) 0.8495(4) 0.078(4) Uani 1 1 d . . . . .
H18A H 1.274767 0.095515 0.849813 0.117 Uiso 1 1 calc R U . . .
H18B H 1.221446 0.145246 0.829411 0.117 Uiso 1 1 calc R U . . .
H18C H 1.265588 0.166131 0.844147 0.117 Uiso 1 1 calc R U . . .
C182 C 1.1477(7) 0.1288(6) 0.8927(5) 0.079(4) Uani 1 1 d . . . . .
H18D H 1.179464 0.082625 0.892248 0.118 Uiso 1 1 calc R U . . .
H18E H 1.109634 0.143565 0.916712 0.118 Uiso 1 1 calc R U . . .
H18F H 1.130477 0.135603 0.870731 0.118 Uiso 1 1 calc R U . . .
C183 C 1.2176(6) 0.1498(6) 0.9218(4) 0.067(3) Uani 1 1 d . . . . .
H18G H 1.249929 0.103191 0.918261 0.101 Uiso 1 1 calc R U . . .
H18H H 1.241616 0.173552 0.920775 0.101 Uiso 1 1 calc R U . . .
H18I H 1.182434 0.160992 0.946880 0.101 Uiso 1 1 calc R U . . .
C184 C 1.0006(5) 0.6006(5) 0.8332(3) 0.047(2) Uani 1 1 d . . . . .
H184 H 1.026359 0.613880 0.813250 0.056 Uiso 1 1 calc R U . . .
C185 C 0.9653(6) 0.6398(5) 0.8684(3) 0.053(2) Uani 1 1 d . . . . .
C186 C 0.9285(6) 0.6291(5) 0.9006(3) 0.053(2) Uani 1 1 d . . . . .
C187 C 0.8896(6) 0.6760(6) 0.9344(4) 0.060(3) Uani 1 1 d . . . . .
C188 C 0.9033(6) 0.7283(6) 0.9329(4) 0.061(3) Uani 1 1 d . . . . .
H188 H 0.879281 0.760626 0.954214 0.073 Uiso 1 1 calc R U . . .
C189 C 0.9537(6) 0.7338(6) 0.8992(4) 0.065(3) Uani 1 1 d . . . . .
C190 C 0.9759(6) 0.6952(5) 0.8691(4) 0.056(3) Uani 1 1 d . . . . .
H190 H 1.000895 0.702894 0.845661 0.067 Uiso 1 1 calc R U . . .
C191 C 0.8404(7) 0.6707(7) 0.9682(4) 0.071(3) Uani 1 1 d . . . . .
C192 C 0.7861(7) 0.6684(7) 0.9549(5) 0.078(4) Uani 1 1 d . . . . .
H19D H 0.752982 0.664926 0.977203 0.117 Uiso 1 1 calc R U . . .
H19E H 0.762845 0.708085 0.943276 0.117 Uiso 1 1 calc R U . . .
H19F H 0.807876 0.630894 0.935960 0.117 Uiso 1 1 calc R U . . .
C193 C 0.8727(8) 0.6138(7) 0.9890(4) 0.078(4) Uani 1 1 d . . . . .
H19G H 0.837740 0.612675 1.011151 0.117 Uiso 1 1 calc R U . . .
H19H H 0.896050 0.574005 0.971637 0.117 Uiso 1 1 calc R U . . .
H19I H 0.905620 0.617138 0.998093 0.117 Uiso 1 1 calc R U . . .
C194 C 0.7999(9) 0.7362(8) 0.9978(5) 0.091(5) Uani 1 1 d . . . . .
H19J H 0.767139 0.732712 1.020331 0.136 Uiso 1 1 calc R U . . .
H19K H 0.832375 0.741550 1.006168 0.136 Uiso 1 1 calc R U . . .
H19L H 0.775855 0.773645 0.984868 0.136 Uiso 1 1 calc R U . . .
C195 C 0.9688(8) 0.7905(7) 0.9007(5) 0.079(3) Uani 1 1 d . . . . .
C196 C 1.0435(9) 0.7565(9) 0.8969(5) 0.093(4) Uani 1 1 d . . . . .
H19M H 1.051336 0.731115 0.918746 0.140 Uiso 1 1 calc R U . . .
H19N H 1.069981 0.727579 0.872839 0.140 Uiso 1 1 calc R U . . .
H19O H 1.057711 0.788590 0.896542 0.140 Uiso 1 1 calc R U . . .
C197 C 0.9232(9) 0.8356(7) 0.9388(5) 0.086(4) Uani 1 1 d . . . . .
H19P H 0.933160 0.810992 0.960687 0.129 Uiso 1 1 calc R U . . .
H19Q H 0.932187 0.871379 0.938726 0.129 Uiso 1 1 calc R U . . .
H19R H 0.875331 0.852954 0.941206 0.129 Uiso 1 1 calc R U . . .
C198 C 0.9515(7) 0.8301(5) 0.8693(4) 0.060(3) Uani 1 1 d . . . . .
H19S H 0.902614 0.850588 0.873620 0.090 Uiso 1 1 calc R U . . .
H19T H 0.964097 0.863499 0.868438 0.090 Uiso 1 1 calc R U . . .
H19U H 0.976367 0.802488 0.844735 0.090 Uiso 1 1 calc R U . . .
C199 C 0.7132(5) 0.6205(5) 0.6532(4) 0.051(3) Uani 1 1 d . . . . .
C200 C 0.8163(5) 0.5424(5) 0.6536(4) 0.052(3) Uani 1 1 d . . . . .
C201 C 0.7405(5) 0.5151(4) 0.6522(4) 0.049(3) Uani 1 1 d . . . . .
C202 C 0.7192(5) 0.4665(5) 0.6480(3) 0.045(2) Uani 1 1 d . . . . .
C203 C 0.6544(5) 0.4845(5) 0.6489(4) 0.051(3) Uani 1 1 d . . . . .
H203 H 0.620064 0.528741 0.652704 0.062 Uiso 1 1 calc R U . . .
C204 C 0.6411(5) 0.4359(5) 0.6442(4) 0.051(3) Uani 1 1 d . . . . .
H204 H 0.596284 0.448129 0.645234 0.061 Uiso 1 1 calc R U . . .
C205 C 0.7480(6) 0.3562(6) 0.6380(4) 0.070(3) Uani 1 1 d . U . . .
H205 H 0.781320 0.311554 0.632648 0.084 Uiso 1 1 calc R U . . .
C206 C 0.7658(6) 0.4017(6) 0.6452(5) 0.078(4) Uani 1 1 d . . . . .
H206 H 0.808881 0.387815 0.647973 0.094 Uiso 1 1 calc R U . . .
C207 C 0.6637(5) 0.6900(5) 0.6510(4) 0.049(3) Uani 1 1 d . . . . .
C208 C 0.6860(6) 0.7347(5) 0.6449(4) 0.064(3) Uani 1 1 d . . . . .
H208 H 0.732089 0.721328 0.641383 0.077 Uiso 1 1 calc R U . . .
C209 C 0.6400(5) 0.7987(5) 0.6441(4) 0.062(3) Uani 1 1 d . . . . .
H209 H 0.654945 0.829416 0.640916 0.074 Uiso 1 1 calc R U . . .
C210 C 0.5534(5) 0.7760(5) 0.6529(4) 0.056(3) Uani 1 1 d . . . . .
H210 H 0.507744 0.790489 0.654441 0.067 Uiso 1 1 calc R U . . .
C211 C 0.5962(5) 0.7105(5) 0.6560(4) 0.048(3) Uani 1 1 d . . . . .
H211 H 0.579465 0.681197 0.661450 0.058 Uiso 1 1 calc R U . . .
C212 C 0.8847(5) 0.5234(5) 0.6517(4) 0.050(3) Uani 1 1 d . . . . .
C213 C 0.9340(6) 0.4570(6) 0.6494(5) 0.070(4) Uani 1 1 d . . . . .
H213 H 0.923769 0.423493 0.648937 0.084 Uiso 1 1 calc R U . . .
C214 C 0.9990(6) 0.4443(5) 0.6478(4) 0.066(4) Uani 1 1 d . . . . .
H214 H 1.030952 0.400774 0.649428 0.079 Uiso 1 1 calc R U . . .
C215 C 0.9720(6) 0.5475(5) 0.6442(5) 0.072(4) Uani 1 1 d . . . . .
H215 H 0.986154 0.578726 0.640188 0.086 Uiso 1 1 calc R U . . .
C216 C 0.9061(6) 0.5679(5) 0.6494(4) 0.057(3) Uani 1 1 d . U . . .
H216 H 0.874530 0.612848 0.651391 0.069 Uiso 1 1 calc R U . . .
C217 C 0.5781(5) 0.6576(5) 0.8502(4) 0.061(3) Uani 1 1 d . . . . .
C218 C 0.6812(5) 0.5795(5) 0.8508(4) 0.064(4) Uani 1 1 d . . . . .
C219 C 0.6064(5) 0.5507(5) 0.8485(4) 0.056(3) Uani 1 1 d . . . . .
C220 C 0.5820(5) 0.5053(4) 0.8501(3) 0.044(2) Uani 1 1 d . . . . .
C221 C 0.6295(5) 0.4393(5) 0.8522(4) 0.065(4) Uani 1 1 d . . . . .
H221 H 0.674113 0.426548 0.851961 0.077 Uiso 1 1 calc R U . . .
C222 C 0.6077(6) 0.3944(5) 0.8547(5) 0.078(5) Uani 1 1 d . . . . .
H222 H 0.639448 0.350113 0.854689 0.094 Uiso 1 1 calc R U . . .
C223 C 0.5022(6) 0.4742(5) 0.8543(4) 0.062(3) Uani 1 1 d . . . . .
H223 H 0.458207 0.486459 0.853515 0.074 Uiso 1 1 calc R U . . .
C224 C 0.5195(6) 0.5211(6) 0.8527(5) 0.073(4) Uani 1 1 d . . . . .
H224 H 0.486424 0.565206 0.853499 0.087 Uiso 1 1 calc R U . . .
C225 C 0.5248(5) 0.7282(5) 0.8552(3) 0.047(2) Uani 1 1 d . . . . .
C226 C 0.4588(6) 0.7468(6) 0.8615(4) 0.065(3) Uani 1 1 d . U . . .
H226 H 0.445404 0.715038 0.864250 0.078 Uiso 1 1 calc R U . . .
C227 C 0.4124(6) 0.8091(5) 0.8639(5) 0.071(4) Uani 1 1 d . . . . .
H227 H 0.367030 0.821372 0.866005 0.085 Uiso 1 1 calc R U . . .
C228 C 0.4920(5) 0.8398(5) 0.8581(4) 0.052(3) Uani 1 1 d . . . . .
H228 H 0.503735 0.872521 0.857339 0.063 Uiso 1 1 calc R U . . .
C229 C 0.5424(6) 0.7734(5) 0.8535(4) 0.061(3) Uani 1 1 d . . . . .
H229 H 0.588479 0.761256 0.849130 0.073 Uiso 1 1 calc R U . . .
C230 C 0.7514(5) 0.5577(5) 0.8530(4) 0.053(3) Uani 1 1 d . . . . .
C231 C 0.7727(5) 0.6036(5) 0.8500(4) 0.052(3) Uani 1 1 d . . . . .
H231 H 0.745485 0.647210 0.845785 0.063 Uiso 1 1 calc R U . . .
C232 C 0.8363(5) 0.5804(5) 0.8535(4) 0.054(3) Uani 1 1 d . . . . .
H232 H 0.852159 0.610136 0.852211 0.065 Uiso 1 1 calc R U . . .
C233 C 0.8560(6) 0.4781(5) 0.8605(4) 0.068(4) Uani 1 1 d . . . . .
H233 H 0.884615 0.434945 0.864680 0.082 Uiso 1 1 calc R U . . .
C234 C 0.7944(6) 0.4940(5) 0.8567(4) 0.061(3) Uani 1 1 d . . . . .
H234 H 0.781877 0.462089 0.856536 0.073 Uiso 1 1 calc R U . . .
N301 N 0.4901(7) 1.1114(6) 0.7606(4) 0.080(3) Uani 1 1 d D U . . .
C301 C 0.4766(8) 1.1660(6) 0.7631(5) 0.082(4) Uani 1 1 d D U . . .
C302 C 0.4706(9) 1.2273(6) 0.7587(4) 0.085(4) Uani 1 1 d D U . . .
H30D H 0.468169 1.238187 0.732758 0.127 Uiso 1 1 d R U . . .
H30E H 0.506535 1.232120 0.763018 0.127 Uiso 1 1 d R U . . .
H30F H 0.426966 1.256475 0.777793 0.127 Uiso 1 1 d R U . . .
N302 N 1.428(2) 0.3934(18) 0.4239(11) 0.249(11) Uani 1 1 d D U . . .
C303 C 1.367(2) 0.415(2) 0.4403(12) 0.242(11) Uani 1 1 d D U . . .
C304 C 1.3221(19) 0.399(2) 0.4336(12) 0.239(12) Uani 1 1 d D U . . .
H30G H 1.305016 0.389903 0.459965 0.359 Uiso 1 1 d R U . . .
H30H H 1.330983 0.364901 0.415334 0.359 Uiso 1 1 d R U . . .
H30I H 1.288122 0.440843 0.428836 0.359 Uiso 1 1 d R U . . .
N303 N 0.8540(7) -0.0287(6) 0.5226(5) 0.099(4) Uani 1 1 d D U . . .
C305 C 0.8884(14) -0.0552(15) 0.4904(7) 0.169(9) Uani 1 1 d D U . . .
C306 C 0.9415(11) -0.1036(12) 0.4612(6) 0.135(7) Uani 1 1 d D U . . .
H30J H 0.949902 -0.071427 0.446368 0.203 Uiso 1 1 d R U . . .
H30K H 0.925546 -0.122972 0.446956 0.203 Uiso 1 1 d R U . . .
H30L H 0.983603 -0.137424 0.465307 0.203 Uiso 1 1 d R U . . .
N304 N 1.2149(6) 0.2405(6) 0.7530(3) 0.078(3) Uani 1 1 d D U . . .
C307 C 1.2648(7) 0.2008(7) 0.7525(4) 0.073(3) Uani 1 1 d D U . . .
C308 C 1.3307(8) 0.1514(8) 0.7500(4) 0.091(5) Uani 1 1 d D U . . .
H30M H 1.356653 0.135437 0.722859 0.137 Uiso 1 1 d R U . . .
H30N H 1.328663 0.115913 0.764228 0.137 Uiso 1 1 d R U . . .
H30O H 1.353058 0.167944 0.760890 0.137 Uiso 1 1 d R U . . .
N305 N 0.2030(15) 0.6592(12) 0.9396(7) 0.188(9) Uani 1 1 d D U . . .
C309 C 0.2370(13) 0.6314(12) 0.9104(7) 0.139(7) Uani 1 1 d D U . . .
C310 C 0.2797(11) 0.5851(11) 0.8778(6) 0.128(7) Uani 1 1 d D U . . .
H31D H 0.274007 0.547083 0.878717 0.193 Uiso 1 1 d R U . . .
H31E H 0.327173 0.571113 0.874519 0.193 Uiso 1 1 d R U . . .
H31F H 0.266973 0.608643 0.856150 0.193 Uiso 1 1 d R U . . .
N306 N 0.3527(6) 0.3996(7) 0.7407(4) 0.092(4) Uani 1 1 d D U . . .
C311 C 0.3068(7) 0.3924(8) 0.7417(4) 0.080(4) Uani 1 1 d D U . . .
C312 C 0.2556(6) 0.3799(8) 0.7428(4) 0.079(4) Uani 1 1 d D U . . .
H31G H 0.232973 0.403297 0.723964 0.118 Uiso 1 1 d R U . . .
H31H H 0.222279 0.393189 0.768656 0.118 Uiso 1 1 d R U . . .
H31I H 0.276141 0.333304 0.736600 0.118 Uiso 1 1 d R U . . .
N307 N 1.3824(8) 0.2436(8) 0.6835(4) 0.109(4) Uani 1 1 d D U . . .
C313 C 1.3976(9) 0.2434(9) 0.6502(5) 0.094(5) Uani 1 1 d D U . . .
C314 C 1.4144(9) 0.2409(10) 0.6105(4) 0.104(5) Uani 1 1 d D U . . .
H31J H 1.371636 0.260279 0.604525 0.157 Uiso 1 1 d R U . . .
H31K H 1.444633 0.196929 0.597352 0.157 Uiso 1 1 d R U . . .
H31L H 1.436175 0.267056 0.601626 0.157 Uiso 1 1 d R U . . .
N308 N 0.3084(8) 1.2750(7) 0.8150(4) 0.103(4) Uani 1 1 d D U . . .
C315 C 0.2936(8) 1.2748(8) 0.8486(4) 0.085(4) Uani 1 1 d D U . . .
C316 C 0.2759(8) 1.2791(10) 0.8883(4) 0.098(5) Uani 1 1 d D U . . .
H31M H 0.281399 1.313158 0.897335 0.147 Uiso 1 1 d R U . . .
H31N H 0.307117 1.237331 0.895180 0.147 Uiso 1 1 d R U . . .
H31O H 0.229063 1.288472 0.900485 0.147 Uiso 1 1 d R U . . .
C401 C 0.3952(14) 0.7510(14) 0.6385(6) 0.160(9) Uani 1 1 d D U . . .
H40A H 0.384225 0.789924 0.624387 0.192 Uiso 1 1 calc R U . . .
H40B H 0.439965 0.714911 0.623439 0.192 Uiso 1 1 calc R U . . .
Cl41 Cl 0.3339(6) 0.7310(5) 0.6479(4) 0.252(5) Uani 1 1 d D U . . .
Cl42 Cl 0.3935(8) 0.7676(8) 0.6889(4) 0.275(6) Uani 1 1 d D U . . .
C402 C 0.6515(19) 0.0387(13) 0.7549(8) 0.191(7) Uani 1 1 d D U . . .
H40C H 0.688254 0.003535 0.734711 0.229 Uiso 1 1 calc R U . . .
H40D H 0.607479 0.042207 0.757172 0.229 Uiso 1 1 calc R U . . .
Cl43 Cl 0.6498(5) 0.1115(5) 0.7465(3) 0.199(3) Uani 1 1 d D U . . .
Cl44 Cl 0.6688(6) 0.0271(6) 0.8023(3) 0.224(4) Uani 1 1 d D U . . .
C403 C 0.813(3) -0.2338(13) 0.8501(8) 0.147(16) Uani 0.5 1 d D U P . .
H40E H 0.769095 -0.232363 0.863644 0.176 Uiso 0.5 1 calc R U P . .
H40F H 0.840631 -0.246915 0.867517 0.176 Uiso 0.5 1 calc R U P . .
Cl45 Cl 0.8002(7) -0.1617(7) 0.8328(5) 0.159(5) Uani 0.5 1 d D U P . .
Cl46 Cl 0.8593(10) -0.2885(8) 0.8035(5) 0.212(7) Uani 0.5 1 d D U P . .
C404 C 0.1414(14) 1.1309(18) 0.7508(8) 0.125(8) Uani 0.5 1 d D U P . .
H40G H 0.129416 1.176734 0.753484 0.150 Uiso 0.5 1 calc R U P . .
H40H H 0.106345 1.124643 0.770341 0.150 Uiso 0.5 1 calc R U P . .
Cl47 Cl 0.2206(4) 1.0798(4) 0.7542(2) 0.090(2) Uani 0.5 1 d D U P . .
Cl48 Cl 0.1527(7) 1.1041(6) 0.7001(3) 0.137(4) Uani 0.5 1 d D U P . .
C405 C 0.2674(17) 0.562(2) 0.7448(10) 0.235(17) Uani 1 1 d D U . . .
H40I H 0.262019 0.585227 0.768239 0.282 Uiso 1 1 calc R U . . .
H40J H 0.309916 0.520118 0.738625 0.282 Uiso 1 1 calc R U . . .
Cl50 Cl 0.2650(10) 0.6086(10) 0.7065(5) 0.324(8) Uani 1 1 d D U . . .
Cl49 Cl 0.1915(4) 0.5532(5) 0.7500(3) 0.177(3) Uani 1 1 d D U . . .

loop_
_atom_site_aniso_label
_atom_site_aniso_U_11
_atom_site_aniso_U_22
_atom_site_aniso_U_33
_atom_site_aniso_U_23
_atom_site_aniso_U_13
_atom_site_aniso_U_12
Zn1 0.0351(6) 0.0337(6) 0.0514(7) 0.0072(5) -0.0183(5) -0.0208(5)
Zn2 0.0310(6) 0.0356(6) 0.0531(7) 0.0030(5) -0.0180(5) -0.0170(5)
Zn3 0.0265(5) 0.0298(6) 0.0464(6) 0.0037(4) -0.0135(4) -0.0144(4)
Zn4 0.0314(5) 0.0291(6) 0.0474(6) 0.0059(4) -0.0173(5) -0.0139(5)
Zn5 0.0302(6) 0.0327(6) 0.0614(7) 0.0120(5) -0.0243(5) -0.0137(5)
Zn6 0.0260(5) 0.0298(6) 0.0563(7) 0.0022(5) -0.0136(5) -0.0104(4)
O1 0.038(3) 0.043(4) 0.049(4) 0.000(3) -0.013(3) -0.018(3)
O2 0.031(3) 0.054(4) 0.058(4) 0.015(3) -0.020(3) -0.023(3)
O3 0.034(3) 0.048(4) 0.051(4) -0.001(3) -0.019(3) -0.008(3)
O4 0.038(4) 0.045(4) 0.057(4) -0.002(3) -0.027(3) -0.008(3)
O5 0.038(3) 0.047(4) 0.038(3) 0.002(3) -0.007(3) -0.020(3)
O6 0.035(3) 0.032(3) 0.048(4) -0.013(3) 0.005(3) -0.014(3)
O7 0.056(4) 0.034(4) 0.056(4) 0.013(3) -0.026(3) -0.031(3)
O8 0.027(3) 0.050(4) 0.054(4) 0.006(3) -0.017(3) -0.017(3)
O9 0.069(5) 0.044(4) 0.066(5) 0.021(3) -0.041(4) -0.035(4)
O10 0.059(4) 0.039(3) 0.051(4) 0.012(3) -0.032(3) -0.018(3)
O11 0.025(3) 0.036(3) 0.061(4) 0.015(3) -0.008(3) -0.007(3)
O12 0.049(4) 0.045(4) 0.056(4) -0.008(3) -0.009(3) -0.029(3)
N1 0.039(4) 0.031(4) 0.047(4) 0.007(3) -0.014(3) -0.015(3)
N2 0.048(4) 0.047(5) 0.058(4) 0.011(4) -0.026(4) -0.032(4)
N3 0.044(3) 0.031(4) 0.044(4) 0.008(3) -0.023(3) -0.024(3)
N4 0.036(4) 0.041(4) 0.054(4) 0.009(3) -0.011(3) -0.020(3)
N5 0.034(4) 0.014(3) 0.042(3) 0.004(3) -0.013(3) -0.011(3)
N6 0.025(3) 0.020(3) 0.041(3) 0.005(3) -0.017(3) -0.010(3)
N7 0.038(4) 0.033(4) 0.046(4) 0.001(3) -0.011(3) -0.022(3)
N8 0.032(4) 0.021(4) 0.052(4) 0.003(3) -0.016(3) -0.010(3)
N9 0.034(4) 0.034(4) 0.057(4) 0.006(3) -0.026(3) -0.018(3)
N10 0.036(4) 0.046(4) 0.051(4) 0.003(3) -0.015(3) -0.024(3)
N11 0.033(4) 0.029(4) 0.053(4) 0.002(3) -0.015(3) -0.010(3)
N12 0.028(4) 0.029(4) 0.058(4) 0.011(3) -0.030(3) -0.011(3)
N13 0.029(4) 0.015(3) 0.090(6) -0.003(4) -0.027(4) -0.005(3)
N14 0.026(4) 0.026(4) 0.088(6) 0.011(4) -0.032(4) -0.006(3)
N15 0.045(4) 0.024(4) 0.104(7) 0.017(4) -0.043(5) -0.018(4)
N16 0.046(4) 0.029(4) 0.073(6) 0.012(4) -0.037(4) -0.024(3)
N17 0.025(3) 0.026(4) 0.069(5) -0.006(3) -0.013(3) -0.010(3)
N18 0.052(5) 0.023(4) 0.087(6) 0.005(4) -0.038(4) -0.017(3)
N19 0.034(4) 0.027(4) 0.113(8) 0.009(4) -0.042(5) -0.014(3)
N20 0.024(4) 0.034(4) 0.108(8) 0.013(4) -0.028(4) -0.009(3)
N21 0.027(4) 0.035(4) 0.098(7) -0.004(4) -0.023(4) -0.012(3)
N22 0.017(3) 0.040(4) 0.075(6) 0.009(4) -0.027(4) -0.003(3)
N23 0.027(3) 0.011(3) 0.103(7) 0.018(4) -0.030(4) -0.008(3)
N24 0.020(3) 0.029(4) 0.078(6) 0.005(4) -0.026(4) -0.008(3)
C1 0.041(4) 0.020(4) 0.049(4) 0.005(3) -0.017(3) -0.015(3)
C2 0.033(4) 0.026(4) 0.054(4) 0.003(3) -0.017(3) -0.019(3)
C3 0.041(5) 0.036(5) 0.054(4) 0.007(4) -0.021(3) -0.018(4)
C4 0.034(4) 0.022(4) 0.055(4) 0.001(4) -0.020(3) -0.012(3)
C5 0.036(4) 0.014(4) 0.054(4) 0.006(3) -0.016(3) -0.010(3)
C6 0.037(4) 0.021(4) 0.051(4) 0.010(3) -0.016(3) -0.013(4)
C7 0.044(5) 0.051(6) 0.065(6) 0.009(5) -0.016(4) -0.006(4)
C8 0.047(6) 0.065(7) 0.059(5) 0.007(5) -0.023(4) -0.005(5)
C9 0.045(5) 0.050(6) 0.055(5) -0.004(4) -0.011(4) -0.018(4)
C10 0.029(5) 0.074(7) 0.052(5) -0.004(4) -0.009(4) -0.014(4)
C11 0.066(8) 0.090(9) 0.059(6) 0.000(6) -0.031(6) -0.006(6)
C12 0.058(7) 0.070(7) 0.065(6) -0.003(5) -0.015(5) 0.009(6)
C13 0.040(5) 0.061(6) 0.070(6) 0.004(5) -0.024(4) -0.015(4)
C14 0.057(6) 0.065(7) 0.052(5) 0.003(5) -0.010(5) -0.025(5)
C15 0.085(8) 0.086(9) 0.050(7) -0.002(6) -0.023(6) -0.020(7)
C16 0.097(8) 0.080(10) 0.061(8) -0.015(7) -0.033(7) -0.035(8)
C17 0.110(12) 0.081(8) 0.077(10) 0.015(7) 0.006(8) -0.052(9)
C18 0.050(6) 0.062(7) 0.093(8) -0.002(6) -0.037(6) -0.002(5)
C19 0.074(8) 0.065(8) 0.099(7) -0.002(6) -0.044(7) 0.004(7)
C20 0.042(6) 0.056(8) 0.123(11) -0.011(8) -0.030(6) 0.017(5)
C21 0.140(15) 0.073(9) 0.076(10) -0.005(8) -0.025(10) -0.040(10)
C22 0.036(5) 0.038(5) 0.058(5) -0.002(4) -0.015(4) -0.020(4)
C23 0.021(4) 0.026(5) 0.070(5) 0.003(4) -0.023(3) -0.002(4)
C24 0.050(4) 0.032(5) 0.064(5) 0.016(4) -0.031(4) -0.022(4)
C25 0.045(5) 0.038(6) 0.062(5) 0.003(4) -0.028(4) -0.010(4)
C26 0.053(5) 0.088(9) 0.065(6) 0.008(6) -0.039(4) -0.030(6)
C27 0.041(5) 0.061(7) 0.066(6) 0.006(5) -0.034(4) -0.014(5)
C28 0.029(5) 0.085(9) 0.076(6) 0.008(6) -0.031(5) -0.023(6)
C29 0.058(7) 0.096(8) 0.071(7) 0.030(7) -0.031(5) -0.029(6)
C30 0.060(8) 0.128(12) 0.129(13) 0.072(10) -0.046(9) -0.055(9)
C31 0.050(7) 0.113(9) 0.065(8) 0.013(7) -0.018(6) -0.007(6)
C32 0.070(8) 0.110(11) 0.067(7) 0.002(7) -0.026(6) -0.008(7)
C33 0.059(6) 0.101(9) 0.110(8) 0.027(7) -0.064(6) -0.042(7)
C34 0.097(12) 0.173(16) 0.140(13) 0.013(12) -0.081(10) -0.083(12)
C35 0.061(8) 0.099(9) 0.126(12) 0.044(9) -0.064(9) -0.032(7)
C36 0.040(6) 0.109(12) 0.124(9) 0.049(8) -0.062(6) -0.025(7)
C37 0.042(4) 0.044(6) 0.056(5) 0.000(4) -0.017(4) -0.025(4)
C38 0.037(4) 0.033(5) 0.061(5) -0.007(4) -0.020(3) -0.008(4)
C39 0.041(4) 0.047(6) 0.052(5) -0.002(4) -0.020(4) -0.020(4)
C40 0.040(5) 0.052(7) 0.063(5) 0.000(5) -0.019(4) -0.015(5)
C41 0.036(5) 0.045(6) 0.082(6) -0.009(5) -0.020(5) -0.008(5)
C42 0.024(4) 0.074(8) 0.073(6) 0.014(6) -0.023(4) -0.005(5)
C43 0.037(4) 0.035(5) 0.075(6) 0.000(5) -0.025(4) -0.018(4)
C44 0.040(5) 0.061(6) 0.061(6) -0.004(5) -0.017(4) -0.014(5)
C45 0.060(7) 0.080(9) 0.056(7) -0.028(6) -0.010(5) -0.014(6)
C46 0.052(6) 0.061(6) 0.065(7) -0.015(5) -0.023(6) -0.010(5)
C47 0.068(8) 0.053(7) 0.120(12) -0.034(7) -0.043(7) -0.013(6)
C48 0.022(4) 0.072(6) 0.078(7) 0.011(5) -0.031(5) 0.002(4)
C49 0.071(9) 0.115(12) 0.090(7) -0.006(8) -0.033(7) -0.052(9)
C50 0.042(6) 0.071(6) 0.110(10) 0.005(6) -0.052(7) -0.006(5)
C51 0.034(5) 0.057(7) 0.079(7) -0.020(6) -0.011(5) -0.005(5)
C52 0.056(6) 0.027(5) 0.059(5) 0.008(4) -0.015(5) -0.018(4)
C53 0.053(6) 0.044(5) 0.056(5) 0.011(4) -0.018(5) -0.010(4)
C54 0.033(5) 0.041(5) 0.059(5) 0.014(4) -0.022(4) -0.011(4)
C55 0.039(5) 0.049(5) 0.061(5) 0.022(4) -0.029(4) -0.016(4)
C56 0.062(7) 0.051(6) 0.069(6) 0.008(5) -0.025(6) -0.012(5)
C57 0.059(6) 0.041(5) 0.072(6) 0.008(4) -0.019(5) -0.014(5)
C58 0.043(6) 0.040(5) 0.063(6) 0.002(4) -0.014(5) -0.012(4)
C59 0.074(7) 0.060(7) 0.073(7) 0.005(5) -0.048(6) -0.014(6)
C60 0.147(15) 0.084(9) 0.095(11) 0.018(7) -0.083(11) -0.058(10)
C61 0.067(6) 0.059(8) 0.080(8) 0.000(6) -0.043(6) -0.004(6)
C62 0.070(8) 0.088(10) 0.069(7) 0.012(7) -0.040(7) -0.033(7)
C63 0.046(6) 0.030(5) 0.095(7) 0.016(5) -0.040(5) 0.002(4)
C64 0.098(9) 0.048(7) 0.164(13) 0.016(8) -0.077(9) -0.028(7)
C65 0.070(8) 0.058(7) 0.089(8) 0.013(6) -0.045(6) -0.036(6)
C66 0.069(7) 0.066(8) 0.074(7) 0.001(6) -0.037(5) 0.003(6)
C67 0.025(4) 0.013(4) 0.044(4) 0.003(3) -0.012(3) -0.003(3)
C68 0.036(5) 0.035(5) 0.036(4) -0.003(4) -0.012(3) -0.012(4)
C69 0.031(4) 0.022(4) 0.043(4) -0.001(3) -0.016(3) -0.013(4)
C70 0.025(4) 0.021(4) 0.039(4) -0.004(3) -0.011(3) -0.003(3)
C71 0.032(4) 0.033(5) 0.048(4) -0.001(4) -0.016(3) -0.013(4)
C72 0.036(5) 0.021(4) 0.047(4) 0.006(3) -0.018(3) -0.013(4)
C73 0.041(5) 0.028(5) 0.059(5) 0.010(4) -0.019(4) -0.018(4)
C74 0.047(5) 0.064(7) 0.048(5) 0.014(4) -0.020(4) -0.032(5)
C75 0.045(5) 0.049(6) 0.047(5) 0.013(4) -0.021(4) -0.025(5)
C76 0.052(5) 0.054(6) 0.051(5) 0.016(4) -0.024(4) -0.033(5)
C77 0.057(5) 0.081(8) 0.064(6) 0.015(6) -0.027(4) -0.040(6)
C78 0.050(5) 0.063(7) 0.067(6) 0.011(5) -0.027(4) -0.031(5)
C79 0.058(6) 0.097(9) 0.060(6) 0.027(6) -0.023(5) -0.059(7)
C80 0.070(7) 0.091(9) 0.072(7) -0.011(5) -0.014(5) -0.052(6)
C81 0.077(8) 0.114(11) 0.073(8) -0.027(7) -0.008(6) -0.052(8)
C82 0.055(7) 0.088(9) 0.071(8) 0.019(7) -0.011(6) -0.034(7)
C83 0.074(8) 0.055(7) 0.087(9) -0.012(6) 0.001(6) -0.029(6)
C84 0.047(5) 0.066(6) 0.067(6) 0.024(5) -0.032(5) -0.031(5)
C85 0.060(7) 0.086(9) 0.056(6) 0.003(6) -0.013(5) -0.046(7)
C86 0.069(8) 0.089(9) 0.063(6) -0.002(6) -0.016(6) -0.047(7)
C87 0.069(8) 0.065(6) 0.110(11) 0.006(6) -0.041(8) -0.040(6)
C88 0.026(4) 0.027(4) 0.044(5) -0.008(4) -0.008(3) -0.010(3)
C89 0.042(5) 0.042(5) 0.044(4) 0.006(4) -0.018(4) -0.024(4)
C90 0.037(5) 0.033(5) 0.049(4) 0.000(4) -0.008(4) -0.021(4)
C91 0.063(7) 0.069(7) 0.051(5) -0.004(4) -0.002(5) -0.044(6)
C92 0.055(6) 0.067(7) 0.051(5) 0.004(4) -0.001(5) -0.046(6)
C93 0.044(6) 0.050(6) 0.062(6) 0.004(4) -0.005(4) -0.030(5)
C94 0.074(7) 0.063(7) 0.051(6) 0.011(5) -0.020(5) -0.048(6)
C95 0.070(7) 0.076(7) 0.064(6) -0.008(5) 0.011(5) -0.054(6)
C96 0.125(11) 0.098(10) 0.050(7) -0.003(6) -0.008(7) -0.091(9)
C97 0.131(13) 0.118(12) 0.049(7) -0.009(7) 0.000(7) -0.100(11)
C98 0.088(9) 0.081(8) 0.083(10) -0.018(7) 0.003(7) -0.039(6)
C99 0.061(6) 0.079(8) 0.066(6) -0.017(5) -0.002(5) -0.049(6)
C100 0.132(12) 0.078(9) 0.082(8) -0.003(6) -0.017(8) -0.085(9)
C101 0.064(6) 0.111(11) 0.115(11) -0.024(8) -0.013(7) -0.069(7)
C102 0.066(7) 0.060(8) 0.076(7) -0.018(6) -0.009(6) -0.033(6)
C103 0.032(5) 0.040(5) 0.064(5) 0.003(4) -0.020(4) -0.023(4)
C104 0.023(4) 0.031(5) 0.063(5) 0.006(4) -0.030(4) -0.005(4)
C105 0.034(5) 0.030(5) 0.064(5) 0.000(4) -0.021(4) -0.015(4)
C106 0.035(5) 0.052(6) 0.048(4) 0.008(4) -0.018(4) -0.021(4)
C107 0.047(6) 0.047(6) 0.055(5) -0.002(4) -0.027(5) -0.019(5)
C108 0.043(5) 0.033(5) 0.058(5) 0.000(4) -0.025(4) -0.017(4)
C109 0.058(6) 0.052(6) 0.045(5) -0.004(4) -0.015(5) -0.037(5)
C110 0.076(7) 0.113(8) 0.050(5) 0.023(6) -0.032(6) -0.068(7)
C111 0.096(9) 0.142(11) 0.058(6) 0.017(7) -0.035(6) -0.083(9)
C112 0.089(7) 0.122(10) 0.065(7) 0.020(7) -0.035(6) -0.082(7)
C113 0.112(9) 0.102(7) 0.085(9) 0.052(6) -0.061(7) -0.073(7)
C114 0.051(6) 0.049(6) 0.091(7) -0.015(5) -0.021(5) -0.031(5)
C115 0.093(10) 0.071(9) 0.105(8) 0.012(7) -0.041(7) -0.057(8)
C116 0.085(8) 0.076(9) 0.098(10) 0.010(7) -0.049(8) -0.051(7)
C117 0.112(10) 0.083(9) 0.121(10) -0.050(8) -0.036(8) -0.037(7)
C118 0.037(5) 0.062(7) 0.053(5) -0.005(5) -0.019(4) -0.021(5)
C119 0.054(6) 0.083(8) 0.050(5) -0.012(5) -0.011(4) -0.042(6)
C120 0.034(4) 0.037(5) 0.057(5) -0.004(4) -0.016(4) -0.014(4)
C121 0.051(6) 0.090(9) 0.065(5) 0.008(6) -0.021(4) -0.044(6)
C122 0.048(6) 0.058(7) 0.075(6) 0.011(6) -0.024(5) -0.026(6)
C123 0.062(6) 0.107(11) 0.057(6) 0.004(6) -0.009(5) -0.059(7)
C124 0.055(5) 0.104(8) 0.061(6) 0.002(5) -0.016(4) -0.043(5)
C125 0.048(5) 0.063(6) 0.049(5) 0.012(5) -0.007(4) -0.027(5)
C126 0.063(7) 0.091(8) 0.057(7) 0.034(7) -0.019(6) -0.033(6)
C127 0.088(9) 0.073(7) 0.037(6) 0.000(5) 0.000(6) -0.037(7)
C128 0.064(6) 0.132(11) 0.050(6) 0.012(7) -0.017(5) -0.059(7)
C129 0.079(6) 0.156(10) 0.071(7) -0.007(7) -0.013(5) -0.087(7)
C130 0.078(8) 0.164(12) 0.102(10) -0.012(9) -0.007(8) -0.071(8)
C131 0.104(10) 0.161(12) 0.092(10) -0.001(9) -0.013(8) -0.093(10)
C132 0.086(9) 0.164(12) 0.071(7) 0.017(7) -0.037(6) -0.056(8)
C133 0.029(4) 0.033(4) 0.060(4) 0.011(3) -0.024(4) -0.015(4)
C134 0.026(4) 0.031(4) 0.060(4) -0.001(3) -0.019(4) -0.012(4)
C135 0.036(5) 0.025(4) 0.060(4) 0.007(3) -0.023(4) -0.012(4)
C136 0.030(5) 0.032(4) 0.062(4) 0.006(3) -0.017(4) -0.016(4)
C137 0.030(5) 0.031(4) 0.056(4) 0.009(3) -0.018(4) -0.012(4)
C138 0.035(5) 0.026(4) 0.062(4) 0.011(3) -0.024(4) -0.017(4)
C139 0.095(9) 0.060(7) 0.054(6) 0.008(5) -0.023(6) -0.058(7)
C140 0.077(8) 0.052(6) 0.054(5) 0.018(5) -0.024(5) -0.037(6)
C141 0.092(9) 0.052(6) 0.072(6) 0.021(5) -0.041(6) -0.053(6)
C142 0.100(10) 0.051(6) 0.074(6) 0.028(5) -0.049(7) -0.043(7)
C143 0.073(8) 0.042(6) 0.092(7) 0.015(6) -0.040(7) -0.025(6)
C144 0.056(7) 0.063(7) 0.068(6) 0.017(5) -0.018(5) -0.032(6)
C145 0.055(7) 0.068(7) 0.063(6) 0.006(5) -0.020(5) -0.036(6)
C146 0.083(8) 0.067(7) 0.080(7) 0.022(5) -0.044(6) -0.043(6)
C147 0.170(17) 0.063(8) 0.067(8) 0.013(7) -0.029(9) -0.061(10)
C148 0.126(10) 0.050(7) 0.090(10) 0.020(6) -0.041(8) -0.039(7)
C149 0.105(9) 0.113(12) 0.126(12) 0.035(9) -0.067(9) -0.068(9)
C150 0.103(7) 0.106(6) 0.120(7) 0.015(5) -0.031(6) -0.077(6)
C151 0.108(8) 0.145(12) 0.187(13) 0.006(10) -0.009(9) -0.081(8)
C152 0.158(11) 0.107(9) 0.149(11) 0.034(8) -0.056(9) -0.082(8)
C153 0.161(12) 0.133(12) 0.141(9) -0.019(8) -0.047(9) -0.069(10)
C154 0.031(5) 0.039(4) 0.054(5) 0.012(4) -0.016(4) -0.018(4)
C155 0.030(5) 0.037(4) 0.052(4) 0.008(3) -0.018(4) -0.012(4)
C156 0.036(5) 0.036(4) 0.055(5) 0.011(3) -0.026(4) -0.006(4)
C157 0.049(6) 0.043(5) 0.052(5) 0.005(4) -0.025(4) -0.020(4)
C158 0.053(6) 0.047(5) 0.052(5) 0.014(4) -0.026(5) -0.026(4)
C159 0.055(6) 0.037(5) 0.050(5) 0.008(3) -0.020(4) -0.015(4)
C160 0.037(5) 0.033(4) 0.051(5) 0.008(3) -0.025(4) -0.010(4)
C161 0.084(7) 0.065(7) 0.062(6) 0.028(5) -0.042(6) -0.038(6)
C162 0.097(8) 0.074(9) 0.092(10) 0.040(7) -0.067(8) -0.043(7)
C163 0.086(9) 0.036(6) 0.074(8) 0.001(5) -0.024(7) -0.022(6)
C164 0.113(10) 0.070(7) 0.057(6) 0.030(5) -0.050(7) -0.047(7)
C165 0.081(7) 0.026(5) 0.060(6) -0.008(4) -0.012(5) -0.012(5)
C166 0.054(6) 0.058(7) 0.078(8) 0.021(6) -0.025(5) -0.017(5)
C167 0.083(8) 0.039(6) 0.056(7) 0.007(5) -0.012(6) -0.029(6)
C168 0.066(7) 0.041(6) 0.068(6) 0.016(5) -0.026(5) -0.016(6)
C169 0.035(5) 0.050(5) 0.051(5) 0.014(4) -0.014(4) -0.017(4)
C170 0.042(5) 0.038(5) 0.052(5) 0.008(4) -0.013(4) -0.014(4)
C171 0.029(4) 0.038(5) 0.048(5) 0.002(4) -0.011(3) -0.007(4)
C172 0.043(5) 0.029(4) 0.060(5) -0.001(4) -0.014(4) -0.014(4)
C173 0.045(5) 0.030(5) 0.066(6) 0.011(4) -0.013(4) -0.008(4)
C174 0.055(6) 0.022(4) 0.057(6) 0.006(4) -0.012(4) -0.003(4)
C175 0.045(6) 0.042(5) 0.061(6) 0.004(4) -0.005(5) -0.006(4)
C176 0.062(7) 0.055(6) 0.065(7) 0.005(5) -0.007(5) -0.003(6)
C177 0.057(6) 0.083(9) 0.091(9) 0.018(7) -0.006(6) -0.021(6)
C178 0.109(11) 0.069(8) 0.058(7) 0.015(6) -0.024(7) -0.036(8)
C179 0.066(8) 0.023(5) 0.090(9) 0.013(5) -0.013(7) 0.010(5)
C180 0.052(6) 0.018(4) 0.083(7) 0.008(4) -0.029(5) -0.006(4)
C181 0.040(6) 0.064(8) 0.086(7) 0.009(6) -0.025(5) 0.008(5)
C182 0.064(8) 0.034(6) 0.136(12) 0.023(7) -0.048(8) -0.015(5)
C183 0.047(6) 0.042(7) 0.087(8) -0.007(6) -0.027(6) -0.001(5)
C184 0.046(6) 0.038(5) 0.064(5) 0.004(4) -0.021(4) -0.025(5)
C185 0.068(7) 0.045(6) 0.062(5) 0.006(4) -0.034(4) -0.031(5)
C186 0.058(6) 0.043(5) 0.064(5) -0.004(4) -0.024(4) -0.026(5)
C187 0.051(6) 0.044(6) 0.069(6) -0.001(4) -0.021(4) -0.010(5)
C188 0.062(7) 0.040(6) 0.074(7) 0.004(5) -0.032(5) -0.013(5)
C189 0.056(6) 0.041(6) 0.087(7) 0.001(5) -0.026(5) -0.014(5)
C190 0.052(6) 0.032(5) 0.083(7) 0.009(4) -0.032(5) -0.015(5)
C191 0.073(8) 0.064(7) 0.069(7) -0.001(5) -0.018(5) -0.030(6)
C192 0.064(8) 0.065(8) 0.102(10) 0.022(7) -0.031(7) -0.030(7)
C193 0.091(10) 0.070(8) 0.059(8) 0.004(6) -0.020(7) -0.033(7)
C194 0.094(11) 0.070(8) 0.092(10) -0.013(7) -0.005(8) -0.041(8)
C195 0.094(8) 0.058(7) 0.110(9) 0.028(5) -0.066(7) -0.041(6)
C196 0.097(8) 0.122(13) 0.118(12) 0.043(9) -0.066(8) -0.081(9)
C197 0.111(10) 0.064(8) 0.120(9) 0.013(6) -0.072(8) -0.051(8)
C198 0.069(7) 0.028(5) 0.096(8) 0.008(5) -0.043(6) -0.025(5)
C199 0.038(5) 0.030(4) 0.108(9) 0.022(5) -0.046(6) -0.021(4)
C200 0.033(4) 0.021(4) 0.108(9) 0.015(5) -0.039(5) -0.010(3)
C201 0.029(4) 0.013(4) 0.104(8) 0.007(5) -0.031(5) -0.004(3)
C202 0.034(4) 0.030(4) 0.084(7) 0.015(5) -0.029(5) -0.020(4)
C203 0.033(5) 0.025(5) 0.100(9) 0.012(5) -0.031(5) -0.013(4)
C204 0.034(5) 0.035(4) 0.098(8) 0.012(5) -0.042(5) -0.016(4)
C205 0.045(5) 0.055(6) 0.114(8) -0.005(5) -0.032(5) -0.023(4)
C206 0.032(5) 0.034(5) 0.177(14) 0.005(7) -0.051(7) -0.013(4)
C207 0.027(4) 0.021(4) 0.097(8) 0.007(5) -0.027(5) -0.006(3)
C208 0.042(5) 0.038(5) 0.133(11) 0.022(6) -0.050(7) -0.025(4)
C209 0.043(5) 0.039(5) 0.134(11) 0.017(6) -0.051(6) -0.031(4)
C210 0.033(5) 0.029(5) 0.108(9) 0.016(5) -0.035(6) -0.012(4)
C211 0.030(4) 0.024(4) 0.106(9) 0.017(5) -0.039(5) -0.017(4)
C212 0.042(5) 0.029(5) 0.092(8) 0.015(5) -0.039(5) -0.018(4)
C213 0.038(5) 0.035(5) 0.151(12) 0.016(6) -0.048(7) -0.018(4)
C214 0.039(5) 0.033(5) 0.138(11) 0.033(6) -0.047(7) -0.019(5)
C215 0.052(5) 0.027(5) 0.154(13) 0.024(6) -0.055(7) -0.020(4)
C216 0.045(4) 0.028(4) 0.099(7) 0.010(5) -0.024(5) -0.019(4)
C217 0.034(5) 0.028(4) 0.131(11) 0.012(6) -0.042(6) -0.014(4)
C218 0.029(5) 0.025(4) 0.147(11) 0.012(6) -0.045(6) -0.011(4)
C219 0.030(4) 0.027(4) 0.107(9) 0.009(5) -0.030(5) -0.008(4)
C220 0.033(4) 0.018(4) 0.077(7) 0.009(4) -0.030(5) -0.003(3)
C221 0.029(5) 0.022(4) 0.152(12) 0.015(6) -0.050(6) -0.008(4)
C222 0.045(6) 0.027(5) 0.186(15) 0.027(7) -0.065(8) -0.020(5)
C223 0.051(6) 0.028(5) 0.102(9) 0.012(5) -0.030(6) -0.014(4)
C224 0.044(5) 0.038(6) 0.152(13) 0.041(7) -0.056(7) -0.022(5)
C225 0.027(4) 0.028(4) 0.085(8) 0.019(5) -0.027(5) -0.010(3)
C226 0.040(4) 0.042(5) 0.110(8) 0.008(5) -0.021(5) -0.021(4)
C227 0.044(6) 0.027(5) 0.156(13) 0.006(6) -0.042(7) -0.022(4)
C228 0.039(5) 0.028(4) 0.105(9) 0.011(5) -0.030(5) -0.024(4)
C229 0.039(5) 0.029(4) 0.128(10) 0.036(6) -0.052(6) -0.016(4)
C230 0.025(4) 0.028(5) 0.105(9) 0.006(5) -0.033(5) -0.006(4)
C231 0.035(5) 0.019(4) 0.106(9) 0.019(5) -0.040(5) -0.008(4)
C232 0.036(5) 0.029(5) 0.101(9) 0.003(5) -0.033(5) -0.012(4)
C233 0.049(6) 0.020(5) 0.140(12) 0.022(6) -0.051(7) -0.010(4)
C234 0.046(5) 0.022(5) 0.132(11) 0.017(6) -0.049(6) -0.019(4)
N301 0.105(8) 0.076(6) 0.090(8) 0.020(6) -0.044(6) -0.062(6)
C301 0.092(8) 0.076(6) 0.093(8) 0.004(6) -0.029(6) -0.052(6)
C302 0.109(10) 0.078(7) 0.070(8) 0.028(7) -0.020(7) -0.056(8)
N302 0.248(15) 0.218(16) 0.273(17) 0.047(13) -0.057(12) -0.127(12)
C303 0.241(14) 0.232(13) 0.249(14) 0.037(9) -0.066(9) -0.124(9)
C304 0.243(16) 0.228(17) 0.236(17) 0.025(13) -0.064(13) -0.116(12)
N303 0.112(9) 0.079(8) 0.155(9) 0.007(7) -0.098(7) -0.051(7)
C305 0.160(12) 0.179(12) 0.164(10) 0.006(8) -0.063(8) -0.074(8)
C306 0.131(12) 0.164(14) 0.167(13) 0.002(10) -0.053(9) -0.109(11)
N304 0.079(6) 0.063(7) 0.082(7) 0.018(5) -0.033(6) -0.025(5)
C307 0.082(6) 0.062(6) 0.062(6) 0.006(5) -0.027(5) -0.025(4)
C308 0.088(8) 0.082(9) 0.056(7) 0.009(6) -0.023(7) -0.008(6)
N305 0.208(17) 0.151(15) 0.153(11) -0.001(10) -0.053(11) -0.053(12)
C309 0.140(11) 0.136(11) 0.135(10) 0.012(7) -0.050(8) -0.062(8)
C310 0.119(13) 0.120(13) 0.145(12) 0.002(9) -0.050(10) -0.053(10)
N306 0.066(7) 0.111(9) 0.096(8) 0.002(7) -0.022(6) -0.044(6)
C311 0.083(7) 0.091(8) 0.074(7) 0.001(6) -0.023(6) -0.051(6)
C312 0.050(7) 0.096(10) 0.083(8) 0.005(7) -0.019(6) -0.032(6)
N307 0.100(9) 0.119(11) 0.101(7) -0.003(8) -0.021(7) -0.054(8)
C313 0.089(8) 0.093(8) 0.102(6) 0.003(7) -0.032(6) -0.044(6)
C314 0.087(10) 0.129(13) 0.102(7) -0.010(9) -0.011(8) -0.066(9)
N308 0.099(9) 0.091(9) 0.106(7) 0.000(7) -0.026(7) -0.041(7)
C315 0.078(7) 0.091(8) 0.099(6) -0.006(6) -0.033(6) -0.048(6)
C316 0.071(9) 0.111(11) 0.098(7) 0.016(8) -0.023(7) -0.038(8)
C401 0.164(12) 0.150(12) 0.167(13) 0.037(9) -0.034(8) -0.091(9)
Cl41 0.243(10) 0.134(6) 0.385(13) 0.011(7) -0.082(9) -0.106(7)
Cl42 0.258(11) 0.279(12) 0.297(12) 0.094(10) -0.095(9) -0.145(10)
C402 0.201(10) 0.201(10) 0.213(10) 0.036(8) -0.085(8) -0.120(7)
Cl43 0.186(6) 0.219(8) 0.270(8) 0.114(6) -0.117(6) -0.140(6)
Cl44 0.248(9) 0.266(9) 0.213(8) 0.070(7) -0.096(7) -0.161(8)
C403 0.137(18) 0.144(19) 0.147(18) 0.033(10) -0.041(10) -0.065(12)
Cl45 0.130(8) 0.174(10) 0.215(12) 0.041(9) -0.076(8) -0.096(8)
Cl46 0.218(14) 0.207(12) 0.215(13) 0.126(10) -0.121(11) -0.092(10)
C404 0.129(10) 0.117(10) 0.118(10) 0.008(8) -0.042(8) -0.051(7)
Cl47 0.104(5) 0.063(4) 0.108(5) 0.024(4) -0.054(4) -0.036(4)
Cl48 0.150(8) 0.142(8) 0.090(6) 0.007(5) -0.050(6) -0.044(7)
C405 0.237(19) 0.233(19) 0.243(19) 0.028(10) -0.080(11) -0.121(12)
Cl50 0.342(15) 0.343(15) 0.315(13) 0.109(12) -0.120(11) -0.191(12)
Cl49 0.144(5) 0.198(7) 0.196(7) 0.032(5) -0.079(5) -0.078(5)

loop_
_atom_type_symbol
_atom_type_description
_atom_type_scat_dispersion_real
_atom_type_scat_dispersion_imag
_atom_type_scat_source
C C 0.0033 0.0016 'International Tables Vol C Tables 4.2.6.8 and 6.1.1.4'
H H 0.0000 0.0000 'International Tables Vol C Tables 4.2.6.8 and 6.1.1.4'
Cl Cl 0.1484 0.1585 'International Tables Vol C Tables 4.2.6.8 and 6.1.1.4'
N N 0.0061 0.0033 'International Tables Vol C Tables 4.2.6.8 and 6.1.1.4'
O O 0.0106 0.0060 'International Tables Vol C Tables 4.2.6.8 and 6.1.1.4'
Zn Zn 0.2839 1.4301 'International Tables Vol C Tables 4.2.6.8 and 6.1.1.4'

loop_
_geom_angle_atom_site_label_1
_geom_angle_atom_site_label_2
_geom_angle_atom_site_label_3
_geom_angle
_geom_angle_site_symmetry_1
_geom_angle_site_symmetry_3
_geom_angle_publ_flag
O1 Zn1 O2 97.5(3) . . ?
O1 Zn1 N1 89.8(3) . . ?
O1 Zn1 N2 153.2(3) . . ?
O1 Zn1 N16 101.4(3) . . ?
O2 Zn1 N1 158.0(3) . . ?
O2 Zn1 N2 87.8(3) . . ?
O2 Zn1 N16 98.2(3) . . ?
N1 Zn1 N2 76.8(3) . . ?
N16 Zn1 N1 100.6(3) . . ?
N16 Zn1 N2 103.9(3) . . ?
O3 Zn2 O4 99.4(3) . . ?
O3 Zn2 N3 87.9(3) . . ?
O3 Zn2 N4 155.7(3) . . ?
O3 Zn2 N22 101.8(3) . . ?
O4 Zn2 N3 157.0(3) . . ?
O4 Zn2 N4 88.5(3) . . ?
O4 Zn2 N22 97.9(3) . . ?
N4 Zn2 N3 76.8(3) . . ?
N4 Zn2 N22 99.8(3) . . ?
N22 Zn2 N3 101.9(3) . . ?
O5 Zn3 N5 87.9(3) . . ?
O5 Zn3 N6 155.8(3) . . ?
O5 Zn3 N17 95.8(3) . . ?
O6 Zn3 O5 101.8(3) . . ?
O6 Zn3 N5 155.4(3) . . ?
O6 Zn3 N6 87.8(3) . . ?
O6 Zn3 N17 101.1(3) . . ?
N5 Zn3 N6 75.3(3) . . ?
N5 Zn3 N17 100.4(3) . . ?
N17 Zn3 N6 104.2(3) . . ?
O7 Zn4 O8 99.9(3) . . ?
O7 Zn4 N7 87.4(3) . . ?
O7 Zn4 N8 158.4(3) . . ?
O7 Zn4 N23 97.7(3) . . ?
O8 Zn4 N7 153.7(3) . . ?
O8 Zn4 N8 88.3(3) . . ?
O8 Zn4 N23 101.2(3) . . ?
N7 Zn4 N8 77.0(3) . . ?
N7 Zn4 N23 102.8(3) . . ?
N8 Zn4 N23 100.2(3) . . ?
O9 Zn5 N9 88.4(3) . . ?
O9 Zn5 N10 156.2(3) . . ?
O9 Zn5 N18 98.8(3) . . ?
O10 Zn5 O9 99.0(3) . . ?
O10 Zn5 N9 155.7(3) . . ?
O10 Zn5 N10 89.2(3) . . ?
O10 Zn5 N18 103.2(3) . . ?
N10 Zn5 N9 75.9(3) . . ?
N10 Zn5 N18 101.1(3) . . ?
N18 Zn5 N9 98.4(3) . . ?
O11 Zn6 O12 103.3(3) . . ?
O11 Zn6 N11 86.9(3) . . ?
O11 Zn6 N12 156.3(3) . . ?
O11 Zn6 N24 99.4(3) . . ?
O12 Zn6 N11 154.4(3) . . ?
O12 Zn6 N12 87.7(3) . . ?
O12 Zn6 N24 93.2(3) . . ?
N11 Zn6 N12 75.1(3) . . ?
N11 Zn6 N24 108.4(3) . . ?
N24 Zn6 N12 100.8(3) . . ?
C9 O1 Zn1 130.8(7) . . ?
C24 O2 Zn1 132.4(7) . . ?
C39 O3 Zn2 133.3(7) . . ?
C54 O4 Zn2 130.7(7) . . ?
C75 O5 Zn3 133.4(6) . . ?
C90 O6 Zn3 132.4(6) . . ?
C105 O7 Zn4 133.8(6) . . ?
C120 O8 Zn4 132.6(7) . . ?
C141 O9 Zn5 129.8(7) . . ?
C156 O10 Zn5 135.2(6) . . ?
C171 O11 Zn6 135.6(6) . . ?
C186 O12 Zn6 131.7(7) . . ?
C1 N1 Zn1 114.9(6) . . ?
C7 N1 Zn1 121.8(8) . . ?
C7 N1 C1 122.9(9) . . ?
C2 N2 Zn1 114.7(6) . . ?
C22 N2 Zn1 123.4(7) . . ?
C22 N2 C2 121.3(9) . . ?
C4 N3 Zn2 113.0(6) . . ?
C37 N3 Zn2 124.8(7) . . ?
C37 N3 C4 122.2(8) . . ?
C5 N4 Zn2 113.1(6) . . ?
C52 N4 Zn2 123.9(8) . . ?
C52 N4 C5 122.6(9) . . ?
C67 N5 Zn3 116.3(6) . . ?
C73 N5 Zn3 123.6(6) . . ?
C73 N5 C67 119.4(8) . . ?
C68 N6 Zn3 112.8(5) . . ?
C88 N6 Zn3 125.7(6) . . ?
C88 N6 C68 120.8(8) . . ?
C70 N7 Zn4 114.8(6) . . ?
C103 N7 Zn4 125.5(7) . . ?
C103 N7 C70 119.5(8) . . ?
C71 N8 Zn4 113.4(6) . . ?
C118 N8 Zn4 125.8(7) . . ?
C118 N8 C71 120.0(8) . . ?
C133 N9 Zn5 113.3(6) . . ?
C139 N9 Zn5 125.1(8) . . ?
C139 N9 C133 121.4(9) . . ?
C134 N10 Zn5 116.8(7) . . ?
C134 N10 C154 118.8(9) . . ?
C154 N10 Zn5 124.3(7) . . ?
C136 N11 Zn6 116.1(6) . . ?
C169 N11 Zn6 125.0(7) . . ?
C169 N11 C136 117.7(8) . . ?
C137 N12 Zn6 114.3(6) . . ?
C184 N12 Zn6 123.4(7) . . ?
C184 N12 C137 120.9(9) . . ?
C199 N13 C201 110.6(8) . . ?
C199 N14 C200 113.8(8) . . ?
C201 N15 C200 115.9(8) . . ?
C204 N16 Zn1 121.7(6) . . ?
C204 N16 C205 119.7(9) . . ?
C205 N16 Zn1 118.6(7) . . ?
C209 N17 Zn3 123.5(7) . . ?
C209 N17 C210 119.6(8) . . ?
C210 N17 Zn3 116.3(6) . . ?
C214 N18 Zn5 124.8(7) . . ?
C214 N18 C215 115.9(9) . . ?
C215 N18 Zn5 119.2(7) . . ?
C217 N19 C219 113.8(8) . . ?
C218 N20 C217 115.3(9) . . ?
C219 N21 C218 114.3(9) . . ?
C222 N22 Zn2 120.5(7) . . ?
C222 N22 C223 116.3(9) . . ?
C223 N22 Zn2 123.2(7) . . ?
C227 N23 Zn4 118.7(7) . . ?
C228 N23 Zn4 119.2(6) . . ?
C228 N23 C227 122.0(8) . . ?
C232 N24 Zn6 118.3(7) . . ?
C233 N24 Zn6 122.9(7) . . ?
C233 N24 C232 118.7(8) . . ?
N1 C1 C2 116.2(8) . . ?
C6 C1 N1 125.6(9) . . ?
C6 C1 C2 118.2(9) . . ?
C1 C2 N2 113.4(8) . . ?
C3 C2 N2 125.9(9) . . ?
C3 C2 C1 120.6(9) . . ?
C2 C3 H3 119.4 . . ?
C2 C3 C4 121.2(9) . . ?
C4 C3 H3 119.4 . . ?
N3 C4 C3 127.7(9) . . ?
N3 C4 C5 113.7(8) . . ?
C3 C4 C5 118.5(9) . . ?
N4 C5 C4 116.2(8) . . ?
N4 C5 C6 125.7(9) . . ?
C6 C5 C4 118.2(9) . . ?
C1 C6 C5 123.2(9) . . ?
C1 C6 H6 118.4 . . ?
C5 C6 H6 118.4 . . ?
N1 C7 H7 114.3 . . ?
N1 C7 C8 131.4(11) . . ?
C8 C7 H7 114.3 . . ?
C7 C8 C9 123.0(11) . . ?
C13 C8 C7 114.1(11) . . ?
C13 C8 C9 122.9(11) . . ?
O1 C9 C8 122.4(10) . . ?
O1 C9 C10 118.6(10) . . ?
C8 C9 C10 116.6(11) . . ?
C9 C10 C14 119.8(11) . . ?
C11 C10 C9 116.5(11) . . ?
C11 C10 C14 123.5(11) . . ?
C10 C11 H11 117.3 . . ?
C10 C11 C12 125.3(12) . . ?
C12 C11 H11 117.3 . . ?
C11 C12 C18 118.3(12) . . ?
C13 C12 C11 114.8(12) . . ?
C13 C12 C18 126.8(13) . . ?
C8 C13 C12 122.6(13) . . ?
C8 C13 H13 118.7 . . ?
C12 C13 H13 118.7 . . ?
C10 C14 C15 110.1(10) . . ?
C10 C14 C16 109.0(11) . . ?
C10 C14 C17 111.8(11) . . ?
C16 C14 C15 109.1(11) . . ?
C16 C14 C17 108.2(13) . . ?
C17 C14 C15 108.5(11) . . ?
C14 C15 H15A 109.5 . . ?
C14 C15 H15B 109.5 . . ?
C14 C15 H15C 109.5 . . ?
H15A C15 H15B 109.5 . . ?
H15A C15 H15C 109.5 . . ?
H15B C15 H15C 109.5 . . ?
C14 C16 H16A 109.5 . . ?
C14 C16 H16B 109.5 . . ?
C14 C16 H16C 109.5 . . ?
H16A C16 H16B 109.5 . . ?
H16A C16 H16C 109.5 . . ?
H16B C16 H16C 109.5 . . ?
C14 C17 H17A 109.5 . . ?
C14 C17 H17B 109.5 . . ?
C14 C17 H17C 109.5 . . ?
H17A C17 H17B 109.5 . . ?
H17A C17 H17C 109.5 . . ?
H17B C17 H17C 109.5 . . ?
C12 C18 C19 111.5(11) . . ?
C12 C18 C20 110.0(14) . . ?
C12 C18 C21 108.1(13) . . ?
C19 C18 C20 112.8(12) . . ?
C19 C18 C21 102.6(13) . . ?
C20 C18 C21 111.5(12) . . ?
C18 C19 H19A 109.5 . . ?
C18 C19 H19B 109.5 . . ?
C18 C19 H19C 109.5 . . ?
H19A C19 H19B 109.5 . . ?
H19A C19 H19C 109.5 . . ?
H19B C19 H19C 109.5 . . ?
C18 C20 H20A 109.5 . . ?
C18 C20 H20B 109.5 . . ?
C18 C20 H20C 109.5 . . ?
H20A C20 H20B 109.5 . . ?
H20A C20 H20C 109.5 . . ?
H20B C20 H20C 109.5 . . ?
C18 C21 H21A 109.5 . . ?
C18 C21 H21B 109.5 . . ?
C18 C21 H21C 109.5 . . ?
H21A C21 H21B 109.5 . . ?
H21A C21 H21C 109.5 . . ?
H21B C21 H21C 109.5 . . ?
N2 C22 H22 116.3 . . ?
N2 C22 C23 127.4(10) . . ?
C23 C22 H22 116.3 . . ?
C22 C23 C24 127.3(9) . . ?
C22 C23 C28 116.7(10) . . ?
C24 C23 C28 116.0(9) . . ?
O2 C24 C23 120.9(9) . . ?
O2 C24 C25 120.6(10) . . ?
C25 C24 C23 118.2(9) . . ?
C24 C25 C29 116.2(9) . . ?
C26 C25 C24 121.0(11) . . ?
C26 C25 C29 122.8(10) . . ?
C25 C26 H26 118.7 . . ?
C25 C26 C27 122.6(11) . . ?
C27 C26 H26 118.7 . . ?
C26 C27 C33 119.0(10) . . ?
C28 C27 C26 118.7(10) . . ?
C28 C27 C33 122.2(12) . . ?
C23 C28 H28 118.3 . . ?
C27 C28 C23 123.4(11) . . ?
C27 C28 H28 118.3 . . ?
C30 C29 C25 110.6(13) . . ?
C30 C29 C32 110.0(13) . . ?
C31 C29 C25 109.2(11) . . ?
C31 C29 C30 113.4(13) . . ?
C31 C29 C32 105.6(13) . . ?
C32 C29 C25 107.8(11) . . ?
C29 C30 H30A 109.5 . . ?
C29 C30 H30B 109.5 . . ?
C29 C30 H30C 109.5 . . ?
H30A C30 H30B 109.5 . . ?
H30A C30 H30C 109.5 . . ?
H30B C30 H30C 109.5 . . ?
C29 C31 H31A 109.5 . . ?
C29 C31 H31B 109.5 . . ?
C29 C31 H31C 109.5 . . ?
H31A C31 H31B 109.5 . . ?
H31A C31 H31C 109.5 . . ?
H31B C31 H31C 109.5 . . ?
C29 C32 H32A 109.5 . . ?
C29 C32 H32B 109.5 . . ?
C29 C32 H32C 109.5 . . ?
H32A C32 H32B 109.5 . . ?
H32A C32 H32C 109.5 . . ?
H32B C32 H32C 109.5 . . ?
C27 C33 C34 107.4(13) . . ?
C27 C33 C35 106.7(11) . . ?
C35 C33 C34 112.9(13) . . ?
C36 C33 C27 111.9(10) . . ?
C36 C33 C34 111.7(14) . . ?
C36 C33 C35 106.2(14) . . ?
C33 C34 H34A 109.5 . . ?
C33 C34 H34B 109.5 . . ?
C33 C34 H34C 109.5 . . ?
H34A C34 H34B 109.5 . . ?
H34A C34 H34C 109.5 . . ?
H34B C34 H34C 109.5 . . ?
C33 C35 H35A 109.5 . . ?
C33 C35 H35B 109.5 . . ?
C33 C35 H35C 109.5 . . ?
H35A C35 H35B 109.5 . . ?
H35A C35 H35C 109.5 . . ?
H35B C35 H35C 109.5 . . ?
C33 C36 H36A 109.5 . . ?
C33 C36 H36B 109.5 . . ?
C33 C36 H36C 109.5 . . ?
H36A C36 H36B 109.5 . . ?
H36A C36 H36C 109.5 . . ?
H36B C36 H36C 109.5 . . ?
N3 C37 H37 115.7 . . ?
N3 C37 C38 128.6(10) . . ?
C38 C37 H37 115.7 . . ?
C37 C38 C39 120.0(9) . . ?
C43 C38 C37 119.9(10) . . ?
C43 C38 C39 119.8(10) . . ?
O3 C39 C38 124.5(9) . . ?
O3 C39 C40 120.5(9) . . ?
C38 C39 C40 115.0(9) . . ?
C39 C40 C44 116.1(9) . . ?
C41 C40 C39 119.2(10) . . ?
C41 C40 C44 124.6(10) . . ?
C40 C41 H41 117.9 . . ?
C40 C41 C42 124.2(11) . . ?
C42 C41 H41 117.9 . . ?
C41 C42 C43 115.9(10) . . ?
C41 C42 C48 118.3(10) . . ?
C43 C42 C48 125.4(11) . . ?
C38 C43 C42 125.7(11) . . ?
C38 C43 H43 117.1 . . ?
C42 C43 H43 117.1 . . ?
C40 C44 C45 109.1(9) . . ?
C40 C44 C47 107.9(11) . . ?
C45 C44 C47 107.9(11) . . ?
C46 C44 C40 113.2(10) . . ?
C46 C44 C45 107.9(11) . . ?
C46 C44 C47 110.7(11) . . ?
C44 C45 H45A 109.5 . . ?
C44 C45 H45B 109.5 . . ?
C44 C45 H45C 109.5 . . ?
H45A C45 H45B 109.5 . . ?
H45A C45 H45C 109.5 . . ?
H45B C45 H45C 109.5 . . ?
C44 C46 H46A 109.5 . . ?
C44 C46 H46B 109.5 . . ?
C44 C46 H46C 109.5 . . ?
H46A C46 H46B 109.5 . . ?
H46A C46 H46C 109.5 . . ?
H46B C46 H46C 109.5 . . ?
C44 C47 H47A 109.5 . . ?
C44 C47 H47B 109.5 . . ?
C44 C47 H47C 109.5 . . ?
H47A C47 H47B 109.5 . . ?
H47A C47 H47C 109.5 . . ?
H47B C47 H47C 109.5 . . ?
C49 C48 C42 111.5(11) . . ?
C49 C48 C50 106.0(12) . . ?
C50 C48 C42 107.9(11) . . ?
C51 C48 C42 112.2(10) . . ?
C51 C48 C49 105.9(13) . . ?
C51 C48 C50 113.2(11) . . ?
C48 C49 H49A 109.5 . . ?
C48 C49 H49B 109.5 . . ?
C48 C49 H49C 109.5 . . ?
H49A C49 H49B 109.5 . . ?
H49A C49 H49C 109.5 . . ?
H49B C49 H49C 109.5 . . ?
C48 C50 H50A 109.5 . . ?
C48 C50 H50B 109.5 . . ?
C48 C50 H50C 109.5 . . ?
H50A C50 H50B 109.5 . . ?
H50A C50 H50C 109.5 . . ?
H50B C50 H50C 109.5 . . ?
C48 C51 H51A 109.5 . . ?
C48 C51 H51B 109.5 . . ?
C48 C51 H51C 109.5 . . ?
H51A C51 H51B 109.5 . . ?
H51A C51 H51C 109.5 . . ?
H51B C51 H51C 109.5 . . ?
N4 C52 H52 116.8 . . ?
N4 C52 C53 126.5(10) . . ?
C53 C52 H52 116.8 . . ?
C52 C53 C58 113.7(10) . . ?
C54 C53 C52 125.3(10) . . ?
C54 C53 C58 120.9(10) . . ?
O4 C54 C53 123.4(9) . . ?
O4 C54 C55 118.9(10) . . ?
C53 C54 C55 117.6(9) . . ?
C54 C55 C59 117.8(9) . . ?
C56 C55 C54 118.5(11) . . ?
C56 C55 C59 123.2(10) . . ?
C55 C56 H56 118.1 . . ?
C55 C56 C57 123.7(12) . . ?
C57 C56 H56 118.1 . . ?
C56 C57 C63 118.6(11) . . ?
C58 C57 C56 117.0(11) . . ?
C58 C57 C63 124.1(12) . . ?
C53 C58 H58 119.3 . . ?
C57 C58 C53 121.3(11) . . ?
C57 C58 H58 119.3 . . ?
C55 C59 C62 108.4(10) . . ?
C60 C59 C55 107.4(12) . . ?
C60 C59 C61 115.1(13) . . ?
C60 C59 C62 102.5(11) . . ?
C61 C59 C55 110.4(11) . . ?
C61 C59 C62 112.5(12) . . ?
C59 C60 H60A 109.5 . . ?
C59 C60 H60B 109.5 . . ?
C59 C60 H60C 109.5 . . ?
H60A C60 H60B 109.5 . . ?
H60A C60 H60C 109.5 . . ?
H60B C60 H60C 109.5 . . ?
C59 C61 H61A 109.5 . . ?
C59 C61 H61B 109.5 . . ?
C59 C61 H61C 109.5 . . ?
H61A C61 H61B 109.5 . . ?
H61A C61 H61C 109.5 . . ?
H61B C61 H61C 109.5 . . ?
C59 C62 H62A 109.5 . . ?
C59 C62 H62B 109.5 . . ?
C59 C62 H62C 109.5 . . ?
H62A C62 H62B 109.5 . . ?
H62A C62 H62C 109.5 . . ?
H62B C62 H62C 109.5 . . ?
C57 C63 C64 104.9(11) . . ?
C57 C63 C66 110.8(10) . . ?
C64 C63 C66 116.1(13) . . ?
C65 C63 C57 118.6(11) . . ?
C65 C63 C64 105.6(11) . . ?
C65 C63 C66 101.3(10) . . ?
C63 C64 H64A 109.5 . . ?
C63 C64 H64B 109.5 . . ?
C63 C64 H64C 109.5 . . ?
H64A C64 H64B 109.5 . . ?
H64A C64 H64C 109.5 . . ?
H64B C64 H64C 109.5 . . ?
C63 C65 H65A 109.5 . . ?
C63 C65 H65B 109.5 . . ?
C63 C65 H65C 109.5 . . ?
H65A C65 H65B 109.5 . . ?
H65A C65 H65C 109.5 . . ?
H65B C65 H65C 109.5 . . ?
C63 C66 H66A 109.5 . . ?
C63 C66 H66B 109.5 . . ?
C63 C66 H66C 109.5 . . ?
H66A C66 H66B 109.5 . . ?
H66A C66 H66C 109.5 . . ?
H66B C66 H66C 109.5 . . ?
N5 C67 C68 114.4(8) . . ?
N5 C67 C72 128.1(8) . . ?
C72 C67 C68 117.5(8) . . ?
N6 C68 C67 113.0(7) . . ?
C69 C68 N6 125.9(9) . . ?
C69 C68 C67 121.1(8) . . ?
C68 C69 H69 119.2 . . ?
C68 C69 C70 121.6(8) . . ?
C70 C69 H69 119.2 . . ?
N7 C70 C69 127.8(8) . . ?
N7 C70 C71 114.3(8) . . ?
C69 C70 C71 117.9(8) . . ?
N8 C71 C70 115.2(8) . . ?
N8 C71 C72 125.0(9) . . ?
C72 C71 C70 119.8(9) . . ?
C67 C72 C71 122.0(9) . . ?
C67 C72 H72 119.0 . . ?
C71 C72 H72 119.0 . . ?
N5 C73 H73 116.7 . . ?
N5 C73 C74 126.5(9) . . ?
C74 C73 H73 116.7 . . ?
C73 C74 C75 124.0(9) . . ?
C79 C74 C73 114.7(10) . . ?
C79 C74 C75 121.2(10) . . ?
O5 C75 C74 122.0(9) . . ?
O5 C75 C76 122.7(9) . . ?
C76 C75 C74 115.1(9) . . ?
C75 C76 C80 119.4(9) . . ?
C77 C76 C75 119.5(11) . . ?
C77 C76 C80 121.1(10) . . ?
C76 C77 H77 117.5 . . ?
C76 C77 C78 124.9(12) . . ?
C78 C77 H77 117.5 . . ?
C77 C78 C84 122.3(10) . . ?
C79 C78 C77 115.9(11) . . ?
C79 C78 C84 121.7(11) . . ?
C74 C79 H79 119.1 . . ?
C78 C79 C74 121.9(12) . . ?
C78 C79 H79 119.1 . . ?
C81 C80 C76 111.5(11) . . ?
C82 C80 C76 109.8(11) . . ?
C82 C80 C81 109.0(13) . . ?
C83 C80 C76 108.1(11) . . ?
C83 C80 C81 108.7(13) . . ?
C83 C80 C82 109.8(12) . . ?
C80 C81 H81A 109.5 . . ?
C80 C81 H81B 109.5 . . ?
C80 C81 H81C 109.5 . . ?
H81A C81 H81B 109.5 . . ?
H81A C81 H81C 109.5 . . ?
H81B C81 H81C 109.5 . . ?
C80 C82 H82A 109.5 . . ?
C80 C82 H82B 109.5 . . ?
C80 C82 H82C 109.5 . . ?
H82A C82 H82B 109.5 . . ?
H82A C82 H82C 109.5 . . ?
H82B C82 H82C 109.5 . . ?
C80 C83 H83A 109.5 . . ?
C80 C83 H83B 109.5 . . ?
C80 C83 H83C 109.5 . . ?
H83A C83 H83B 109.5 . . ?
H83A C83 H83C 109.5 . . ?
H83B C83 H83C 109.5 . . ?
C78 C84 C85 109.4(9) . . ?
C78 C84 C86 112.6(10) . . ?
C78 C84 C87 109.7(10) . . ?
C86 C84 C85 107.6(9) . . ?
C86 C84 C87 107.5(10) . . ?
C87 C84 C85 110.0(10) . . ?
C84 C85 H85A 109.5 . . ?
C84 C85 H85B 109.5 . . ?
C84 C85 H85C 109.5 . . ?
H85A C85 H85B 109.5 . . ?
H85A C85 H85C 109.5 . . ?
H85B C85 H85C 109.5 . . ?
C84 C86 H86A 109.5 . . ?
C84 C86 H86B 109.5 . . ?
C84 C86 H86C 109.5 . . ?
H86A C86 H86B 109.5 . . ?
H86A C86 H86C 109.5 . . ?
H86B C86 H86C 109.5 . . ?
C84 C87 H87A 109.5 . . ?
C84 C87 H87B 109.5 . . ?
C84 C87 H87C 109.5 . . ?
H87A C87 H87B 109.5 . . ?
H87A C87 H87C 109.5 . . ?
H87B C87 H87C 109.5 . . ?
N6 C88 H88 116.5 . . ?
N6 C88 C89 127.0(9) . . ?
C89 C88 H88 116.5 . . ?
C88 C89 C90 123.3(8) . . ?
C94 C89 C88 114.9(9) . . ?
C94 C89 C90 121.5(9) . . ?
O6 C90 C89 120.8(8) . . ?
O6 C90 C91 121.6(9) . . ?
C91 C90 C89 117.5(9) . . ?
C90 C91 C95 119.5(10) . . ?
C92 C91 C90 116.3(10) . . ?
C92 C91 C95 124.1(10) . . ?
C91 C92 H92 115.8 . . ?
C93 C92 C91 128.5(10) . . ?
C93 C92 H92 115.8 . . ?
C92 C93 C94 115.2(10) . . ?
C92 C93 C99 121.2(9) . . ?
C94 C93 C99 122.9(10) . . ?
C89 C94 C93 120.8(10) . . ?
C89 C94 H94 119.6 . . ?
C93 C94 H94 119.6 . . ?
C91 C95 C96 111.8(11) . . ?
C91 C95 C97 108.6(10) . . ?
C96 C95 C97 104.4(12) . . ?
C98 C95 C91 109.9(13) . . ?
C98 C95 C96 111.1(13) . . ?
C98 C95 C97 110.9(12) . . ?
C95 C96 H96A 109.5 . . ?
C95 C96 H96B 109.5 . . ?
C95 C96 H96C 109.5 . . ?
H96A C96 H96B 109.5 . . ?
H96A C96 H96C 109.5 . . ?
H96B C96 H96C 109.5 . . ?
C95 C97 H97A 109.5 . . ?
C95 C97 H97B 109.5 . . ?
C95 C97 H97C 109.5 . . ?
H97A C97 H97B 109.5 . . ?
H97A C97 H97C 109.5 . . ?
H97B C97 H97C 109.5 . . ?
C95 C98 H98A 109.5 . . ?
C95 C98 H98B 109.5 . . ?
C95 C98 H98C 109.5 . . ?
H98A C98 H98B 109.5 . . ?
H98A C98 H98C 109.5 . . ?
H98B C98 H98C 109.5 . . ?
C93 C99 C101 107.5(11) . . ?
C93 C99 C102 112.2(10) . . ?
C100 C99 C93 111.1(11) . . ?
C100 C99 C101 106.0(12) . . ?
C100 C99 C102 110.6(12) . . ?
C102 C99 C101 109.1(11) . . ?
C99 C100 H10A 109.5 . . ?
C99 C100 H10B 109.5 . . ?
C99 C100 H10C 109.5 . . ?
H10A C100 H10B 109.5 . . ?
H10A C100 H10C 109.5 . . ?
H10B C100 H10C 109.5 . . ?
C99 C101 H10D 109.5 . . ?
C99 C101 H10E 109.5 . . ?
C99 C101 H10F 109.5 . . ?
H10D C101 H10E 109.5 . . ?
H10D C101 H10F 109.5 . . ?
H10E C101 H10F 109.5 . . ?
C99 C102 H10G 109.5 . . ?
C99 C102 H10H 109.5 . . ?
C99 C102 H10I 109.5 . . ?
H10G C102 H10H 109.5 . . ?
H10G C102 H10I 109.5 . . ?
H10H C102 H10I 109.5 . . ?
N7 C103 H103 117.5 . . ?
N7 C103 C104 125.1(10) . . ?
C104 C103 H103 117.5 . . ?
C103 C104 C105 128.1(9) . . ?
C103 C104 C109 113.3(9) . . ?
C105 C104 C109 118.6(9) . . ?
O7 C105 C104 118.9(9) . . ?
O7 C105 C106 120.5(9) . . ?
C106 C105 C104 120.4(9) . . ?
C105 C106 C110 121.1(9) . . ?
C107 C106 C105 118.3(10) . . ?
C107 C106 C110 120.5(9) . . ?
C106 C107 H107 117.0 . . ?
C108 C107 C106 126.1(10) . . ?
C108 C107 H107 117.0 . . ?
C107 C108 C109 118.0(9) . . ?
C107 C108 C114 122.4(10) . . ?
C109 C108 C114 119.5(10) . . ?
C104 C109 H109 120.8 . . ?
C108 C109 C104 118.3(10) . . ?
C108 C109 H109 120.8 . . ?
C111 C110 C106 112.2(11) . . ?
C112 C110 C106 111.5(10) . . ?
C112 C110 C111 106.9(12) . . ?
C113 C110 C106 106.5(11) . . ?
C113 C110 C111 109.1(12) . . ?
C113 C110 C112 110.6(12) . . ?
C110 C111 H11A 109.5 . . ?
C110 C111 H11B 109.5 . . ?
C110 C111 H11C 109.5 . . ?
H11A C111 H11B 109.5 . . ?
H11A C111 H11C 109.5 . . ?
H11B C111 H11C 109.5 . . ?
C110 C112 H11D 109.5 . . ?
C110 C112 H11E 109.5 . . ?
C110 C112 H11F 109.5 . . ?
H11D C112 H11E 109.5 . . ?
H11D C112 H11F 109.5 . . ?
H11E C112 H11F 109.5 . . ?
C110 C113 H11G 109.5 . . ?
C110 C113 H11H 109.5 . . ?
C110 C113 H11I 109.5 . . ?
H11G C113 H11H 109.5 . . ?
H11G C113 H11I 109.5 . . ?
H11H C113 H11I 109.5 . . ?
C115 C114 C108 111.1(10) . . ?
C115 C114 C116 108.7(12) . . ?
C115 C114 C117 107.6(14) . . ?
C116 C114 C108 107.7(10) . . ?
C116 C114 C117 113.7(12) . . ?
C117 C114 C108 108.0(11) . . ?
C114 C115 H11J 109.5 . . ?
C114 C115 H11K 109.5 . . ?
C114 C115 H11L 109.5 . . ?
H11J C115 H11K 109.5 . . ?
H11J C115 H11L 109.5 . . ?
H11K C115 H11L 109.5 . . ?
C114 C116 H11M 109.5 . . ?
C114 C116 H11N 109.5 . . ?
C114 C116 H11O 109.5 . . ?
H11M C116 H11N 109.5 . . ?
H11M C116 H11O 109.5 . . ?
H11N C116 H11O 109.5 . . ?
C114 C117 H11P 109.5 . . ?
C114 C117 H11Q 109.5 . . ?
C114 C117 H11R 109.5 . . ?
H11P C117 H11Q 109.5 . . ?
H11P C117 H11R 109.5 . . ?
H11Q C117 H11R 109.5 . . ?
N8 C118 H118 118.6 . . ?
N8 C118 C119 122.8(10) . . ?
C119 C118 H118 118.6 . . ?
C118 C119 C124 109.1(10) . . ?
C120 C119 C118 129.5(10) . . ?
C120 C119 C124 120.4(10) . . ?
O8 C120 C119 120.0(9) . . ?
O8 C120 C121 118.2(9) . . ?
C119 C120 C121 121.0(10) . . ?
C120 C121 C122 113.4(10) . . ?
C120 C121 C125 121.3(10) . . ?
C122 C121 C125 124.8(10) . . ?
C121 C122 H122 115.9 . . ?
C123 C122 C121 128.1(12) . . ?
C123 C122 H122 115.9 . . ?
C122 C123 C124 117.2(12) . . ?
C122 C123 C129 119.1(11) . . ?
C124 C123 C129 123.7(12) . . ?
C119 C124 H124 120.2 . . ?
C123 C124 C119 119.6(12) . . ?
C123 C124 H124 120.2 . . ?
C121 C125 C127 106.2(10) . . ?
C121 C125 C128 111.5(10) . . ?
C126 C125 C121 109.9(11) . . ?
C126 C125 C127 116.4(12) . . ?
C126 C125 C128 108.8(11) . . ?
C127 C125 C128 103.9(10) . . ?
C125 C126 H12A 109.5 . . ?
C125 C126 H12B 109.5 . . ?
C125 C126 H12C 109.5 . . ?
H12A C126 H12B 109.5 . . ?
H12A C126 H12C 109.5 . . ?
H12B C126 H12C 109.5 . . ?
C125 C127 H12D 109.5 . . ?
C125 C127 H12E 109.5 . . ?
C125 C127 H12F 109.5 . . ?
H12D C127 H12E 109.5 . . ?
H12D C127 H12F 109.5 . . ?
H12E C127 H12F 109.5 . . ?
C125 C128 H12G 109.5 . . ?
C125 C128 H12H 109.5 . . ?
C125 C128 H12I 109.5 . . ?
H12G C128 H12H 109.5 . . ?
H12G C128 H12I 109.5 . . ?
H12H C128 H12I 109.5 . . ?
C123 C129 C130 110.6(12) . . ?
C123 C129 C131 111.7(14) . . ?
C123 C129 C132 113.0(11) . . ?
C131 C129 C130 108.0(12) . . ?
C131 C129 C132 107.6(12) . . ?
C132 C129 C130 105.6(13) . . ?
C129 C130 H13A 109.5 . . ?
C129 C130 H13B 109.5 . . ?
C129 C130 H13C 109.5 . . ?
H13A C130 H13B 109.5 . . ?
H13A C130 H13C 109.5 . . ?
H13B C130 H13C 109.5 . . ?
C129 C131 H13D 109.5 . . ?
C129 C131 H13E 109.5 . . ?
C129 C131 H13F 109.5 . . ?
H13D C131 H13E 109.5 . . ?
H13D C131 H13F 109.5 . . ?
H13E C131 H13F 109.5 . . ?
C129 C132 H13G 109.5 . . ?
C129 C132 H13H 109.5 . . ?
C129 C132 H13I 109.5 . . ?
H13G C132 H13H 109.5 . . ?
H13G C132 H13I 109.5 . . ?
H13H C132 H13I 109.5 . . ?
N9 C133 C134 112.3(8) . . ?
C138 C133 N9 125.5(9) . . ?
C138 C133 C134 122.2(9) . . ?
N10 C134 C133 114.9(9) . . ?
N10 C134 C135 131.9(9) . . ?
C135 C134 C133 113.2(9) . . ?
C134 C135 H135 117.6 . . ?
C136 C135 C134 124.7(9) . . ?
C136 C135 H135 117.6 . . ?
C135 C136 N11 126.3(9) . . ?
C135 C136 C137 121.3(9) . . ?
C137 C136 N11 112.1(9) . . ?
N12 C137 C136 116.6(9) . . ?
N12 C137 C138 126.9(9) . . ?
C136 C137 C138 116.6(9) . . ?
C133 C138 C137 121.7(9) . . ?
C133 C138 H138 119.1 . . ?
C137 C138 H138 119.1 . . ?
N9 C139 H139 117.4 . . ?
N9 C139 C140 125.1(11) . . ?
C140 C139 H139 117.4 . . ?
C139 C140 C145 114.6(10) . . ?
C141 C140 C139 125.5(11) . . ?
C141 C140 C145 119.7(10) . . ?
O9 C141 C140 124.2(10) . . ?
O9 C141 C142 115.1(10) . . ?
C140 C141 C142 120.7(10) . . ?
C143 C142 C141 114.4(11) . . ?
C143 C142 C146 123.2(12) . . ?
C146 C142 C141 122.0(11) . . ?
C142 C143 H143 117.4 . . ?
C142 C143 C144 125.1(12) . . ?
C144 C143 H143 117.4 . . ?
C145 C144 C143 114.8(12) . . ?
C145 C144 C150 127.4(13) . . ?
C150 C144 C143 116.9(11) . . ?
C140 C145 H145 118.0 . . ?
C144 C145 C140 124.1(12) . . ?
C144 C145 H145 118.0 . . ?
C142 C146 C147 113.5(12) . . ?
C142 C146 C148 111.2(12) . . ?
C142 C146 C149 111.4(13) . . ?
C147 C146 C149 108.2(13) . . ?
C148 C146 C147 102.6(13) . . ?
C148 C146 C149 109.5(13) . . ?
C146 C147 H14A 109.5 . . ?
C146 C147 H14B 109.5 . . ?
C146 C147 H14C 109.5 . . ?
H14A C147 H14B 109.5 . . ?
H14A C147 H14C 109.5 . . ?
H14B C147 H14C 109.5 . . ?
C146 C148 H14D 109.5 . . ?
C146 C148 H14E 109.5 . . ?
C146 C148 H14F 109.5 . . ?
H14D C148 H14E 109.5 . . ?
H14D C148 H14F 109.5 . . ?
H14E C148 H14F 109.5 . . ?
C146 C149 H14G 109.5 . . ?
C146 C149 H14H 109.5 . . ?
C146 C149 H14I 109.5 . . ?
H14G C149 H14H 109.5 . . ?
H14G C149 H14I 109.5 . . ?
H14H C149 H14I 109.5 . . ?
C144 C150 C151 108.7(14) . . ?
C144 C150 C152 118.3(14) . . ?
C144 C150 C153 113.7(15) . . ?
C152 C150 C151 102.2(14) . . ?
C152 C150 C153 105.6(15) . . ?
C153 C150 C151 107.2(15) . . ?
C150 C151 H15D 109.5 . . ?
C150 C151 H15E 109.5 . . ?
C150 C151 H15F 109.5 . . ?
H15D C151 H15E 109.5 . . ?
H15D C151 H15F 109.5 . . ?
H15E C151 H15F 109.5 . . ?
C150 C152 H15G 109.5 . . ?
C150 C152 H15H 109.5 . . ?
C150 C152 H15I 109.5 . . ?
H15G C152 H15H 109.5 . . ?
H15G C152 H15I 109.5 . . ?
H15H C152 H15I 109.5 . . ?
C150 C153 H15J 109.5 . . ?
C150 C153 H15K 109.5 . . ?
C150 C153 H15L 109.5 . . ?
H15J C153 H15K 109.5 . . ?
H15J C153 H15L 109.5 . . ?
H15K C153 H15L 109.5 . . ?
N10 C154 H154 117.6 . . ?
N10 C154 C155 124.9(9) . . ?
C155 C154 H154 117.6 . . ?
C154 C155 C156 126.6(9) . . ?
C160 C155 C154 115.3(9) . . ?
C160 C155 C156 118.1(9) . . ?
O10 C156 C155 119.4(9) . . ?
O10 C156 C157 122.8(9) . . ?
C157 C156 C155 117.6(9) . . ?
C156 C157 C161 118.0(9) . . ?
C158 C157 C156 120.7(9) . . ?
C158 C157 C161 121.0(10) . . ?
C157 C158 H158 118.1 . . ?
C157 C158 C159 123.8(10) . . ?
C159 C158 H158 118.1 . . ?
C158 C159 C165 119.5(10) . . ?
C160 C159 C158 114.3(9) . . ?
C160 C159 C165 126.0(9) . . ?
C155 C160 H160 117.3 . . ?
C159 C160 C155 125.3(9) . . ?
C159 C160 H160 117.3 . . ?
C162 C161 C157 106.1(11) . . ?
C162 C161 C163 109.1(11) . . ?
C163 C161 C157 112.2(10) . . ?
C164 C161 C157 112.1(10) . . ?
C164 C161 C162 109.0(12) . . ?
C164 C161 C163 108.4(11) . . ?
C161 C162 H16D 109.5 . . ?
C161 C162 H16E 109.5 . . ?
C161 C162 H16F 109.5 . . ?
H16D C162 H16E 109.5 . . ?
H16D C162 H16F 109.5 . . ?
H16E C162 H16F 109.5 . . ?
C161 C163 H16G 109.5 . . ?
C161 C163 H16H 109.5 . . ?
C161 C163 H16I 109.5 . . ?
H16G C163 H16H 109.5 . . ?
H16G C163 H16I 109.5 . . ?
H16H C163 H16I 109.5 . . ?
C161 C164 H16J 109.5 . . ?
C161 C164 H16K 109.5 . . ?
C161 C164 H16L 109.5 . . ?
H16J C164 H16K 109.5 . . ?
H16J C164 H16L 109.5 . . ?
H16K C164 H16L 109.5 . . ?
C159 C165 C166 108.6(10) . . ?
C167 C165 C159 108.1(11) . . ?
C167 C165 C166 111.0(10) . . ?
C168 C165 C159 111.0(9) . . ?
C168 C165 C166 106.4(11) . . ?
C168 C165 C167 111.8(11) . . ?
C165 C166 H16M 109.5 . . ?
C165 C166 H16N 109.5 . . ?
C165 C166 H16O 109.5 . . ?
H16M C166 H16N 109.5 . . ?
H16M C166 H16O 109.5 . . ?
H16N C166 H16O 109.5 . . ?
C165 C167 H16P 109.5 . . ?
C165 C167 H16Q 109.5 . . ?
C165 C167 H16R 109.5 . . ?
H16P C167 H16Q 109.5 . . ?
H16P C167 H16R 109.5 . . ?
H16Q C167 H16R 109.5 . . ?
C165 C168 H16S 109.5 . . ?
C165 C168 H16T 109.5 . . ?
C165 C168 H16U 109.5 . . ?
H16S C168 H16T 109.5 . . ?
H16S C168 H16U 109.5 . . ?
H16T C168 H16U 109.5 . . ?
N11 C169 H169 116.3 . . ?
N11 C169 C170 127.4(10) . . ?
C170 C169 H169 116.3 . . ?
C169 C170 C171 124.3(9) . . ?
C175 C170 C169 116.0(10) . . ?
C175 C170 C171 119.7(9) . . ?
O11 C171 C170 117.5(9) . . ?
C172 C171 O11 123.4(9) . . ?
C172 C171 C170 118.6(9) . . ?
C171 C172 C173 120.2(10) . . ?
C171 C172 C176 121.5(9) . . ?
C173 C172 C176 117.0(10) . . ?
C172 C173 H173 118.5 . . ?
C172 C173 C174 122.9(10) . . ?
C174 C173 H173 118.5 . . ?
C173 C174 C180 118.8(10) . . ?
C175 C174 C173 115.2(9) . . ?
C175 C174 C180 126.0(10) . . ?
C170 C175 H175 118.7 . . ?
C174 C175 C170 122.6(10) . . ?
C174 C175 H175 118.7 . . ?
C177 C176 C172 106.4(11) . . ?
C177 C176 C178 111.0(13) . . ?
C177 C176 C179 110.9(11) . . ?
C178 C176 C172 114.3(11) . . ?
C179 C176 C172 106.9(11) . . ?
C179 C176 C178 107.2(12) . . ?
C176 C177 H17D 109.5 . . ?
C176 C177 H17E 109.5 . . ?
C176 C177 H17F 109.5 . . ?
H17D C177 H17E 109.5 . . ?
H17D C177 H17F 109.5 . . ?
H17E C177 H17F 109.5 . . ?
C176 C178 H17G 109.5 . . ?
C176 C178 H17H 109.5 . . ?
C176 C178 H17I 109.5 . . ?
H17G C178 H17H 109.5 . . ?
H17G C178 H17I 109.5 . . ?
H17H C178 H17I 109.5 . . ?
C176 C179 H17J 109.5 . . ?
C176 C179 H17K 109.5 . . ?
C176 C179 H17L 109.5 . . ?
H17J C179 H17K 109.5 . . ?
H17J C179 H17L 109.5 . . ?
H17K C179 H17L 109.5 . . ?
C174 C180 C181 111.3(10) . . ?
C174 C180 C182 106.8(10) . . ?
C174 C180 C183 117.0(10) . . ?
C182 C180 C181 103.7(11) . . ?
C183 C180 C181 109.5(10) . . ?
C183 C180 C182 107.7(10) . . ?
C180 C181 H18A 109.5 . . ?
C180 C181 H18B 109.5 . . ?
C180 C181 H18C 109.5 . . ?
H18A C181 H18B 109.5 . . ?
H18A C181 H18C 109.5 . . ?
H18B C181 H18C 109.5 . . ?
C180 C182 H18D 109.5 . . ?
C180 C182 H18E 109.5 . . ?
C180 C182 H18F 109.5 . . ?
H18D C182 H18E 109.5 . . ?
H18D C182 H18F 109.5 . . ?
H18E C182 H18F 109.5 . . ?
C180 C183 H18G 109.5 . . ?
C180 C183 H18H 109.5 . . ?
C180 C183 H18I 109.5 . . ?
H18G C183 H18H 109.5 . . ?
H18G C183 H18I 109.5 . . ?
H18H C183 H18I 109.5 . . ?
N12 C184 H184 116.5 . . ?
N12 C184 C185 126.9(10) . . ?
C185 C184 H184 116.5 . . ?
C184 C185 C190 114.0(11) . . ?
C186 C185 C184 126.8(10) . . ?
C186 C185 C190 119.0(10) . . ?
O12 C186 C187 116.5(10) . . ?
C185 C186 O12 121.7(10) . . ?
C185 C186 C187 121.8(11) . . ?
C186 C187 C191 123.3(12) . . ?
C188 C187 C186 114.9(11) . . ?
C188 C187 C191 121.7(11) . . ?
C187 C188 H188 118.8 . . ?
C187 C188 C189 122.4(11) . . ?
C189 C188 H188 118.8 . . ?
C188 C189 C195 119.4(11) . . ?
C190 C189 C188 115.5(12) . . ?
C190 C189 C195 124.6(13) . . ?
C185 C190 H190 117.8 . . ?
C189 C190 C185 124.5(13) . . ?
C189 C190 H190 117.8 . . ?
C187 C191 C192 108.7(11) . . ?
C187 C191 C193 113.0(12) . . ?
C187 C191 C194 109.4(12) . . ?
C192 C191 C194 105.7(12) . . ?
C193 C191 C192 110.9(12) . . ?
C193 C191 C194 108.9(12) . . ?
C191 C192 H19D 109.5 . . ?
C191 C192 H19E 109.5 . . ?
C191 C192 H19F 109.5 . . ?
H19D C192 H19E 109.5 . . ?
H19D C192 H19F 109.5 . . ?
H19E C192 H19F 109.5 . . ?
C191 C193 H19G 109.5 . . ?
C191 C193 H19H 109.5 . . ?
C191 C193 H19I 109.5 . . ?
H19G C193 H19H 109.5 . . ?
H19G C193 H19I 109.5 . . ?
H19H C193 H19I 109.5 . . ?
C191 C194 H19J 109.5 . . ?
C191 C194 H19K 109.5 . . ?
C191 C194 H19L 109.5 . . ?
H19J C194 H19K 109.5 . . ?
H19J C194 H19L 109.5 . . ?
H19K C194 H19L 109.5 . . ?
C196 C195 C189 104.1(11) . . ?
C196 C195 C197 112.6(12) . . ?
C197 C195 C189 110.9(13) . . ?
C198 C195 C189 108.3(11) . . ?
C198 C195 C196 113.9(14) . . ?
C198 C195 C197 106.8(12) . . ?
C195 C196 H19M 109.5 . . ?
C195 C196 H19N 109.5 . . ?
C195 C196 H19O 109.5 . . ?
H19M C196 H19N 109.5 . . ?
H19M C196 H19O 109.5 . . ?
H19N C196 H19O 109.5 . . ?
C195 C197 H19P 109.5 . . ?
C195 C197 H19Q 109.5 . . ?
C195 C197 H19R 109.5 . . ?
H19P C197 H19Q 109.5 . . ?
H19P C197 H19R 109.5 . . ?
H19Q C197 H19R 109.5 . . ?
C195 C198 H19S 109.5 . . ?
C195 C198 H19T 109.5 . . ?
C195 C198 H19U 109.5 . . ?
H19S C198 H19T 109.5 . . ?
H19S C198 H19U 109.5 . . ?
H19T C198 H19U 109.5 . . ?
N13 C199 C207 114.4(8) . . ?
N14 C199 N13 127.5(9) . . ?
N14 C199 C207 118.1(8) . . ?
N14 C200 C212 116.3(9) . . ?
N15 C200 N14 125.1(9) . . ?
N15 C200 C212 118.3(8) . . ?
N13 C201 C202 112.7(8) . . ?
N15 C201 N13 126.8(9) . . ?
N15 C201 C202 120.2(8) . . ?
C203 C202 C201 122.7(9) . . ?
C203 C202 C206 118.9(9) . . ?
C206 C202 C201 118.4(8) . . ?
C202 C203 H203 121.2 . . ?
C202 C203 C204 117.6(9) . . ?
C204 C203 H203 121.2 . . ?
N16 C204 C203 124.3(9) . . ?
N16 C204 H204 117.9 . . ?
C203 C204 H204 117.9 . . ?
N16 C205 H205 119.7 . . ?
N16 C205 C206 120.7(11) . . ?
C206 C205 H205 119.7 . . ?
C202 C206 C205 118.4(10) . . ?
C202 C206 H206 120.8 . . ?
C205 C206 H206 120.8 . . ?
C208 C207 C199 119.1(9) . . ?
C211 C207 C199 121.2(9) . . ?
C211 C207 C208 119.7(9) . . ?
C207 C208 H208 120.5 . . ?
C209 C208 C207 119.0(9) . . ?
C209 C208 H208 120.5 . . ?
N17 C209 C208 122.3(9) . . ?
N17 C209 H209 118.8 . . ?
C208 C209 H209 118.8 . . ?
N17 C210 H210 119.3 . . ?
N17 C210 C211 121.5(9) . . ?
C211 C210 H210 119.3 . . ?
C207 C211 C210 117.8(9) . . ?
C207 C211 H211 121.1 . . ?
C210 C211 H211 121.1 . . ?
C213 C212 C200 120.5(9) . . ?
C216 C212 C200 121.9(9) . . ?
C216 C212 C213 117.5(9) . . ?
C212 C213 H213 122.2 . . ?
C214 C213 C212 115.5(10) . . ?
C214 C213 H213 122.2 . . ?
N18 C214 C213 126.7(10) . . ?
N18 C214 H214 116.7 . . ?
C213 C214 H214 116.7 . . ?
N18 C215 H215 118.0 . . ?
C216 C215 N18 124.1(10) . . ?
C216 C215 H215 118.0 . . ?
C212 C216 H216 120.1 . . ?
C215 C216 C212 119.8(10) . . ?
C215 C216 H216 120.1 . . ?
N19 C217 C225 115.7(9) . . ?
N20 C217 N19 125.5(9) . . ?
N20 C217 C225 118.2(9) . . ?
N20 C218 N21 126.0(9) . . ?
N20 C218 C230 118.8(9) . . ?
N21 C218 C230 115.2(8) . . ?
N19 C219 C220 114.1(8) . . ?
N21 C219 N19 124.6(9) . . ?
N21 C219 C220 121.2(9) . . ?
C221 C220 C219 115.6(8) . . ?
C224 C220 C219 125.2(9) . . ?
C224 C220 C221 118.9(10) . . ?
C220 C221 H221 121.3 . . ?
C222 C221 C220 117.5(9) . . ?
C222 C221 H221 121.3 . . ?
N22 C222 C221 123.4(10) . . ?
N22 C222 H222 118.3 . . ?
C221 C222 H222 118.3 . . ?
N22 C223 H223 118.3 . . ?
C224 C223 N22 123.4(11) . . ?
C224 C223 H223 118.3 . . ?
C220 C224 C223 120.2(10) . . ?
C220 C224 H224 119.9 . . ?
C223 C224 H224 119.9 . . ?
C226 C225 C217 121.1(9) . . ?
C229 C225 C217 120.0(9) . . ?
C229 C225 C226 119.0(9) . . ?
C225 C226 H226 119.5 . . ?
C227 C226 C225 121.0(11) . . ?
C227 C226 H226 119.5 . . ?
N23 C227 H227 120.3 . . ?
C226 C227 N23 119.4(10) . . ?
C226 C227 H227 120.3 . . ?
N23 C228 H228 120.6 . . ?
N23 C228 C229 118.8(9) . . ?
C229 C228 H228 120.6 . . ?
C225 C229 C228 119.7(9) . . ?
C225 C229 H229 120.2 . . ?
C228 C229 H229 120.2 . . ?
C231 C230 C218 118.5(9) . . ?
C234 C230 C218 121.0(9) . . ?
C234 C230 C231 120.5(9) . . ?
C230 C231 H231 122.5 . . ?
C232 C231 C230 114.9(9) . . ?
C232 C231 H231 122.5 . . ?
N24 C232 C231 124.9(10) . . ?
N24 C232 H232 117.5 . . ?
C231 C232 H232 117.5 . . ?
N24 C233 H233 118.6 . . ?
N24 C233 C234 122.8(9) . . ?
C234 C233 H233 118.6 . . ?
C230 C234 C233 118.1(9) . . ?
C230 C234 H234 121.0 . . ?
C233 C234 H234 121.0 . . ?
N301 C301 C302 168.4(17) . . ?
C301 C302 H30D 108.3 . . ?
C301 C302 H30E 115.9 . . ?
C301 C302 H30F 104.1 . . ?
H30D C302 H30E 109.5 . . ?
H30D C302 H30F 109.5 . . ?
H30E C302 H30F 109.5 . . ?
N302 C303 C304 130(3) . . ?
C303 C304 H30G 96.9 . . ?
C303 C304 H30H 129.8 . . ?
C303 C304 H30I 100.2 . . ?
H30G C304 H30H 109.5 . . ?
H30G C304 H30I 109.5 . . ?
H30H C304 H30I 109.5 . . ?
N303 C305 C306 158(3) . . ?
C305 C306 H30J 91.0 . . ?
C305 C306 H30K 112.9 . . ?
C305 C306 H30L 122.5 . . ?
H30J C306 H30K 109.5 . . ?
H30J C306 H30L 109.5 . . ?
H30K C306 H30L 109.5 . . ?
N304 C307 C308 176.6(18) . . ?
C307 C308 H30M 108.6 . . ?
C307 C308 H30N 109.6 . . ?
C307 C308 H30O 110.2 . . ?
H30M C308 H30N 109.5 . . ?
H30M C308 H30O 109.5 . . ?
H30N C308 H30O 109.5 . . ?
N305 C309 C310 168(3) . . ?
C309 C310 H31D 114.5 . . ?
C309 C310 H31E 109.5 . . ?
C309 C310 H31F 104.3 . . ?
H31D C310 H31E 109.5 . . ?
H31D C310 H31F 109.5 . . ?
H31E C310 H31F 109.5 . . ?
N306 C311 C312 176.5(18) . . ?
C311 C312 H31G 110.5 . . ?
C311 C312 H31H 109.9 . . ?
C311 C312 H31I 108.0 . . ?
H31G C312 H31H 109.5 . . ?
H31G C312 H31I 109.5 . . ?
H31H C312 H31I 109.5 . . ?
N307 C313 C314 177(2) . . ?
C313 C314 H31J 106.5 . . ?
C313 C314 H31K 113.7 . . ?
C313 C314 H31L 108.1 . . ?
H31J C314 H31K 109.5 . . ?
H31J C314 H31L 109.5 . . ?
H31K C314 H31L 109.5 . . ?
N308 C315 C316 175.7(19) . . ?
C315 C316 H31M 109.0 . . ?
C315 C316 H31N 107.2 . . ?
C315 C316 H31O 112.2 . . ?
H31M C316 H31N 109.5 . . ?
H31M C316 H31O 109.5 . . ?
H31N C316 H31O 109.5 . . ?
H40A C401 H40B 109.3 . . ?
Cl41 C401 H40A 111.4 . . ?
Cl41 C401 H40B 111.4 . . ?
Cl41 C401 Cl42 101.7(12) . . ?
Cl42 C401 H40A 111.4 . . ?
Cl42 C401 H40B 111.4 . . ?
H40C C402 H40D 109.6 . . ?
Cl43 C402 H40C 111.9 . . ?
Cl43 C402 H40D 111.9 . . ?
Cl43 C402 Cl44 99.4(11) . . ?
Cl44 C402 H40C 111.9 . . ?
Cl44 C402 H40D 111.9 . . ?
H40E C403 H40F 109.5 . . ?
Cl45 C403 H40E 111.8 . . ?
Cl45 C403 H40F 111.8 . . ?
Cl45 C403 Cl46 100.0(15) . . ?
Cl46 C403 H40E 111.8 . . ?
Cl46 C403 H40F 111.8 . . ?
H40G C404 H40H 109.4 . . ?
Cl47 C404 H40G 111.6 . . ?
Cl47 C404 H40H 111.6 . . ?
Cl47 C404 Cl48 101.0(12) . . ?
Cl48 C404 H40G 111.6 . . ?
Cl48 C404 H40H 111.6 . . ?
H40I C405 H40J 109.5 . . ?
Cl50 C405 H40I 111.7 . . ?
Cl50 C405 H40J 111.7 . . ?
Cl50 C405 Cl49 100.5(14) . . ?
Cl49 C405 H40I 111.7 . . ?
Cl49 C405 H40J 111.7 . . ?

loop_
_geom_bond_atom_site_label_1
_geom_bond_atom_site_label_2
_geom_bond_distance
_geom_bond_site_symmetry_2
_geom_bond_publ_flag
Zn1 O1 1.970(7) . ?
Zn1 O2 1.991(7) . ?
Zn1 N1 2.104(8) . ?
Zn1 N2 2.113(9) . ?
Zn1 N16 2.101(7) . ?
Zn2 O3 1.937(7) . ?
Zn2 O4 1.960(7) . ?
Zn2 N3 2.113(7) . ?
Zn2 N4 2.084(8) . ?
Zn2 N22 2.098(9) . ?
Zn3 O5 1.979(7) . ?
Zn3 O6 1.935(6) . ?
Zn3 N5 2.082(7) . ?
Zn3 N6 2.124(7) . ?
Zn3 N17 2.098(8) . ?
Zn4 O7 1.957(7) . ?
Zn4 O8 1.984(7) . ?
Zn4 N7 2.072(8) . ?
Zn4 N8 2.113(8) . ?
Zn4 N23 2.133(7) . ?
Zn5 O9 1.963(7) . ?
Zn5 O10 1.945(7) . ?
Zn5 N9 2.111(8) . ?
Zn5 N10 2.087(8) . ?
Zn5 N18 2.092(9) . ?
Zn6 O11 1.946(6) . ?
Zn6 O12 1.951(7) . ?
Zn6 N11 2.081(8) . ?
Zn6 N12 2.108(8) . ?
Zn6 N24 2.095(7) . ?
O1 C9 1.330(13) . ?
O2 C24 1.275(12) . ?
O3 C39 1.270(12) . ?
O4 C54 1.282(12) . ?
O5 C75 1.273(12) . ?
O6 C90 1.332(11) . ?
O7 C105 1.327(11) . ?
O8 C120 1.290(12) . ?
O9 C141 1.326(13) . ?
O10 C156 1.295(12) . ?
O11 C171 1.361(12) . ?
O12 C186 1.370(13) . ?
N1 C1 1.396(12) . ?
N1 C7 1.279(14) . ?
N2 C2 1.435(13) . ?
N2 C22 1.312(13) . ?
N3 C4 1.365(12) . ?
N3 C37 1.274(13) . ?
N4 C5 1.356(13) . ?
N4 C52 1.264(13) . ?
N5 C67 1.364(11) . ?
N5 C73 1.352(12) . ?
N6 C68 1.432(12) . ?
N6 C88 1.253(11) . ?
N7 C70 1.407(12) . ?
N7 C103 1.335(12) . ?
N8 C71 1.386(12) . ?
N8 C118 1.273(13) . ?
N9 C133 1.408(13) . ?
N9 C139 1.270(13) . ?
N10 C134 1.305(13) . ?
N10 C154 1.347(13) . ?
N11 C136 1.416(13) . ?
N11 C169 1.296(13) . ?
N12 C137 1.383(13) . ?
N12 C184 1.302(13) . ?
N13 C199 1.364(12) . ?
N13 C201 1.398(12) . ?
N14 C199 1.329(12) . ?
N14 C200 1.346(12) . ?
N15 C200 1.343(13) . ?
N15 C201 1.281(13) . ?
N16 C204 1.290(13) . ?
N16 C205 1.318(14) . ?
N17 C209 1.327(13) . ?
N17 C210 1.355(13) . ?
N18 C214 1.271(14) . ?
N18 C215 1.356(14) . ?
N19 C217 1.329(13) . ?
N19 C219 1.414(13) . ?
N20 C217 1.328(13) . ?
N20 C218 1.327(13) . ?
N21 C218 1.360(14) . ?
N21 C219 1.302(13) . ?
N22 C222 1.327(13) . ?
N22 C223 1.371(13) . ?
N23 C227 1.357(13) . ?
N23 C228 1.281(12) . ?
N24 C232 1.322(13) . ?
N24 C233 1.312(14) . ?
C1 C2 1.434(13) . ?
C1 C6 1.378(13) . ?
C2 C3 1.372(14) . ?
C3 H3 0.9500 . ?
C3 C4 1.402(14) . ?
C4 C5 1.460(13) . ?
C5 C6 1.383(13) . ?
C6 H6 0.9500 . ?
C7 H7 0.9500 . ?
C7 C8 1.410(17) . ?
C8 C9 1.423(17) . ?
C8 C13 1.346(17) . ?
C9 C10 1.441(15) . ?
C10 C11 1.380(18) . ?
C10 C14 1.501(17) . ?
C11 H11 0.9500 . ?
C11 C12 1.42(2) . ?
C12 C13 1.378(17) . ?
C12 C18 1.512(19) . ?
C13 H13 0.9500 . ?
C14 C15 1.603(18) . ?
C14 C16 1.53(2) . ?
C14 C17 1.57(2) . ?
C15 H15A 0.9800 . ?
C15 H15B 0.9800 . ?
C15 H15C 0.9800 . ?
C16 H16A 0.9800 . ?
C16 H16B 0.9800 . ?
C16 H16C 0.9800 . ?
C17 H17A 0.9800 . ?
C17 H17B 0.9800 . ?
C17 H17C 0.9800 . ?
C18 C19 1.59(2) . ?
C18 C20 1.62(2) . ?
C18 C21 1.73(2) . ?
C19 H19A 0.9800 . ?
C19 H19B 0.9800 . ?
C19 H19C 0.9800 . ?
C20 H20A 0.9800 . ?
C20 H20B 0.9800 . ?
C20 H20C 0.9800 . ?
C21 H21A 0.9800 . ?
C21 H21B 0.9800 . ?
C21 H21C 0.9800 . ?
C22 H22 0.9500 . ?
C22 C23 1.335(15) . ?
C23 C24 1.448(15) . ?
C23 C28 1.478(13) . ?
C24 C25 1.444(15) . ?
C25 C26 1.354(16) . ?
C25 C29 1.635(18) . ?
C26 H26 0.9500 . ?
C26 C27 1.405(18) . ?
C27 C28 1.341(16) . ?
C27 C33 1.550(16) . ?
C28 H28 0.9500 . ?
C29 C30 1.51(2) . ?
C29 C31 1.49(2) . ?
C29 C32 1.55(2) . ?
C30 H30A 0.9800 . ?
C30 H30B 0.9800 . ?
C30 H30C 0.9800 . ?
C31 H31A 0.9800 . ?
C31 H31B 0.9800 . ?
C31 H31C 0.9800 . ?
C32 H32A 0.9800 . ?
C32 H32B 0.9800 . ?
C32 H32C 0.9800 . ?
C33 C34 1.59(2) . ?
C33 C35 1.56(2) . ?
C33 C36 1.49(2) . ?
C34 H34A 0.9800 . ?
C34 H34B 0.9800 . ?
C34 H34C 0.9800 . ?
C35 H35A 0.9800 . ?
C35 H35B 0.9800 . ?
C35 H35C 0.9800 . ?
C36 H36A 0.9800 . ?
C36 H36B 0.9800 . ?
C36 H36C 0.9800 . ?
C37 H37 0.9500 . ?
C37 C38 1.445(15) . ?
C38 C39 1.460(15) . ?
C38 C43 1.315(14) . ?
C39 C40 1.464(15) . ?
C40 C41 1.370(16) . ?
C40 C44 1.555(17) . ?
C41 H41 0.9500 . ?
C41 C42 1.360(17) . ?
C42 C43 1.385(16) . ?
C42 C48 1.576(14) . ?
C43 H43 0.9500 . ?
C44 C45 1.564(17) . ?
C44 C46 1.441(18) . ?
C44 C47 1.59(2) . ?
C45 H45A 0.9800 . ?
C45 H45B 0.9800 . ?
C45 H45C 0.9800 . ?
C46 H46A 0.9800 . ?
C46 H46B 0.9800 . ?
C46 H46C 0.9800 . ?
C47 H47A 0.9800 . ?
C47 H47B 0.9800 . ?
C47 H47C 0.9800 . ?
C48 C49 1.427(19) . ?
C48 C50 1.51(2) . ?
C48 C51 1.442(19) . ?
C49 H49A 0.9800 . ?
C49 H49B 0.9800 . ?
C49 H49C 0.9800 . ?
C50 H50A 0.9800 . ?
C50 H50B 0.9800 . ?
C50 H50C 0.9800 . ?
C51 H51A 0.9800 . ?
C51 H51B 0.9800 . ?
C51 H51C 0.9800 . ?
C52 H52 0.9500 . ?
C52 C53 1.421(16) . ?
C53 C54 1.364(16) . ?
C53 C58 1.481(15) . ?
C54 C55 1.487(14) . ?
C55 C56 1.333(16) . ?
C55 C59 1.548(18) . ?
C56 H56 0.9500 . ?
C56 C57 1.478(18) . ?
C57 C58 1.313(17) . ?
C57 C63 1.484(15) . ?
C58 H58 0.9500 . ?
C59 C60 1.50(2) . ?
C59 C61 1.49(2) . ?
C59 C62 1.562(17) . ?
C60 H60A 0.9800 . ?
C60 H60B 0.9800 . ?
C60 H60C 0.9800 . ?
C61 H61A 0.9800 . ?
C61 H61B 0.9800 . ?
C61 H61C 0.9800 . ?
C62 H62A 0.9800 . ?
C62 H62B 0.9800 . ?
C62 H62C 0.9800 . ?
C63 C64 1.51(2) . ?
C63 C65 1.483(17) . ?
C63 C66 1.59(2) . ?
C64 H64A 0.9800 . ?
C64 H64B 0.9800 . ?
C64 H64C 0.9800 . ?
C65 H65A 0.9800 . ?
C65 H65B 0.9800 . ?
C65 H65C 0.9800 . ?
C66 H66A 0.9800 . ?
C66 H66B 0.9800 . ?
C66 H66C 0.9800 . ?
C67 C68 1.446(13) . ?
C67 C72 1.395(13) . ?
C68 C69 1.348(13) . ?
C69 H69 0.9500 . ?
C69 C70 1.420(13) . ?
C70 C71 1.436(13) . ?
C71 C72 1.385(13) . ?
C72 H72 0.9500 . ?
C73 H73 0.9500 . ?
C73 C74 1.408(15) . ?
C74 C75 1.451(15) . ?
C74 C79 1.404(16) . ?
C75 C76 1.420(15) . ?
C76 C77 1.375(16) . ?
C76 C80 1.596(18) . ?
C77 H77 0.9500 . ?
C77 C78 1.408(18) . ?
C78 C79 1.368(17) . ?
C78 C84 1.512(15) . ?
C79 H79 0.9500 . ?
C80 C81 1.524(19) . ?
C80 C82 1.51(2) . ?
C80 C83 1.52(2) . ?
C81 H81A 0.9800 . ?
C81 H81B 0.9800 . ?
C81 H81C 0.9800 . ?
C82 H82A 0.9800 . ?
C82 H82B 0.9800 . ?
C82 H82C 0.9800 . ?
C83 H83A 0.9800 . ?
C83 H83B 0.9800 . ?
C83 H83C 0.9800 . ?
C84 C85 1.572(14) . ?
C84 C86 1.507(14) . ?
C84 C87 1.544(15) . ?
C85 H85A 0.9800 . ?
C85 H85B 0.9800 . ?
C85 H85C 0.9800 . ?
C86 H86A 0.9800 . ?
C86 H86B 0.9800 . ?
C86 H86C 0.9800 . ?
C87 H87A 0.9800 . ?
C87 H87B 0.9800 . ?
C87 H87C 0.9800 . ?
C88 H88 0.9500 . ?
C88 C89 1.430(14) . ?
C89 C90 1.482(14) . ?
C89 C94 1.395(15) . ?
C90 C91 1.429(15) . ?
C91 C92 1.397(16) . ?
C91 C95 1.494(17) . ?
C92 H92 0.9500 . ?
C92 C93 1.392(16) . ?
C93 C94 1.423(15) . ?
C93 C99 1.495(16) . ?
C94 H94 0.9500 . ?
C95 C96 1.53(2) . ?
C95 C97 1.597(18) . ?
C95 C98 1.43(2) . ?
C96 H96A 0.9800 . ?
C96 H96B 0.9800 . ?
C96 H96C 0.9800 . ?
C97 H97A 0.9800 . ?
C97 H97B 0.9800 . ?
C97 H97C 0.9800 . ?
C98 H98A 0.9800 . ?
C98 H98B 0.9800 . ?
C98 H98C 0.9800 . ?
C99 C100 1.46(2) . ?
C99 C101 1.573(19) . ?
C99 C102 1.511(17) . ?
C100 H10A 0.9800 . ?
C100 H10B 0.9800 . ?
C100 H10C 0.9800 . ?
C101 H10D 0.9800 . ?
C101 H10E 0.9800 . ?
C101 H10F 0.9800 . ?
C102 H10G 0.9800 . ?
C102 H10H 0.9800 . ?
C102 H10I 0.9800 . ?
C103 H103 0.9500 . ?
C103 C104 1.374(14) . ?
C104 C105 1.410(15) . ?
C104 C109 1.460(14) . ?
C105 C106 1.389(14) . ?
C106 C107 1.364(15) . ?
C106 C110 1.609(16) . ?
C107 H107 0.9500 . ?
C107 C108 1.338(15) . ?
C108 C109 1.425(14) . ?
C108 C114 1.589(15) . ?
C109 H109 0.9500 . ?
C110 C111 1.520(18) . ?
C110 C112 1.494(18) . ?
C110 C113 1.45(2) . ?
C111 H11A 0.9800 . ?
C111 H11B 0.9800 . ?
C111 H11C 0.9800 . ?
C112 H11D 0.9800 . ?
C112 H11E 0.9800 . ?
C112 H11F 0.9800 . ?
C113 H11G 0.9800 . ?
C113 H11H 0.9800 . ?
C113 H11I 0.9800 . ?
C114 C115 1.43(2) . ?
C114 C116 1.467(19) . ?
C114 C117 1.544(19) . ?
C115 H11J 0.9800 . ?
C115 H11K 0.9800 . ?
C115 H11L 0.9800 . ?
C116 H11M 0.9800 . ?
C116 H11N 0.9800 . ?
C116 H11O 0.9800 . ?
C117 H11P 0.9800 . ?
C117 H11Q 0.9800 . ?
C117 H11R 0.9800 . ?
C118 H118 0.9500 . ?
C118 C119 1.443(16) . ?
C119 C120 1.400(16) . ?
C119 C124 1.503(17) . ?
C120 C121 1.444(16) . ?
C121 C122 1.461(17) . ?
C121 C125 1.513(17) . ?
C122 H122 0.9500 . ?
C122 C123 1.370(18) . ?
C123 C124 1.381(18) . ?
C123 C129 1.504(19) . ?
C124 H124 0.9500 . ?
C125 C126 1.404(18) . ?
C125 C127 1.554(19) . ?
C125 C128 1.559(16) . ?
C126 H12A 0.9800 . ?
C126 H12B 0.9800 . ?
C126 H12C 0.9800 . ?
C127 H12D 0.9800 . ?
C127 H12E 0.9800 . ?
C127 H12F 0.9800 . ?
C128 H12G 0.9800 . ?
C128 H12H 0.9800 . ?
C128 H12I 0.9800 . ?
C129 C130 1.574(17) . ?
C129 C131 1.519(17) . ?
C129 C132 1.556(16) . ?
C130 H13A 0.9800 . ?
C130 H13B 0.9800 . ?
C130 H13C 0.9800 . ?
C131 H13D 0.9800 . ?
C131 H13E 0.9800 . ?
C131 H13F 0.9800 . ?
C132 H13G 0.9800 . ?
C132 H13H 0.9800 . ?
C132 H13I 0.9800 . ?
C133 C134 1.495(14) . ?
C133 C138 1.331(14) . ?
C134 C135 1.392(14) . ?
C135 H135 0.9500 . ?
C135 C136 1.356(14) . ?
C136 C137 1.402(14) . ?
C137 C138 1.437(14) . ?
C138 H138 0.9500 . ?
C139 H139 0.9500 . ?
C139 C140 1.445(16) . ?
C140 C141 1.344(17) . ?
C140 C145 1.465(17) . ?
C141 C142 1.502(17) . ?
C142 C143 1.348(18) . ?
C142 C146 1.482(19) . ?
C143 H143 0.9500 . ?
C143 C144 1.524(19) . ?
C144 C145 1.277(17) . ?
C144 C150 1.44(2) . ?
C145 H145 0.9500 . ?
C146 C147 1.523(19) . ?
C146 C148 1.50(2) . ?
C146 C149 1.63(2) . ?
C147 H14A 0.9800 . ?
C147 H14B 0.9800 . ?
C147 H14C 0.9800 . ?
C148 H14D 0.9800 . ?
C148 H14E 0.9800 . ?
C148 H14F 0.9800 . ?
C149 H14G 0.9800 . ?
C149 H14H 0.9800 . ?
C149 H14I 0.9800 . ?
C150 C151 1.618(17) . ?
C150 C152 1.492(18) . ?
C150 C153 1.557(17) . ?
C151 H15D 0.9800 . ?
C151 H15E 0.9800 . ?
C151 H15F 0.9800 . ?
C152 H15G 0.9800 . ?
C152 H15H 0.9800 . ?
C152 H15I 0.9800 . ?
C153 H15J 0.9800 . ?
C153 H15K 0.9800 . ?
C153 H15L 0.9800 . ?
C154 H154 0.9500 . ?
C154 C155 1.432(15) . ?
C155 C156 1.455(14) . ?
C155 C160 1.409(14) . ?
C156 C157 1.428(15) . ?
C157 C158 1.356(15) . ?
C157 C161 1.586(15) . ?
C158 H158 0.9500 . ?
C158 C159 1.459(15) . ?
C159 C160 1.378(15) . ?
C159 C165 1.548(15) . ?
C160 H160 0.9500 . ?
C161 C162 1.52(2) . ?
C161 C163 1.526(19) . ?
C161 C164 1.49(2) . ?
C162 H16D 0.9800 . ?
C162 H16E 0.9800 . ?
C162 H16F 0.9800 . ?
C163 H16G 0.9800 . ?
C163 H16H 0.9800 . ?
C163 H16I 0.9800 . ?
C164 H16J 0.9800 . ?
C164 H16K 0.9800 . ?
C164 H16L 0.9800 . ?
C165 C166 1.578(18) . ?
C165 C167 1.527(19) . ?
C165 C168 1.497(17) . ?
C166 H16M 0.9800 . ?
C166 H16N 0.9800 . ?
C166 H16O 0.9800 . ?
C167 H16P 0.9800 . ?
C167 H16Q 0.9800 . ?
C167 H16R 0.9800 . ?
C168 H16S 0.9800 . ?
C168 H16T 0.9800 . ?
C168 H16U 0.9800 . ?
C169 H169 0.9500 . ?
C169 C170 1.447(15) . ?
C170 C171 1.452(14) . ?
C170 C175 1.381(15) . ?
C171 C172 1.321(15) . ?
C172 C173 1.367(14) . ?
C172 C176 1.615(16) . ?
C173 H173 0.9500 . ?
C173 C174 1.457(16) . ?
C174 C175 1.343(16) . ?
C174 C180 1.475(14) . ?
C175 H175 0.9500 . ?
C176 C177 1.53(2) . ?
C176 C178 1.544(19) . ?
C176 C179 1.53(2) . ?
C177 H17D 0.9800 . ?
C177 H17E 0.9800 . ?
C177 H17F 0.9800 . ?
C178 H17G 0.9800 . ?
C178 H17H 0.9800 . ?
C178 H17I 0.9800 . ?
C179 H17J 0.9800 . ?
C179 H17K 0.9800 . ?
C179 H17L 0.9800 . ?
C180 C181 1.581(18) . ?
C180 C182 1.560(18) . ?
C180 C183 1.521(17) . ?
C181 H18A 0.9800 . ?
C181 H18B 0.9800 . ?
C181 H18C 0.9800 . ?
C182 H18D 0.9800 . ?
C182 H18E 0.9800 . ?
C182 H18F 0.9800 . ?
C183 H18G 0.9800 . ?
C183 H18H 0.9800 . ?
C183 H18I 0.9800 . ?
C184 H184 0.9500 . ?
C184 C185 1.402(16) . ?
C185 C186 1.336(16) . ?
C185 C190 1.470(16) . ?
C186 C187 1.450(16) . ?
C187 C188 1.436(18) . ?
C187 C191 1.472(19) . ?
C188 H188 0.9500 . ?
C188 C189 1.490(19) . ?
C189 C190 1.283(17) . ?
C189 C195 1.577(19) . ?
C190 H190 0.9500 . ?
C191 C192 1.54(2) . ?
C191 C193 1.49(2) . ?
C191 C194 1.63(2) . ?
C192 H19D 0.9800 . ?
C192 H19E 0.9800 . ?
C192 H19F 0.9800 . ?
C193 H19G 0.9800 . ?
C193 H19H 0.9800 . ?
C193 H19I 0.9800 . ?
C194 H19J 0.9800 . ?
C194 H19K 0.9800 . ?
C194 H19L 0.9800 . ?
C195 C196 1.51(2) . ?
C195 C197 1.55(2) . ?
C195 C198 1.468(18) . ?
C196 H19M 0.9800 . ?
C196 H19N 0.9800 . ?
C196 H19O 0.9800 . ?
C197 H19P 0.9800 . ?
C197 H19Q 0.9800 . ?
C197 H19R 0.9800 . ?
C198 H19S 0.9800 . ?
C198 H19T 0.9800 . ?
C198 H19U 0.9800 . ?
C199 C207 1.504(13) . ?
C200 C212 1.442(14) . ?
C201 C202 1.515(13) . ?
C202 C203 1.375(14) . ?
C202 C206 1.377(15) . ?
C203 H203 0.9500 . ?
C203 C204 1.381(14) . ?
C204 H204 0.9500 . ?
C205 H205 0.9500 . ?
C205 C206 1.414(17) . ?
C206 H206 0.9500 . ?
C207 C208 1.392(15) . ?
C207 C211 1.386(13) . ?
C208 H208 0.9500 . ?
C208 C209 1.378(16) . ?
C209 H209 0.9500 . ?
C210 H210 0.9500 . ?
C210 C211 1.407(14) . ?
C211 H211 0.9500 . ?
C212 C213 1.422(15) . ?
C212 C216 1.379(15) . ?
C213 H213 0.9500 . ?
C213 C214 1.410(15) . ?
C214 H214 0.9500 . ?
C215 H215 0.9500 . ?
C215 C216 1.349(16) . ?
C216 H216 0.9500 . ?
C217 C225 1.508(14) . ?
C218 C230 1.517(13) . ?
C219 C220 1.457(15) . ?
C220 C221 1.431(13) . ?
C220 C224 1.320(15) . ?
C221 H221 0.9500 . ?
C221 C222 1.394(15) . ?
C222 H222 0.9500 . ?
C223 H223 0.9500 . ?
C223 C224 1.369(17) . ?
C224 H224 0.9500 . ?
C225 C226 1.353(15) . ?
C225 C229 1.333(15) . ?
C226 H226 0.9500 . ?
C226 C227 1.334(16) . ?
C227 H227 0.9500 . ?
C228 H228 0.9500 . ?
C228 C229 1.420(15) . ?
C229 H229 0.9500 . ?
C230 C231 1.408(15) . ?
C230 C234 1.379(14) . ?
C231 H231 0.9500 . ?
C231 C232 1.381(14) . ?
C232 H232 0.9500 . ?
C233 H233 0.9500 . ?
C233 C234 1.375(16) . ?
C234 H234 0.9500 . ?
N301 C301 1.183(13) . ?
C301 C302 1.405(14) . ?
C302 H30D 0.9800 . ?
C302 H30E 0.9800 . ?
C302 H30F 0.9800 . ?
N302 C303 1.230(17) . ?
C303 C304 1.412(18) . ?
C304 H30G 0.9800 . ?
C304 H30H 0.9800 . ?
C304 H30I 0.9800 . ?
N303 C305 1.208(15) . ?
C305 C306 1.406(17) . ?
C306 H30J 0.9800 . ?
C306 H30K 0.9800 . ?
C306 H30L 0.9800 . ?
N304 C307 1.090(15) . ?
C307 C308 1.404(18) . ?
C308 H30M 0.9800 . ?
C308 H30N 0.9800 . ?
C308 H30O 0.9799 . ?
N305 C309 1.127(19) . ?
C309 C310 1.42(2) . ?
C310 H31D 0.9799 . ?
C310 H31E 0.9801 . ?
C310 H31F 0.9800 . ?
N306 C311 1.181(13) . ?
C311 C312 1.385(14) . ?
C312 H31G 0.9800 . ?
C312 H31H 0.9800 . ?
C312 H31I 0.9800 . ?
N307 C313 1.162(14) . ?
C313 C314 1.385(15) . ?
C314 H31J 0.9799 . ?
C314 H31K 0.9800 . ?
C314 H31L 0.9800 . ?
N308 C315 1.174(13) . ?
C315 C316 1.381(15) . ?
C316 H31M 0.9799 . ?
C316 H31N 0.9800 . ?
C316 H31O 0.9800 . ?
C401 H40A 0.9900 . ?
C401 H40B 0.9900 . ?
C401 Cl41 1.69(2) . ?
C401 Cl42 1.90(2) . ?
C402 H40C 0.9900 . ?
C402 H40D 0.9900 . ?
C402 Cl43 1.73(2) . ?
C402 Cl44 1.88(2) . ?
C403 H40E 0.9900 . ?
C403 H40F 0.9900 . ?
C403 Cl45 1.71(2) . ?
C403 Cl46 1.89(2) . ?
C404 H40G 0.9900 . ?
C404 H40H 0.9900 . ?
C404 Cl47 1.71(2) . ?
C404 Cl48 1.90(2) . ?
C405 H40I 0.9900 . ?
C405 H40J 0.9900 . ?
C405 Cl50 1.72(2) . ?
C405 Cl49 1.88(2) . ?

loop_
_geom_torsion_atom_site_label_1
_geom_torsion_atom_site_label_2
_geom_torsion_atom_site_label_3
_geom_torsion_atom_site_label_4
_geom_torsion
_geom_torsion_site_symmetry_1
_geom_torsion_site_symmetry_2
_geom_torsion_site_symmetry_3
_geom_torsion_site_symmetry_4
_geom_torsion_publ_flag
Zn1 O1 C9 C8 10.6(17) . . . . ?
Zn1 O1 C9 C10 172.5(8) . . . . ?
Zn1 O2 C24 C23 4.0(14) . . . . ?
Zn1 O2 C24 C25 -168.9(7) . . . . ?
Zn1 N1 C1 C2 15.8(10) . . . . ?
Zn1 N1 C1 C6 -163.9(7) . . . . ?
Zn1 N1 C7 C8 3(2) . . . . ?
Zn1 N2 C2 C1 -13.8(9) . . . . ?
Zn1 N2 C2 C3 162.6(8) . . . . ?
Zn1 N2 C22 C23 -9.2(15) . . . . ?
Zn1 N16 C204 C203 179.4(9) . . . . ?
Zn1 N16 C205 C206 -174.9(12) . . . . ?
Zn2 O3 C39 C38 -3.6(17) . . . . ?
Zn2 O3 C39 C40 176.9(8) . . . . ?
Zn2 O4 C54 C53 -3.3(17) . . . . ?
Zn2 O4 C54 C55 179.8(7) . . . . ?
Zn2 N3 C4 C3 -157.7(8) . . . . ?
Zn2 N3 C4 C5 20.0(9) . . . . ?
Zn2 N3 C37 C38 0.9(15) . . . . ?
Zn2 N4 C5 C4 -19.2(10) . . . . ?
Zn2 N4 C5 C6 160.0(7) . . . . ?
Zn2 N4 C52 C53 -8.0(16) . . . . ?
Zn2 N22 C222 C221 -177.2(12) . . . . ?
Zn2 N22 C223 C224 175.8(11) . . . . ?
Zn3 O5 C75 C74 -4.8(15) . . . . ?
Zn3 O5 C75 C76 178.4(7) . . . . ?
Zn3 O6 C90 C89 10.8(14) . . . . ?
Zn3 O6 C90 C91 -164.7(8) . . . . ?
Zn3 N5 C67 C68 20.3(9) . . . . ?
Zn3 N5 C67 C72 -160.1(7) . . . . ?
Zn3 N5 C73 C74 13.1(13) . . . . ?
Zn3 N6 C68 C67 -21.5(9) . . . . ?
Zn3 N6 C68 C69 155.9(8) . . . . ?
Zn3 N6 C88 C89 -7.0(13) . . . . ?
Zn3 N17 C209 C208 -169.8(11) . . . . ?
Zn3 N17 C210 C211 173.8(9) . . . . ?
Zn4 O7 C105 C104 -10.7(13) . . . . ?
Zn4 O7 C105 C106 175.1(7) . . . . ?
Zn4 O8 C120 C119 -1.0(15) . . . . ?
Zn4 O8 C120 C121 -171.2(8) . . . . ?
Zn4 N7 C70 C69 -162.5(7) . . . . ?
Zn4 N7 C70 C71 14.6(9) . . . . ?
Zn4 N7 C103 C104 3.0(14) . . . . ?
Zn4 N8 C71 C70 -18.8(9) . . . . ?
Zn4 N8 C71 C72 161.6(7) . . . . ?
Zn4 N8 C118 C119 -12.6(15) . . . . ?
Zn4 N23 C227 C226 -178.8(11) . . . . ?
Zn4 N23 C228 C229 -177.8(9) . . . . ?
Zn5 O9 C141 C140 0.5(19) . . . . ?
Zn5 O9 C141 C142 178.2(9) . . . . ?
Zn5 O10 C156 C155 2.7(16) . . . . ?
Zn5 O10 C156 C157 178.3(8) . . . . ?
Zn5 N9 C133 C134 19.2(9) . . . . ?
Zn5 N9 C133 C138 -159.5(8) . . . . ?
Zn5 N9 C139 C140 -0.3(18) . . . . ?
Zn5 N10 C134 C133 -19.1(10) . . . . ?
Zn5 N10 C134 C135 156.8(8) . . . . ?
Zn5 N10 C154 C155 -8.6(13) . . . . ?
Zn5 N18 C214 C213 -174.1(12) . . . . ?
Zn5 N18 C215 C216 -178.7(12) . . . . ?
Zn6 O11 C171 C170 -10.1(15) . . . . ?
Zn6 O11 C171 C172 161.4(8) . . . . ?
Zn6 O12 C186 C185 -0.3(16) . . . . ?
Zn6 O12 C186 C187 -180.0(7) . . . . ?
Zn6 N11 C136 C135 -154.7(8) . . . . ?
Zn6 N11 C136 C137 18.8(10) . . . . ?
Zn6 N11 C169 C170 14.6(16) . . . . ?
Zn6 N12 C137 C136 -16.7(10) . . . . ?
Zn6 N12 C137 C138 162.4(8) . . . . ?
Zn6 N12 C184 C185 -14.8(14) . . . . ?
Zn6 N24 C232 C231 -176.0(10) . . . . ?
Zn6 N24 C233 C234 177.1(11) . . . . ?
O1 C9 C10 C11 -174.6(12) . . . . ?
O1 C9 C10 C14 10.0(17) . . . . ?
O2 C24 C25 C26 177.1(11) . . . . ?
O2 C24 C25 C29 -5.8(15) . . . . ?
O3 C39 C40 C41 -179.6(11) . . . . ?
O3 C39 C40 C44 -0.6(16) . . . . ?
O4 C54 C55 C56 170.2(11) . . . . ?
O4 C54 C55 C59 -2.1(16) . . . . ?
O5 C75 C76 C77 -171.2(10) . . . . ?
O5 C75 C76 C80 9.4(16) . . . . ?
O6 C90 C91 C92 177.7(10) . . . . ?
O6 C90 C91 C95 -5.6(17) . . . . ?
O7 C105 C106 C107 179.8(9) . . . . ?
O7 C105 C106 C110 -4.0(15) . . . . ?
O8 C120 C121 C122 166.5(10) . . . . ?
O8 C120 C121 C125 -6.4(17) . . . . ?
O9 C141 C142 C143 -169.2(12) . . . . ?
O9 C141 C142 C146 4(2) . . . . ?
O10 C156 C157 C158 179.1(10) . . . . ?
O10 C156 C157 C161 5.0(16) . . . . ?
O11 C171 C172 C173 178.0(10) . . . . ?
O11 C171 C172 C176 11.2(17) . . . . ?
O12 C186 C187 C188 169.0(10) . . . . ?
O12 C186 C187 C191 -10.1(17) . . . . ?
N1 C1 C2 N2 -1.2(11) . . . . ?
N1 C1 C2 C3 -177.9(8) . . . . ?
N1 C1 C6 C5 -179.7(9) . . . . ?
N1 C7 C8 C9 2(2) . . . . ?
N1 C7 C8 C13 -175.0(14) . . . . ?
N2 C2 C3 C4 179.3(8) . . . . ?
N2 C22 C23 C24 2.2(17) . . . . ?
N2 C22 C23 C28 179.9(10) . . . . ?
N3 C4 C5 N4 -0.7(11) . . . . ?
N3 C4 C5 C6 -179.9(8) . . . . ?
N3 C37 C38 C39 6.8(17) . . . . ?
N3 C37 C38 C43 -179.2(10) . . . . ?
N4 C5 C6 C1 -179.7(9) . . . . ?
N4 C52 C53 C54 -5(2) . . . . ?
N4 C52 C53 C58 178.1(11) . . . . ?
N5 C67 C68 N6 1.5(10) . . . . ?
N5 C67 C68 C69 -176.1(8) . . . . ?
N5 C67 C72 C71 179.0(8) . . . . ?
N5 C73 C74 C75 1.3(17) . . . . ?
N5 C73 C74 C79 -175.1(10) . . . . ?
N6 C68 C69 C70 177.8(8) . . . . ?
N6 C88 C89 C90 -6.7(15) . . . . ?
N6 C88 C89 C94 -179.9(10) . . . . ?
N7 C70 C71 N8 3.1(11) . . . . ?
N7 C70 C71 C72 -177.3(8) . . . . ?
N7 C103 C104 C105 4.1(16) . . . . ?
N7 C103 C104 C109 -176.1(9) . . . . ?
N8 C71 C72 C67 178.9(8) . . . . ?
N8 C118 C119 C120 9(2) . . . . ?
N8 C118 C119 C124 177.4(11) . . . . ?
N9 C133 C134 N10 -0.5(11) . . . . ?
N9 C133 C134 C135 -177.2(8) . . . . ?
N9 C133 C138 C137 177.9(8) . . . . ?
N9 C139 C140 C141 13(2) . . . . ?
N9 C139 C140 C145 -170.2(12) . . . . ?
N10 C134 C135 C136 178.8(9) . . . . ?
N10 C154 C155 C156 3.4(16) . . . . ?
N10 C154 C155 C160 -175.4(9) . . . . ?
N11 C136 C137 N12 -1.0(12) . . . . ?
N11 C136 C137 C138 179.8(8) . . . . ?
N11 C169 C170 C171 -0.1(19) . . . . ?
N11 C169 C170 C175 177.9(12) . . . . ?
N12 C137 C138 C133 -176.3(9) . . . . ?
N12 C184 C185 C186 3.1(19) . . . . ?
N12 C184 C185 C190 178.2(10) . . . . ?
N13 C199 C207 C208 -170.2(12) . . . . ?
N13 C199 C207 C211 11.8(18) . . . . ?
N13 C201 C202 C203 -6.2(17) . . . . ?
N13 C201 C202 C206 177.4(12) . . . . ?
N14 C199 C207 C208 9.7(18) . . . . ?
N14 C199 C207 C211 -168.3(12) . . . . ?
N14 C200 C212 C213 -178.7(12) . . . . ?
N14 C200 C212 C216 -3.0(18) . . . . ?
N15 C200 C212 C213 -3.4(19) . . . . ?
N15 C200 C212 C216 172.3(12) . . . . ?
N15 C201 C202 C203 179.6(12) . . . . ?
N15 C201 C202 C206 3.2(19) . . . . ?
N16 C205 C206 C202 -8(2) . . . . ?
N17 C210 C211 C207 -4.3(19) . . . . ?
N18 C215 C216 C212 -6(2) . . . . ?
N19 C217 C225 C226 5.0(19) . . . . ?
N19 C217 C225 C229 -174.9(12) . . . . ?
N19 C219 C220 C221 -175.6(11) . . . . ?
N19 C219 C220 C224 -1.1(19) . . . . ?
N20 C217 C225 C226 -166.5(13) . . . . ?
N20 C217 C225 C229 13.6(19) . . . . ?
N20 C218 C230 C231 -10(2) . . . . ?
N20 C218 C230 C234 172.0(13) . . . . ?
N21 C218 C230 C231 169.1(12) . . . . ?
N21 C218 C230 C234 -9(2) . . . . ?
N21 C219 C220 C221 3.3(18) . . . . ?
N21 C219 C220 C224 177.8(14) . . . . ?
N22 C223 C224 C220 6(2) . . . . ?
N23 C228 C229 C225 -1(2) . . . . ?
N24 C233 C234 C230 -4(2) . . . . ?
C1 N1 C7 C8 174.7(13) . . . . ?
C1 C2 C3 C4 -4.5(14) . . . . ?
C2 N2 C22 C23 180.0(9) . . . . ?
C2 C1 C6 C5 0.7(13) . . . . ?
C2 C3 C4 N3 -177.9(9) . . . . ?
C2 C3 C4 C5 4.5(14) . . . . ?
C3 C4 C5 N4 177.2(8) . . . . ?
C3 C4 C5 C6 -2.0(13) . . . . ?
C4 N3 C37 C38 178.1(10) . . . . ?
C4 C5 C6 C1 -0.5(13) . . . . ?
C5 N4 C52 C53 179.3(11) . . . . ?
C6 C1 C2 N2 178.5(8) . . . . ?
C6 C1 C2 C3 1.8(13) . . . . ?
C7 N1 C1 C2 -156.8(10) . . . . ?
C7 N1 C1 C6 23.5(15) . . . . ?
C7 C8 C9 O1 -9(2) . . . . ?
C7 C8 C9 C10 -171.3(13) . . . . ?
C7 C8 C13 C12 176.8(14) . . . . ?
C8 C9 C10 C11 -11.7(18) . . . . ?
C8 C9 C10 C14 172.9(12) . . . . ?
C9 C8 C13 C12 -1(2) . . . . ?
C9 C10 C11 C12 14(2) . . . . ?
C9 C10 C14 C15 171.4(12) . . . . ?
C9 C10 C14 C16 -69.0(15) . . . . ?
C9 C10 C14 C17 50.6(16) . . . . ?
C10 C11 C12 C13 -9(3) . . . . ?
C10 C11 C12 C18 173.9(16) . . . . ?
C11 C10 C14 C15 -3.7(19) . . . . ?
C11 C10 C14 C16 115.9(15) . . . . ?
C11 C10 C14 C17 -124.5(16) . . . . ?
C11 C12 C13 C8 1(2) . . . . ?
C11 C12 C18 C19 174.5(15) . . . . ?
C11 C12 C18 C20 48(2) . . . . ?
C11 C12 C18 C21 -73(2) . . . . ?
C13 C8 C9 O1 168.0(12) . . . . ?
C13 C8 C9 C10 6(2) . . . . ?
C13 C12 C18 C19 -3(3) . . . . ?
C13 C12 C18 C20 -128.7(18) . . . . ?
C13 C12 C18 C21 109.4(19) . . . . ?
C14 C10 C11 C12 -170.9(15) . . . . ?
C18 C12 C13 C8 178.7(16) . . . . ?
C22 N2 C2 C1 157.7(9) . . . . ?
C22 N2 C2 C3 -25.9(14) . . . . ?
C22 C23 C24 O2 1.2(16) . . . . ?
C22 C23 C24 C25 174.3(10) . . . . ?
C22 C23 C28 C27 -175.6(12) . . . . ?
C23 C24 C25 C26 4.0(16) . . . . ?
C23 C24 C25 C29 -179.0(10) . . . . ?
C24 C23 C28 C27 2.3(18) . . . . ?
C24 C25 C26 C27 -3(2) . . . . ?
C24 C25 C29 C30 -59.5(14) . . . . ?
C24 C25 C29 C31 66.0(15) . . . . ?
C24 C25 C29 C32 -179.8(12) . . . . ?
C25 C26 C27 C28 2(2) . . . . ?
C25 C26 C27 C33 178.5(13) . . . . ?
C26 C25 C29 C30 117.5(14) . . . . ?
C26 C25 C29 C31 -117.0(14) . . . . ?
C26 C25 C29 C32 -2.8(19) . . . . ?
C26 C27 C28 C23 -1(2) . . . . ?
C26 C27 C33 C34 55.2(18) . . . . ?
C26 C27 C33 C35 -66.1(17) . . . . ?
C26 C27 C33 C36 178.1(14) . . . . ?
C28 C23 C24 O2 -176.5(10) . . . . ?
C28 C23 C24 C25 -3.4(14) . . . . ?
C28 C27 C33 C34 -128.3(15) . . . . ?
C28 C27 C33 C35 110.4(16) . . . . ?
C28 C27 C33 C36 -5(2) . . . . ?
C29 C25 C26 C27 179.9(13) . . . . ?
C33 C27 C28 C23 -178.0(12) . . . . ?
C37 N3 C4 C3 24.8(14) . . . . ?
C37 N3 C4 C5 -157.5(9) . . . . ?
C37 C38 C39 O3 -5.8(16) . . . . ?
C37 C38 C39 C40 173.8(10) . . . . ?
C37 C38 C43 C42 -176.0(11) . . . . ?
C38 C39 C40 C41 0.8(16) . . . . ?
C38 C39 C40 C44 179.8(10) . . . . ?
C39 C38 C43 C42 -1.9(18) . . . . ?
C39 C40 C41 C42 0.8(19) . . . . ?
C39 C40 C44 C45 179.6(11) . . . . ?
C39 C40 C44 C46 -60.3(15) . . . . ?
C39 C40 C44 C47 62.6(13) . . . . ?
C40 C41 C42 C43 -3(2) . . . . ?
C40 C41 C42 C48 -176.6(12) . . . . ?
C41 C40 C44 C45 -1.5(17) . . . . ?
C41 C40 C44 C46 118.7(13) . . . . ?
C41 C40 C44 C47 -118.4(13) . . . . ?
C41 C42 C43 C38 3.4(19) . . . . ?
C41 C42 C48 C49 -176.7(14) . . . . ?
C41 C42 C48 C50 67.4(16) . . . . ?
C41 C42 C48 C51 -58.1(17) . . . . ?
C43 C38 C39 O3 -179.9(10) . . . . ?
C43 C38 C39 C40 -0.3(15) . . . . ?
C43 C42 C48 C49 10(2) . . . . ?
C43 C42 C48 C50 -105.9(15) . . . . ?
C43 C42 C48 C51 128.7(14) . . . . ?
C44 C40 C41 C42 -178.1(13) . . . . ?
C48 C42 C43 C38 176.8(12) . . . . ?
C52 N4 C5 C4 154.3(9) . . . . ?
C52 N4 C5 C6 -26.6(15) . . . . ?
C52 C53 C54 O4 12(2) . . . . ?
C52 C53 C54 C55 -171.3(11) . . . . ?
C52 C53 C58 C57 179.9(12) . . . . ?
C53 C54 C55 C56 -6.9(17) . . . . ?
C53 C54 C55 C59 -179.2(12) . . . . ?
C54 C53 C58 C57 3.2(19) . . . . ?
C54 C55 C56 C57 1.0(19) . . . . ?
C54 C55 C59 C60 -61.5(14) . . . . ?
C54 C55 C59 C61 64.8(14) . . . . ?
C54 C55 C59 C62 -171.5(11) . . . . ?
C55 C56 C57 C58 7(2) . . . . ?
C55 C56 C57 C63 -179.4(13) . . . . ?
C56 C55 C59 C60 126.6(14) . . . . ?
C56 C55 C59 C61 -107.1(14) . . . . ?
C56 C55 C59 C62 16.5(18) . . . . ?
C56 C57 C58 C53 -9.0(19) . . . . ?
C56 C57 C63 C64 100.9(15) . . . . ?
C56 C57 C63 C65 -16.6(19) . . . . ?
C56 C57 C63 C66 -133.1(13) . . . . ?
C58 C53 C54 O4 -171.9(11) . . . . ?
C58 C53 C54 C55 5.1(17) . . . . ?
C58 C57 C63 C64 -86.1(17) . . . . ?
C58 C57 C63 C65 156.4(13) . . . . ?
C58 C57 C63 C66 39.9(18) . . . . ?
C59 C55 C56 C57 172.8(13) . . . . ?
C63 C57 C58 C53 177.9(12) . . . . ?
C67 N5 C73 C74 -176.8(9) . . . . ?
C67 C68 C69 C70 -4.9(13) . . . . ?
C68 N6 C88 C89 -177.2(9) . . . . ?
C68 C67 C72 C71 -1.5(12) . . . . ?
C68 C69 C70 N7 179.7(9) . . . . ?
C68 C69 C70 C71 2.6(12) . . . . ?
C69 C70 C71 N8 -179.4(7) . . . . ?
C69 C70 C71 C72 0.1(12) . . . . ?
C70 N7 C103 C104 177.8(8) . . . . ?
C70 C71 C72 C67 -0.6(13) . . . . ?
C71 N8 C118 C119 178.4(10) . . . . ?
C72 C67 C68 N6 -178.2(7) . . . . ?
C72 C67 C68 C69 4.2(12) . . . . ?
C73 N5 C67 C68 -150.6(8) . . . . ?
C73 N5 C67 C72 29.0(12) . . . . ?
C73 C74 C75 O5 -6.5(17) . . . . ?
C73 C74 C75 C76 170.5(10) . . . . ?
C73 C74 C79 C78 -177.7(11) . . . . ?
C74 C75 C76 C77 11.8(15) . . . . ?
C74 C75 C76 C80 -167.6(10) . . . . ?
C75 C74 C79 C78 5.8(19) . . . . ?
C75 C76 C77 C78 -3.0(19) . . . . ?
C75 C76 C80 C81 174.8(12) . . . . ?
C75 C76 C80 C82 -64.3(15) . . . . ?
C75 C76 C80 C83 55.4(14) . . . . ?
C76 C77 C78 C79 -5.1(19) . . . . ?
C76 C77 C78 C84 175.3(11) . . . . ?
C77 C76 C80 C81 -4.5(18) . . . . ?
C77 C76 C80 C82 116.4(13) . . . . ?
C77 C76 C80 C83 -123.9(12) . . . . ?
C77 C78 C79 C74 3.5(18) . . . . ?
C77 C78 C84 C85 124.0(13) . . . . ?
C77 C78 C84 C86 4.4(16) . . . . ?
C77 C78 C84 C87 -115.3(13) . . . . ?
C79 C74 C75 O5 169.6(11) . . . . ?
C79 C74 C75 C76 -13.3(16) . . . . ?
C79 C78 C84 C85 -55.7(15) . . . . ?
C79 C78 C84 C86 -175.3(12) . . . . ?
C79 C78 C84 C87 65.1(15) . . . . ?
C80 C76 C77 C78 176.3(12) . . . . ?
C84 C78 C79 C74 -176.8(11) . . . . ?
C88 N6 C68 C67 149.9(8) . . . . ?
C88 N6 C68 C69 -32.6(13) . . . . ?
C88 C89 C90 O6 5.6(15) . . . . ?
C88 C89 C90 C91 -178.7(10) . . . . ?
C88 C89 C94 C93 -179.2(10) . . . . ?
C89 C90 C91 C92 2.0(16) . . . . ?
C89 C90 C91 C95 178.7(11) . . . . ?
C90 C89 C94 C93 7.4(17) . . . . ?
C90 C91 C92 C93 0(2) . . . . ?
C90 C91 C95 C96 57.9(17) . . . . ?
C90 C91 C95 C97 172.5(12) . . . . ?
C90 C91 C95 C98 -66.0(16) . . . . ?
C91 C92 C93 C94 1(2) . . . . ?
C91 C92 C93 C99 171.8(13) . . . . ?
C92 C91 C95 C96 -125.7(14) . . . . ?
C92 C91 C95 C97 -11(2) . . . . ?
C92 C91 C95 C98 110.4(15) . . . . ?
C92 C93 C94 C89 -4.8(17) . . . . ?
C92 C93 C99 C100 54.7(17) . . . . ?
C92 C93 C99 C101 -61.0(16) . . . . ?
C92 C93 C99 C102 179.1(12) . . . . ?
C94 C89 C90 O6 178.4(10) . . . . ?
C94 C89 C90 C91 -5.9(15) . . . . ?
C94 C93 C99 C100 -135.2(13) . . . . ?
C94 C93 C99 C101 109.2(13) . . . . ?
C94 C93 C99 C102 -10.7(18) . . . . ?
C95 C91 C92 C93 -176.2(13) . . . . ?
C99 C93 C94 C89 -175.4(12) . . . . ?
C103 N7 C70 C69 22.1(13) . . . . ?
C103 N7 C70 C71 -160.8(8) . . . . ?
C103 C104 C105 O7 -0.8(14) . . . . ?
C103 C104 C105 C106 173.4(9) . . . . ?
C103 C104 C109 C108 -174.2(9) . . . . ?
C104 C105 C106 C107 5.7(14) . . . . ?
C104 C105 C106 C110 -178.1(10) . . . . ?
C105 C104 C109 C108 5.6(14) . . . . ?
C105 C106 C107 C108 -4.6(16) . . . . ?
C105 C106 C110 C111 -176.0(12) . . . . ?
C105 C106 C110 C112 -56.0(16) . . . . ?
C105 C106 C110 C113 64.7(13) . . . . ?
C106 C107 C108 C109 3.9(16) . . . . ?
C106 C107 C108 C114 -179.1(10) . . . . ?
C107 C106 C110 C111 0.1(17) . . . . ?
C107 C106 C110 C112 120.0(12) . . . . ?
C107 C106 C110 C113 -119.3(12) . . . . ?
C107 C108 C109 C104 -4.3(15) . . . . ?
C107 C108 C114 C115 -173.4(11) . . . . ?
C107 C108 C114 C116 67.7(14) . . . . ?
C107 C108 C114 C117 -55.6(15) . . . . ?
C109 C104 C105 O7 179.4(9) . . . . ?
C109 C104 C105 C106 -6.4(13) . . . . ?
C109 C108 C114 C115 3.6(15) . . . . ?
C109 C108 C114 C116 -115.3(12) . . . . ?
C109 C108 C114 C117 121.4(13) . . . . ?
C110 C106 C107 C108 179.2(11) . . . . ?
C114 C108 C109 C104 178.6(9) . . . . ?
C118 N8 C71 C70 151.4(9) . . . . ?
C118 N8 C71 C72 -28.1(14) . . . . ?
C118 C119 C120 O8 -1.0(19) . . . . ?
C118 C119 C120 C121 168.9(13) . . . . ?
C118 C119 C124 C123 -171.0(13) . . . . ?
C119 C120 C121 C122 -3.6(17) . . . . ?
C119 C120 C121 C125 -176.5(12) . . . . ?
C120 C119 C124 C123 -1(2) . . . . ?
C120 C121 C122 C123 7(2) . . . . ?
C120 C121 C125 C126 -57.5(16) . . . . ?
C120 C121 C125 C127 69.3(15) . . . . ?
C120 C121 C125 C128 -178.1(12) . . . . ?
C121 C122 C123 C124 -7(2) . . . . ?
C121 C122 C123 C129 174.4(14) . . . . ?
C122 C121 C125 C126 130.5(14) . . . . ?
C122 C121 C125 C127 -102.8(14) . . . . ?
C122 C121 C125 C128 9.8(18) . . . . ?
C122 C123 C124 C119 4(2) . . . . ?
C122 C123 C129 C130 64.1(18) . . . . ?
C122 C123 C129 C131 -56.3(18) . . . . ?
C122 C123 C129 C132 -177.8(14) . . . . ?
C124 C119 C120 O8 -168.7(11) . . . . ?
C124 C119 C120 C121 1.2(18) . . . . ?
C124 C123 C129 C130 -114.4(17) . . . . ?
C124 C123 C129 C131 125.2(16) . . . . ?
C124 C123 C129 C132 4(2) . . . . ?
C125 C121 C122 C123 179.6(14) . . . . ?
C129 C123 C124 C119 -177.9(14) . . . . ?
C133 N9 C139 C140 175.4(11) . . . . ?
C133 C134 C135 C136 -5.2(13) . . . . ?
C134 N10 C154 C155 176.1(9) . . . . ?
C134 C133 C138 C137 -0.6(14) . . . . ?
C134 C135 C136 N11 -179.0(9) . . . . ?
C134 C135 C136 C137 8.0(15) . . . . ?
C135 C136 C137 N12 172.9(8) . . . . ?
C135 C136 C137 C138 -6.3(13) . . . . ?
C136 N11 C169 C170 -178.6(10) . . . . ?
C136 C137 C138 C133 2.8(13) . . . . ?
C137 N12 C184 C185 179.3(10) . . . . ?
C138 C133 C134 N10 178.2(8) . . . . ?
C138 C133 C134 C135 1.5(12) . . . . ?
C139 N9 C133 C134 -157.0(10) . . . . ?
C139 N9 C133 C138 24.3(15) . . . . ?
C139 C140 C141 O9 -14(2) . . . . ?
C139 C140 C141 C142 168.8(13) . . . . ?
C139 C140 C145 C144 -179.1(13) . . . . ?
C140 C141 C142 C143 9(2) . . . . ?
C140 C141 C142 C146 -178.5(13) . . . . ?
C141 C140 C145 C144 -3(2) . . . . ?
C141 C142 C143 C144 -1(2) . . . . ?
C141 C142 C146 C147 179.9(14) . . . . ?
C141 C142 C146 C148 -65.0(18) . . . . ?
C141 C142 C146 C149 57.4(18) . . . . ?
C142 C143 C144 C145 -8(2) . . . . ?
C142 C143 C144 C150 -178.5(14) . . . . ?
C143 C142 C146 C147 -8(2) . . . . ?
C143 C142 C146 C148 107.4(16) . . . . ?
C143 C142 C146 C149 -130.2(15) . . . . ?
C143 C144 C145 C140 9.7(19) . . . . ?
C143 C144 C150 C151 -79.8(17) . . . . ?
C143 C144 C150 C152 36(2) . . . . ?
C143 C144 C150 C153 160.9(14) . . . . ?
C145 C140 C141 O9 170.1(12) . . . . ?
C145 C140 C141 C142 -7(2) . . . . ?
C145 C144 C150 C151 111.1(18) . . . . ?
C145 C144 C150 C152 -133.0(17) . . . . ?
C145 C144 C150 C153 -8(2) . . . . ?
C146 C142 C143 C144 -173.7(13) . . . . ?
C150 C144 C145 C140 178.9(13) . . . . ?
C154 N10 C134 C133 156.5(8) . . . . ?
C154 N10 C134 C135 -27.6(15) . . . . ?
C154 C155 C156 O10 0.2(16) . . . . ?
C154 C155 C156 C157 -175.6(10) . . . . ?
C154 C155 C160 C159 179.8(10) . . . . ?
C155 C156 C157 C158 -5.3(16) . . . . ?
C155 C156 C157 C161 -179.4(10) . . . . ?
C156 C155 C160 C159 0.8(16) . . . . ?
C156 C157 C158 C159 3.4(17) . . . . ?
C156 C157 C161 C162 -63.4(14) . . . . ?
C156 C157 C161 C163 55.6(15) . . . . ?
C156 C157 C161 C164 177.8(11) . . . . ?
C157 C158 C159 C160 0.6(16) . . . . ?
C157 C158 C159 C165 175.6(11) . . . . ?
C158 C157 C161 C162 122.5(12) . . . . ?
C158 C157 C161 C163 -118.5(12) . . . . ?
C158 C157 C161 C164 3.7(17) . . . . ?
C158 C159 C160 C155 -2.7(16) . . . . ?
C158 C159 C165 C166 59.6(15) . . . . ?
C158 C159 C165 C167 -60.9(14) . . . . ?
C158 C159 C165 C168 176.2(11) . . . . ?
C160 C155 C156 O10 179.0(9) . . . . ?
C160 C155 C156 C157 3.2(14) . . . . ?
C160 C159 C165 C166 -126.0(12) . . . . ?
C160 C159 C165 C167 113.5(13) . . . . ?
C160 C159 C165 C168 -9.5(18) . . . . ?
C161 C157 C158 C159 177.4(11) . . . . ?
C165 C159 C160 C155 -177.3(11) . . . . ?
C169 N11 C136 C135 37.3(14) . . . . ?
C169 N11 C136 C137 -149.2(9) . . . . ?
C169 C170 C171 O11 -3.5(16) . . . . ?
C169 C170 C171 C172 -175.4(11) . . . . ?
C169 C170 C175 C174 -176.0(12) . . . . ?
C170 C171 C172 C173 -10.6(16) . . . . ?
C170 C171 C172 C176 -177.4(11) . . . . ?
C171 C170 C175 C174 2(2) . . . . ?
C171 C172 C173 C174 6.5(18) . . . . ?
C171 C172 C176 C177 59.7(15) . . . . ?
C171 C172 C176 C178 -177.4(13) . . . . ?
C171 C172 C176 C179 -58.9(15) . . . . ?
C172 C173 C174 C175 2.0(19) . . . . ?
C172 C173 C174 C180 -179.2(12) . . . . ?
C173 C172 C176 C177 -107.5(13) . . . . ?
C173 C172 C176 C178 15.4(18) . . . . ?
C173 C172 C176 C179 133.9(12) . . . . ?
C173 C174 C175 C170 -6(2) . . . . ?
C173 C174 C180 C181 -179.1(12) . . . . ?
C173 C174 C180 C182 68.4(15) . . . . ?
C173 C174 C180 C183 -52.2(16) . . . . ?
C175 C170 C171 O11 178.6(11) . . . . ?
C175 C170 C171 C172 6.6(17) . . . . ?
C175 C174 C180 C181 -0.5(19) . . . . ?
C175 C174 C180 C182 -113.0(15) . . . . ?
C175 C174 C180 C183 126.4(15) . . . . ?
C176 C172 C173 C174 173.9(12) . . . . ?
C180 C174 C175 C170 175.3(13) . . . . ?
C184 N12 C137 C136 150.4(9) . . . . ?
C184 N12 C137 C138 -30.5(14) . . . . ?
C184 C185 C186 O12 5.6(18) . . . . ?
C184 C185 C186 C187 -174.8(11) . . . . ?
C184 C185 C190 C189 -173.4(11) . . . . ?
C185 C186 C187 C188 -10.7(17) . . . . ?
C185 C186 C187 C191 170.2(12) . . . . ?
C186 C185 C190 C189 2.1(18) . . . . ?
C186 C187 C188 C189 -0.1(16) . . . . ?
C186 C187 C191 C192 -57.9(16) . . . . ?
C186 C187 C191 C193 65.6(17) . . . . ?
C186 C187 C191 C194 -172.9(12) . . . . ?
C187 C188 C189 C190 11.1(17) . . . . ?
C187 C188 C189 C195 -176.6(11) . . . . ?
C188 C187 C191 C192 123.0(13) . . . . ?
C188 C187 C191 C193 -113.4(14) . . . . ?
C188 C187 C191 C194 8.0(17) . . . . ?
C188 C189 C190 C185 -12.2(17) . . . . ?
C188 C189 C195 C196 118.7(14) . . . . ?
C188 C189 C195 C197 -2.7(16) . . . . ?
C188 C189 C195 C198 -119.7(14) . . . . ?
C190 C185 C186 O12 -169.3(10) . . . . ?
C190 C185 C186 C187 10.4(17) . . . . ?
C190 C189 C195 C196 -69.8(16) . . . . ?
C190 C189 C195 C197 168.8(12) . . . . ?
C190 C189 C195 C198 51.9(18) . . . . ?
C191 C187 C188 C189 179.0(12) . . . . ?
C195 C189 C190 C185 176.0(11) . . . . ?
C199 N13 C201 N15 -0.5(18) . . . . ?
C199 N13 C201 C202 -174.2(10) . . . . ?
C199 N14 C200 N15 -0.8(18) . . . . ?
C199 N14 C200 C212 174.2(11) . . . . ?
C199 C207 C208 C209 -178.0(13) . . . . ?
C199 C207 C211 C210 -178.9(12) . . . . ?
C200 N14 C199 N13 5.1(18) . . . . ?
C200 N14 C199 C207 -174.8(11) . . . . ?
C200 N15 C201 N13 4.0(19) . . . . ?
C200 N15 C201 C202 177.4(11) . . . . ?
C200 C212 C213 C214 -179.6(13) . . . . ?
C200 C212 C216 C215 -174.3(13) . . . . ?
C201 N13 C199 N14 -4.5(18) . . . . ?
C201 N13 C199 C207 175.4(10) . . . . ?
C201 N15 C200 N14 -3.4(19) . . . . ?
C201 N15 C200 C212 -178.3(11) . . . . ?
C201 C202 C203 C204 179.1(11) . . . . ?
C201 C202 C206 C205 -174.7(13) . . . . ?
C202 C203 C204 N16 -0.8(19) . . . . ?
C203 C202 C206 C205 9(2) . . . . ?
C204 N16 C205 C206 3(2) . . . . ?
C205 N16 C204 C203 1.6(19) . . . . ?
C206 C202 C203 C204 -4.5(19) . . . . ?
C207 C208 C209 N17 -2(2) . . . . ?
C208 C207 C211 C210 3.1(19) . . . . ?
C209 N17 C210 C211 2.2(18) . . . . ?
C210 N17 C209 C208 1(2) . . . . ?
C211 C207 C208 C209 0(2) . . . . ?
C212 C213 C214 N18 -7(2) . . . . ?
C213 C212 C216 C215 2(2) . . . . ?
C214 N18 C215 C216 4(2) . . . . ?
C215 N18 C214 C213 3(2) . . . . ?
C216 C212 C213 C214 4(2) . . . . ?
C217 N19 C219 N21 -2.6(19) . . . . ?
C217 N19 C219 C220 176.2(12) . . . . ?
C217 N20 C218 N21 1(2) . . . . ?
C217 N20 C218 C230 -179.5(13) . . . . ?
C217 C225 C226 C227 -176.4(14) . . . . ?
C217 C225 C229 C228 179.8(12) . . . . ?
C218 N20 C217 N19 3(2) . . . . ?
C218 N20 C217 C225 174.1(12) . . . . ?
C218 N21 C219 N19 6.7(19) . . . . ?
C218 N21 C219 C220 -172.0(12) . . . . ?
C218 C230 C231 C232 178.0(12) . . . . ?
C218 C230 C234 C233 -176.8(13) . . . . ?
C219 N19 C217 N20 -3(2) . . . . ?
C219 N19 C217 C225 -173.8(11) . . . . ?
C219 N21 C218 N20 -6(2) . . . . ?
C219 N21 C218 C230 174.6(12) . . . . ?
C219 C220 C221 C222 178.6(13) . . . . ?
C219 C220 C224 C223 -179.5(13) . . . . ?
C220 C221 C222 N22 -3(2) . . . . ?
C221 C220 C224 C223 -5(2) . . . . ?
C222 N22 C223 C224 -6(2) . . . . ?
C223 N22 C222 C221 4(2) . . . . ?
C224 C220 C221 C222 4(2) . . . . ?
C225 C226 C227 N23 -6(2) . . . . ?
C226 C225 C229 C228 0(2) . . . . ?
C227 N23 C228 C229 -1.2(19) . . . . ?
C228 N23 C227 C226 5(2) . . . . ?
C229 C225 C226 C227 4(2) . . . . ?
C230 C231 C232 N24 1.5(19) . . . . ?
C231 C230 C234 C233 5(2) . . . . ?
C232 N24 C233 C234 1(2) . . . . ?
C233 N24 C232 C231 -0.1(19) . . . . ?
C234 C230 C231 C232 -4.1(19) . . . . ?

loop_
_twin_individual_id
_twin_individual_mass_fraction_refined
1 0.9550(6)
2 0.0450(6)

loop_
_smtbx_masks_void_nr
_smtbx_masks_void_average_x
_smtbx_masks_void_average_y
_smtbx_masks_void_average_z
_smtbx_masks_void_volume
_smtbx_masks_void_count_electrons
_smtbx_masks_void_content
1 0.083 -0.683 -0.324 6221.3 1870.2 ?
2 0.365 0.744 0.562 12.5 4.1 ?
3 0.635 0.256 0.438 12.5 4.1 ?
